data_1551384
loop_
_publ_author_name
'Nagula Chandramouli'
'Yann Ferrand'
'Guillaume Lautrette'
'Brice Kauffmann'
'Cameron David Mackereth'
'Michel Laguerre'
'Didier Dubreuil'
'Ivan Huc'

_publ_section_title
;
 Iterative design of a helically folded aromatic oligoamide sequence for
 the selective encapsulation of fructose
;
_journal_name_full 'Nature Chemistry'
_journal_page_first 334
_journal_page_last 341
_journal_paper_doi 10.1038/nchem.2195
_journal_volume 7
_journal_year 2015
_chemical_absolute_configuration unk
_chemical_formula_sum 'C206 H209 N40 O40'
_chemical_formula_weight 3885.14
_space_group_crystal_system triclinic
_space_group_IT_number 1
_space_group_name_Hall 'P 1'
_space_group_name_H-M_alt 'P 1'
_atom_sites_solution_hydrogens geom
_cell_angle_alpha 81.76(3)
_cell_angle_beta 88.25(3)
_cell_angle_gamma 82.41(3)
_cell_formula_units_Z 2
_cell_length_a 17.018(3)
_cell_length_b 19.782(4)
_cell_length_c 33.512(7)
_cell_measurement_reflns_used 2439
_cell_measurement_temperature 100(2)
_cell_measurement_theta_max 22.170
_cell_measurement_theta_min 1.181
_cell_volume 11067(4)
_computing_cell_refinement 'XDS Package (Kabsch, 2010)'
_computing_data_collection 'X-NEMO ESRF FIP BM30A'
_computing_data_reduction 'XDS Package (Kabsch, 2010)'
_computing_structure_refinement 'SHELXL-2013 (Sheldrick, 2013)'
_computing_structure_solution 'Superflip (Palatinus, 2007)'
_diffrn_ambient_temperature 100(2)
_diffrn_measured_fraction_theta_full 0.454
_diffrn_measured_fraction_theta_max 0.937
_diffrn_measurement_method 'phi scan'
_diffrn_radiation_type synchrotron
_diffrn_radiation_wavelength 0.800
_diffrn_reflns_av_R_equivalents 0.2310
_diffrn_reflns_av_unetI/netI 0.2455
_diffrn_reflns_Laue_measured_fraction_full 0.454
_diffrn_reflns_Laue_measured_fraction_max 0.937
_diffrn_reflns_limit_h_max 16
_diffrn_reflns_limit_h_min -16
_diffrn_reflns_limit_k_max 18
_diffrn_reflns_limit_k_min -18
_diffrn_reflns_limit_l_max 29
_diffrn_reflns_limit_l_min -29
_diffrn_reflns_number 62554
_diffrn_reflns_point_group_measured_fraction_full 0.449
_diffrn_reflns_point_group_measured_fraction_max 0.925
_diffrn_reflns_theta_full 28.685
_diffrn_reflns_theta_max 22.170
_diffrn_reflns_theta_min 1.181
_diffrn_source 'FIP BM30A beamline'
_exptl_absorpt_coefficient_mu 0.107
_exptl_absorpt_correction_type none
_exptl_crystal_colour yellow
_exptl_crystal_density_diffrn 1.166
_exptl_crystal_description needle
_exptl_crystal_F_000 4267
_exptl_crystal_size_max 0.1
_exptl_crystal_size_mid 0.05
_exptl_crystal_size_min 0.01
_refine_diff_density_max 0.558
_refine_diff_density_min -0.624
_refine_diff_density_rms 0.141
_refine_ls_abs_structure_details
;
 Flack x determined using 4678 quotients [(I+)-(I-)]/[(I+)+(I-)]
 (Parsons and Flack (2004), Acta Cryst. A60, s61).
;
_refine_ls_abs_structure_Flack 1.2(10)
_refine_ls_extinction_coef 0.0025(5)
_refine_ls_extinction_expression Fc^*^=kFc[1+0.001xFc^2^\l^3^/sin(2\q)]^-1/4^
_refine_ls_extinction_method SHELXL
_refine_ls_goodness_of_fit_ref 1.135
_refine_ls_hydrogen_treatment constr
_refine_ls_matrix_type full
_refine_ls_number_parameters 4626
_refine_ls_number_reflns 35952
_refine_ls_number_restraints 9954
_refine_ls_restrained_S_all 9.066
_refine_ls_R_factor_all 0.2522
_refine_ls_R_factor_gt 0.1217
_refine_ls_shift/su_max 0.035
_refine_ls_shift/su_mean 0.017
_refine_ls_structure_factor_coef Fsqd
_refine_ls_weighting_details 'w=1/[\s^2^(Fo^2^)+(0.2000P)^2^] where P=(Fo^2^+2Fc^2^)/3'
_refine_ls_weighting_scheme calc
_refine_ls_wR_factor_gt 0.2979
_refine_ls_wR_factor_ref 0.4099
_reflns_Friedel_coverage 0.974
_reflns_Friedel_fraction_full 0.443
_reflns_Friedel_fraction_max 0.913
_reflns_number_gt 14073
_reflns_number_total 35952
_reflns_threshold_expression 'I > 2\s(I)'
_cod_data_source_file nchem.2195-s3.cif
_cod_data_source_block fructose
_cod_depositor_comments
;

2022-04-26
Z value and formula fixed to values more according to usual
chemical conventions.                 miguel
;
_cod_original_formula_sum 'C411 H417 N81 O80'
_cod_original_formula_weight 7771.28
_cod_original_formula_units_Z 1
_cod_database_code 1551384
_shelx_space_group_comment
;
The symmetry employed for this shelxl refinement is uniquely defined
by the following loop, which should always be used as a source of
symmetry information in preference to the above space-group names.
They are only intended as comments.
;
_shelxl_version_number 2013-4

loop_
_space_group_symop_operation_xyz
'x, y, z'

loop_
_atom_site_label
_atom_site_type_symbol
_atom_site_fract_x
_atom_site_fract_y
_atom_site_fract_z
_atom_site_U_iso_or_equiv
_atom_site_adp_type
_atom_site_occupancy
_atom_site_site_symmetry_order
_atom_site_calc_flag
_atom_site_refinement_flags_posn
_atom_site_refinement_flags_adp
_atom_site_refinement_flags_occupancy
_atom_site_disorder_assembly
_atom_site_disorder_group
O1 O 0.5800(19) -0.2892(18) 0.5457(10) 0.089(11) Uani 1 1 d . U . . .
O2 O 0.6604(17) -0.2353(16) 0.5126(9) 0.064(8) Uani 1 1 d . U . . .
N2 N -0.461(2) 0.583(2) 0.0928(11) 0.073(9) Uani 1 1 d . U . . .
H2 H -0.5027 0.5952 0.1063 0.087 Uiso 1 1 calc R U . . .
O3 O 0.3519(16) -0.0332(17) 0.5982(9) 0.072(8) Uani 1 1 d . U . . .
O4 O 0.4248(17) -0.2525(15) 0.6964(9) 0.059(8) Uani 1 1 d . U . . .
N4 N -0.5579(19) 0.660(2) 0.2058(11) 0.062(8) Uani 1 1 d . U . . .
H4 H -0.5143 0.6653 0.1928 0.075 Uiso 1 1 calc R U . . .
O5 O 0.8117(19) -0.509(2) 0.7225(10) 0.102(9) Uani 1 1 d D U . . .
O6 O 0.8732(17) -0.333(2) 0.5976(11) 0.110(13) Uani 1 1 d . U . . .
N6 N -0.3927(18) 0.732(2) 0.1128(11) 0.058(8) Uani 1 1 d . U . . .
H6 H -0.4125 0.7083 0.1334 0.070 Uiso 1 1 calc R U . . .
O7 O 0.6606(18) 0.0232(15) 0.5064(8) 0.075(8) Uani 1 1 d D U . . .
O8 O 0.5143(15) -0.0197(16) 0.6427(9) 0.064(9) Uani 1 1 d . U . . .
N8 N -0.208(2) 0.548(2) 0.1456(11) 0.069(8) Uani 1 1 d . U . . .
H8 H -0.2284 0.5471 0.1695 0.082 Uiso 1 1 calc R U . . .
O9 O 0.5243(17) -0.2886(18) 0.8476(10) 0.080(10) Uani 1 1 d . U . . .
O10 O 0.6891(17) -0.5183(16) 0.9142(8) 0.069(8) Uani 1 1 d . U . . .
N10 N -0.3132(18) 0.423(2) 0.3327(11) 0.065(8) Uani 1 1 d . U . . .
H10 H -0.3222 0.4675 0.3275 0.079 Uiso 1 1 calc R U . . .
N1 N -0.5868(11) 0.6735(10) 0.0713(6) 0.067(8) Uani 1 1 d G U . . .
C2 C -0.5153(10) 0.6775(12) 0.0505(7) 0.055(8) Uani 1 1 d G U . . .
C3 C -0.5056(10) 0.7351(14) 0.0227(7) 0.061(9) Uani 1 1 d G U . . .
H3 H -0.4577 0.7378 0.0087 0.073 Uiso 1 1 calc R U . . .
C4 C -0.5673(11) 0.7888(12) 0.0157(7) 0.070(8) Uani 1 1 d G U . . .
C5 C -0.6387(9) 0.7847(10) 0.0366(5) 0.064(8) Uani 1 1 d G U . . .
C6 C -0.6485(9) 0.7271(10) 0.0644(5) 0.067(8) Uani 1 1 d G U . . .
C7 C -0.7199(11) 0.7231(13) 0.0853(7) 0.071(8) Uani 1 1 d G U . . .
C8 C -0.7816(10) 0.7767(15) 0.0784(8) 0.072(10) Uani 1 1 d G U . . .
H8A H -0.8294 0.7740 0.0923 0.087 Uiso 1 1 calc R U . . .
C9 C -0.7719(11) 0.8344(14) 0.0505(8) 0.075(10) Uani 1 1 d G U . . .
H9 H -0.8132 0.8702 0.0459 0.091 Uiso 1 1 calc R U . . .
C10 C -0.7004(12) 0.8384(11) 0.0297(7) 0.064(9) Uani 1 1 d G U . . .
H10A H -0.6939 0.8769 0.0111 0.076 Uiso 1 1 calc R U . . .
O11 O 1.0271(18) -0.5780(18) 0.7891(9) 0.084(11) Uani 1 1 d . U . . .
C11 C -0.454(2) 0.619(2) 0.0528(13) 0.053(8) Uani 1 1 d . U . . .
O12 O 1.2206(16) -0.5614(17) 0.6680(10) 0.077(8) Uani 1 1 d . U . . .
N12 N -0.4847(12) 0.5555(10) 0.1708(7) 0.061(7) Uani 1 1 d G U . . .
C13 C -0.5089(12) 0.5363(14) 0.2103(7) 0.071(8) Uani 1 1 d G U . . .
C14 C -0.4797(14) 0.4722(15) 0.2308(6) 0.071(9) Uani 1 1 d G U . . .
H14 H -0.4959 0.4593 0.2573 0.085 Uiso 1 1 calc R U . . .
C15 C -0.4264(14) 0.4273(12) 0.2118(6) 0.071(8) Uani 1 1 d G U . . .
C16 C -0.4022(10) 0.4464(10) 0.1723(6) 0.075(9) Uani 1 1 d G U . . .
C17 C -0.4313(10) 0.5105(9) 0.1518(5) 0.075(8) Uani 1 1 d G U . . .
C18 C -0.4072(15) 0.5297(12) 0.1122(6) 0.084(9) Uani 1 1 d G U . . .
C19 C -0.3538(16) 0.4848(16) 0.0932(6) 0.083(11) Uani 1 1 d G U . . .
H19 H -0.3377 0.4977 0.0668 0.100 Uiso 1 1 calc R U . . .
C20 C -0.3247(15) 0.4207(15) 0.1138(8) 0.083(11) Uani 1 1 d G U . . .
H20 H -0.2890 0.3907 0.1011 0.100 Uiso 1 1 calc R U . . .
C21 C -0.3489(14) 0.4015(11) 0.1533(7) 0.073(10) Uani 1 1 d G U . . .
H21 H -0.3294 0.3586 0.1670 0.088 Uiso 1 1 calc R U . . .
O13 O 1.1091(15) -0.2397(16) 0.5463(8) 0.056(8) Uani 1 1 d . U . . .
N13 N -0.5765(18) 0.7174(19) 0.3437(10) 0.053(7) Uani 1 1 d . U . . .
H13 H -0.5503 0.7206 0.3213 0.064 Uiso 1 1 calc R U . . .
O14 O 0.9780(16) 0.0087(17) 0.4989(9) 0.064(7) Uani 1 1 d . U . . .
N14 N -0.404(2) 0.940(2) 0.1367(12) 0.077(9) Uani 1 1 d . U . . .
H14A H -0.4385 0.9731 0.1269 0.092 Uiso 1 1 calc R U . . .
O15 O 0.7720(16) 0.1084(17) 0.5966(9) 0.064(7) Uani 1 1 d . U . . .
N15 N -0.333(2) 0.928(2) 0.1165(11) 0.084(10) Uani 1 1 d . U . . .
H15 H -0.2995 0.8938 0.1261 0.100 Uiso 1 1 calc R U . . .
O16 O 0.6805(16) 0.0228(15) 0.6550(8) 0.053(8) Uani 1 1 d . U . . .
O17 O 0.6830(17) 0.0646(18) 0.7350(9) 0.062(8) Uani 1 1 d . U . . .
O18 O 0.983(2) -0.532(2) 0.9371(11) 0.113(13) Uani 1 1 d . U . . .
O19 O 1.0141(17) -0.3547(15) 0.8293(9) 0.063(8) Uani 1 1 d . U . . .
O20 O 1.3648(18) -0.5147(19) 0.7313(10) 0.086(9) Uani 1 1 d . U . . .
N20 N -0.0954(19) 0.535(2) 0.2727(10) 0.062(8) Uani 1 1 d . U . . .
H20A H -0.0906 0.5772 0.2636 0.074 Uiso 1 1 calc R U . . .
O21 O 1.3090(14) -0.2911(15) 0.6277(8) 0.049(7) Uani 1 1 d . U . . .
N21 N -0.1447(19) 0.5217(19) 0.3081(10) 0.057(8) Uani 1 1 d . U . . .
H21A H -0.1950 0.5336 0.3059 0.068 Uiso 1 1 calc R U . . .
O22 O 1.1592(16) 0.0345(17) 0.5213(9) 0.066(7) Uani 1 1 d . U . . .
C22 C -0.562(3) 0.597(3) 0.2247(15) 0.070(9) Uani 1 1 d . U . . .
O23 O 0.9664(16) 0.1559(16) 0.6185(8) 0.055(7) Uani 1 1 d . U . . .
O24 O 0.7215(16) 0.2321(18) 0.7869(10) 0.077(7) Uani 1 1 d . U . . .
N24 N -0.402(2) 0.754(2) 0.3986(12) 0.068(9) Uani 1 1 d . U . . .
H24 H -0.3649 0.7364 0.3841 0.082 Uiso 1 1 calc R U . . .
O25 O 0.747(2) 0.0115(16) 0.8909(10) 0.085(10) Uani 1 1 d . U . . .
O26 O 1.0520(18) -0.3464(19) 0.9340(9) 0.078(10) Uani 1 1 d . U . . .
O27 O 1.3256(18) -0.4376(18) 0.8816(10) 0.080(8) Uani 1 1 d . U . . .
N27 N -0.314(2) 0.955(2) 0.2282(12) 0.078(9) Uani 1 1 d . U . . .
O28 O 1.2466(17) -0.0878(14) 0.7489(9) 0.063(8) Uani 1 1 d . U . . .
O29 O 1.0358(16) 0.1273(15) 0.7703(9) 0.061(7) Uani 1 1 d . U . . .
O30 O 1.038(2) -0.114(2) 0.9745(10) 0.099(12) Uani 1 1 d . U . . .
N30 N 0.0404(17) 0.753(2) 0.2135(11) 0.053(7) Uani 1 1 d . U . . .
H30 H -0.0041 0.7666 0.2246 0.064 Uiso 1 1 calc R U . . .
O31 O 1.1906(16) -0.3701(14) 1.0138(8) 0.061(6) Uani 1 1 d . U . . .
O32 O 1.4231(16) -0.1494(17) 0.8942(9) 0.066(8) Uani 1 1 d . U . . .
N32 N 0.0466(18) 0.607(2) 0.3291(11) 0.055(7) Uani 1 1 d . U . . .
H32 H 0.0041 0.6340 0.3324 0.065 Uiso 1 1 calc R U . . .
C32 C -0.322(2) 0.704(3) 0.0989(14) 0.064(9) Uani 1 1 d . U . . .
O33 O 1.3173(14) -0.1626(16) 0.8653(7) 0.056(8) Uani 1 1 d . U . . .
C33 C -0.281(2) 0.724(2) 0.0652(14) 0.058(9) Uani 1 1 d . U . . .
H33 H -0.2994 0.7642 0.0482 0.070 Uiso 1 1 calc R U . . .
O34 O -0.5559(15) 0.8472(16) -0.0056(8) 0.070(7) Uani 1 1 d . U . . .
N34 N -0.136(2) 0.733(2) 0.3982(11) 0.074(9) Uani 1 1 d . U . . .
H34 H -0.1037 0.7188 0.3799 0.089 Uiso 1 1 calc R U . . .
C34 C -0.208(3) 0.682(3) 0.0561(14) 0.065(10) Uani 1 1 d . U . . .
H34A H -0.1770 0.6969 0.0344 0.078 Uiso 1 1 calc R U . . .
O35 O -0.4057(14) 0.6051(15) 0.0307(8) 0.047(7) Uani 1 1 d . U . . .
C35 C -0.186(3) 0.623(3) 0.0780(14) 0.072(10) Uani 1 1 d . U . . .
H35 H -0.1449 0.5910 0.0708 0.087 Uiso 1 1 calc R U . . .
O36 O -0.4011(16) 0.3615(19) 0.2342(10) 0.086(9) Uani 1 1 d . U . . .
N36 N 0.095(2) 0.784(2) 0.3349(11) 0.067(9) Uani 1 1 d . U . . .
H36 H 0.0663 0.7747 0.3560 0.080 Uiso 1 1 calc R U . . .
C36 C -0.232(2) 0.611(3) 0.1141(14) 0.064(9) Uani 1 1 d . U . . .
O37 O -0.6039(17) 0.5760(19) 0.2563(8) 0.078(9) Uani 1 1 d . U . . .
N37 N -0.2950(19) 0.642(2) 0.1227(11) 0.063(9) Uani 1 1 d . U . . .
O38 O -0.6931(14) 0.9357(17) 0.1220(9) 0.064(7) Uani 1 1 d . U . . .
O39 O -0.4119(16) 0.8321(19) 0.0707(10) 0.076(10) Uani 1 1 d . U . . .
O40 O -0.1118(16) 0.4821(19) 0.1112(9) 0.079(10) Uani 1 1 d . U . . .
O41 O -0.082(2) 0.2582(18) 0.2214(8) 0.095(9) Uani 1 1 d D U . . .
O42 O -0.3270(17) 0.3366(18) 0.3851(10) 0.078(9) Uani 1 1 d . U . . .
O43 O -0.5228(17) 0.4610(18) 0.4793(9) 0.079(8) Uani 1 1 d . U . . .
O44 O -0.6788(18) 0.7796(18) 0.3762(9) 0.080(10) Uani 1 1 d . U . . .
O45 O -0.5280(17) 1.0255(19) 0.1576(9) 0.074(7) Uani 1 1 d . U . . .
O46 O -0.3754(16) 0.8416(18) 0.1746(8) 0.072(9) Uani 1 1 d . U . . .
O47 O -0.350(2) 1.021(2) 0.0658(10) 0.115(14) Uani 1 1 d . U . . .
O48 O -0.0514(16) 0.4211(17) 0.2699(9) 0.061(7) Uani 1 1 d . U . . .
N39 N 0.603(2) -0.237(2) 0.5302(12) 0.063(9) Uani 1 1 d . U . . .
N41 N 0.542(2) -0.2940(18) 0.6647(10) 0.058(8) Uani 1 1 d . U . . .
H41 H 0.5636 -0.2926 0.6411 0.070 Uiso 1 1 calc R U . . .
N43 N 0.7685(18) -0.2511(19) 0.6072(10) 0.057(7) Uani 1 1 d . U . . .
H43 H 0.7302 -0.2414 0.6236 0.068 Uiso 1 1 calc R U . . .
N45 N 0.5940(18) -0.116(2) 0.6728(11) 0.059(8) Uani 1 1 d . U . . .
H45 H 0.6378 -0.1417 0.6692 0.071 Uiso 1 1 calc R U . . .
O49 O -0.0441(16) 0.4661(18) 0.3497(9) 0.073(10) Uani 1 1 d . U . . .
O50 O -0.1327(15) 0.3816(17) 0.4087(9) 0.060(7) Uani 1 1 d . U . . .
O51 O -0.3377(17) 0.4822(19) 0.5053(8) 0.077(8) Uani 1 1 d . U . . .
O52 O -0.4708(16) 0.7325(16) 0.4564(9) 0.063(8) Uani 1 1 d . U . . .
O53 O -0.5856(15) 1.0478(16) 0.3360(8) 0.057(7) Uani 1 1 d . U . . .
O54 O -0.3908(16) 1.0680(17) 0.2115(9) 0.063(8) Uani 1 1 d . U . . .
O55 O -0.0529(15) 1.0015(19) 0.0902(9) 0.076(8) Uani 1 1 d . U . . .
N51 N 1.040(2) -0.265(2) 0.6085(10) 0.063(8) Uani 1 1 d . U . . .
H51 H 1.0008 -0.2453 0.6216 0.075 Uiso 1 1 calc R U . . .
N55 N 0.7310(18) -0.046(2) 0.7278(10) 0.053(7) Uani 1 1 d . U . . .
H55 H 0.7258 -0.0884 0.7358 0.064 Uiso 1 1 calc R U . . .
O56 O 0.1087(15) 0.7804(18) 0.1544(8) 0.067(9) Uani 1 1 d . U . . .
O57 O 0.1221(15) 0.5103(17) 0.3623(9) 0.064(8) Uani 1 1 d . U . . .
N38 N -0.2620(11) 0.4353(9) 0.2695(6) 0.051(7) Uani 1 1 d G U . . .
C39 C -0.2674(13) 0.3922(12) 0.3058(6) 0.059(8) Uani 1 1 d G U . . .
C40 C -0.2230(15) 0.3274(11) 0.3115(6) 0.059(9) Uani 1 1 d G U . . .
H40 H -0.2266 0.2986 0.3357 0.071 Uiso 1 1 calc R U . . .
C41 C -0.1731(14) 0.3059(9) 0.2808(6) 0.063(9) Uani 1 1 d G U . . .
H41A H -0.1433 0.2626 0.2846 0.076 Uiso 1 1 calc R U . . .
C42 C -0.1677(10) 0.3490(9) 0.2446(5) 0.068(9) Uani 1 1 d G U . . .
C43 C -0.2122(9) 0.4138(8) 0.2389(5) 0.052(7) Uani 1 1 d G U . . .
N44 N -0.2068(13) 0.4569(10) 0.2026(6) 0.070(8) Uani 1 1 d G U . . .
C45 C -0.1569(15) 0.4353(14) 0.1720(5) 0.077(9) Uani 1 1 d G U . . .
C46 C -0.1124(15) 0.3706(15) 0.1777(6) 0.081(10) Uani 1 1 d G U . . .
C47 C -0.1178(14) 0.3275(12) 0.2140(7) 0.080(9) Uani 1 1 d G U . . .
N48 N -0.5062(14) 0.6116(15) 0.3558(8) 0.051(7) Uani 1 1 d . U . . .
C49 C -0.5558(18) 0.653(2) 0.3709(11) 0.057(8) Uani 1 1 d . U . . .
C50 C -0.5935(18) 0.647(2) 0.4092(10) 0.060(9) Uani 1 1 d . U . . .
H50 H -0.6313 0.6823 0.4161 0.071 Uiso 1 1 calc R U . . .
C51 C -0.5719(19) 0.586(2) 0.4371(11) 0.062(9) Uani 1 1 d . U . . .
H51A H -0.5935 0.5785 0.4629 0.075 Uiso 1 1 calc R U . . .
C52 C -0.5124(18) 0.537(2) 0.4206(11) 0.060(8) Uani 1 1 d . U . . .
C53 C -0.482(2) 0.551(2) 0.3828(12) 0.064(8) Uani 1 1 d . U . . .
N54 N -0.4245(17) 0.5110(18) 0.3653(9) 0.073(9) Uani 1 1 d . U . . .
C55 C -0.4021(19) 0.450(2) 0.3874(12) 0.063(8) Uani 1 1 d . U . . .
C56 C -0.4330(17) 0.425(2) 0.4260(10) 0.059(9) Uani 1 1 d . U . . .
H56 H -0.4198 0.3795 0.4376 0.071 Uiso 1 1 calc R U . . .
C57 C -0.4836(19) 0.471(2) 0.4460(11) 0.062(8) Uani 1 1 d . U . . .
O58 O -0.029(2) 0.4642(18) 0.4973(11) 0.096(9) Uani 1 1 d . U . . .
O59 O -0.2297(17) 0.8254(14) 0.4061(10) 0.070(9) Uani 1 1 d . U . . .
O60 O -0.1715(19) 0.9975(17) 0.2755(10) 0.087(8) Uani 1 1 d D U . . .
C060 C 0.474(3) -0.247(2) 0.6705(14) 0.060(9) Uani 1 1 d . U . . .
O61 O 0.2085(17) 0.7402(19) 0.3067(10) 0.082(10) Uani 1 1 d . U . . .
N60 N 0.9724(19) -0.434(2) 0.8909(11) 0.062(8) Uani 1 1 d . U . . .
H60 H 0.9454 -0.3946 0.8824 0.075 Uiso 1 1 calc R U . . .
N61 N 1.0355(18) -0.4562(19) 0.8695(10) 0.055(7) Uani 1 1 d . U . . .
H61 H 1.0610 -0.4970 0.8743 0.066 Uiso 1 1 calc R U . . .
O62 O 0.2852(17) 0.5146(16) 0.4096(9) 0.070(7) Uani 1 1 d . U . . .
O63 O 0.063(2) 0.790(2) 0.4548(11) 0.100(11) Uani 1 1 d . U . . .
O64 O -0.022(2) 0.721(2) 0.4960(12) 0.112(12) Uani 1 1 d . U . . .
N64 N 1.215(2) -0.224(2) 0.6584(12) 0.074(9) Uani 1 1 d . U . . .
H64 H 1.1918 -0.2217 0.6815 0.089 Uiso 1 1 calc R U . . .
N67 N 0.9602(17) 0.070(2) 0.6702(10) 0.057(7) Uani 1 1 d . U . . .
H67 H 0.9818 0.0293 0.6801 0.069 Uiso 1 1 calc R U . . .
N58 N -0.5020(10) 0.8625(10) 0.2244(5) 0.080(8) Uani 1 1 d G U . . .
C59 C -0.4959(12) 0.9150(12) 0.1925(6) 0.067(8) Uani 1 1 d G U . . .
C60 C -0.5497(13) 0.9747(11) 0.1894(6) 0.079(9) Uani 1 1 d G U . . .
C61 C -0.6096(12) 0.9820(9) 0.2182(6) 0.072(9) Uani 1 1 d G U . . .
H61A H -0.6456 1.0220 0.2162 0.087 Uiso 1 1 calc R U . . .
C62 C -0.6157(9) 0.9295(8) 0.2501(5) 0.063(8) Uani 1 1 d G U . . .
C63 C -0.5619(8) 0.8698(8) 0.2531(4) 0.055(8) Uani 1 1 d G U . . .
C64 C -0.5680(9) 0.8173(8) 0.2850(5) 0.040(7) Uani 1 1 d G U . . .
H64A H -0.5320 0.7773 0.2870 0.048 Uiso 1 1 calc R U . . .
C65 C -0.6279(10) 0.8245(10) 0.3138(5) 0.046(7) Uani 1 1 d G U . . .
C66 C -0.6817(10) 0.8843(11) 0.3107(6) 0.044(8) Uani 1 1 d G U . . .
H66 H -0.7218 0.8892 0.3300 0.053 Uiso 1 1 calc R U . . .
C67 C -0.6756(10) 0.9368(10) 0.2789(6) 0.071(9) Uani 1 1 d G U . . .
N68 N -0.201(2) 0.871(2) 0.0829(12) 0.070(9) Uani 1 1 d . U . . .
N69 N 0.843(2) -0.057(2) 0.8628(11) 0.071(9) Uani 1 1 d . U . . .
H69 H 0.8707 -0.0589 0.8410 0.085 Uiso 1 1 calc R U . . .
C69 C -0.132(3) 0.844(3) 0.0680(14) 0.069(9) Uani 1 1 d . U . . .
C70 C -0.093(2) 0.862(3) 0.0327(12) 0.063(9) Uani 1 1 d . U . . .
H70 H -0.0452 0.8400 0.0240 0.076 Uiso 1 1 calc R U . . .
N71 N 1.027(2) -0.246(2) 0.8924(11) 0.068(8) Uani 1 1 d . U . . .
H71 H 1.0488 -0.2248 0.8716 0.081 Uiso 1 1 calc R U . . .
C71 C -0.140(3) 0.921(3) 0.0120(14) 0.071(10) Uani 1 1 d . U . . .
H71A H -0.1228 0.9357 -0.0141 0.085 Uiso 1 1 calc R U . . .
C72 C -0.205(3) 0.959(3) 0.0251(13) 0.073(10) Uani 1 1 d . U . . .
H72 H -0.2286 1.0002 0.0111 0.087 Uiso 1 1 calc R U . . .
N73 N 1.1926(18) -0.162(2) 0.7958(10) 0.058(8) Uani 1 1 d . U . . .
H73 H 1.1499 -0.1640 0.8101 0.069 Uiso 1 1 calc R U . . .
C73 C -0.236(3) 0.923(3) 0.0681(13) 0.071(9) Uani 1 1 d . U . . .
N74 N -0.0036(19) 0.685(2) 0.1087(12) 0.063(8) Uani 1 1 d . U . . .
N75 N -0.035(2) 0.739(2) 0.0825(11) 0.072(9) Uani 1 1 d . U . . .
C76 C -0.094(3) 0.776(3) 0.0982(14) 0.073(9) Uani 1 1 d . U . . .
C076 C -0.116(2) 0.491(3) 0.3451(13) 0.053(8) Uani 1 1 d . U . . .
N77 N 1.3673(17) -0.1767(18) 0.8923(9) 0.048(7) Uani 1 1 d . U . . .
C77 C -0.134(3) 0.754(3) 0.1377(14) 0.081(11) Uani 1 1 d . U . . .
H77 H -0.1795 0.7795 0.1468 0.098 Uiso 1 1 calc R U . . .
C78 C -0.099(3) 0.697(3) 0.1586(14) 0.070(10) Uani 1 1 d . U . . .
H78 H -0.1174 0.6800 0.1840 0.084 Uiso 1 1 calc R U . . .
C79 C -0.034(3) 0.663(3) 0.1406(14) 0.060(8) Uani 1 1 d . U . . .
N80 N -0.037(2) 0.575(2) 0.1988(13) 0.074(9) Uani 1 1 d . U . . .
C81 C -0.013(3) 0.509(3) 0.2190(15) 0.066(9) Uani 1 1 d . U . . .
N82 N 0.603(2) -0.267(2) 0.7923(12) 0.081(9) Uani 1 1 d . U . . .
H82 H 0.6437 -0.2862 0.7805 0.097 Uiso 1 1 calc R U . . .
C82 C 0.053(3) 0.464(3) 0.2045(15) 0.078(11) Uani 1 1 d . U . . .
H82A H 0.0698 0.4199 0.2180 0.094 Uiso 1 1 calc R U . . .
C83 C 0.091(3) 0.493(3) 0.1662(14) 0.089(12) Uani 1 1 d . U . . .
H83 H 0.1319 0.4658 0.1542 0.106 Uiso 1 1 calc R U . . .
C84 C 0.066(3) 0.558(3) 0.1490(15) 0.077(11) Uani 1 1 d . U . . .
H84 H 0.0932 0.5772 0.1264 0.092 Uiso 1 1 calc R U . . .
C85 C 0.001(3) 0.599(3) 0.1648(15) 0.063(8) Uani 1 1 d . U . . .
C092 C -0.478(2) 0.864(2) -0.0225(12) 0.051(8) Uani 1 1 d . U . . .
H09A H -0.4654 0.8416 -0.0464 0.061 Uiso 1 1 calc R U . . .
H09B H -0.4367 0.8462 -0.0028 0.061 Uiso 1 1 calc R U . . .
N86 N -0.3202(12) 0.6340(9) 0.4082(6) 0.067(8) Uani 1 1 d G U . . .
C87 C -0.3732(13) 0.6468(11) 0.4394(7) 0.064(8) Uani 1 1 d G U . . .
C88 C -0.3802(13) 0.5958(14) 0.4720(6) 0.066(9) Uani 1 1 d G U . . .
H88 H -0.4156 0.6044 0.4929 0.079 Uiso 1 1 calc R U . . .
C89 C -0.3341(13) 0.5320(12) 0.4734(5) 0.071(9) Uani 1 1 d G U . . .
C90 C -0.2811(9) 0.5192(9) 0.4422(5) 0.065(9) Uani 1 1 d G U . . .
C91 C -0.2741(9) 0.5702(9) 0.4096(4) 0.061(8) Uani 1 1 d G U . . .
C92 C -0.2211(12) 0.5574(12) 0.3783(5) 0.053(8) Uani 1 1 d G U . . .
H92 H -0.2165 0.5915 0.3565 0.064 Uiso 1 1 calc R U . . .
C93 C -0.1751(12) 0.4936(13) 0.3797(6) 0.055(8) Uani 1 1 d G U . . .
C94 C -0.1820(13) 0.4426(11) 0.4123(8) 0.059(8) Uani 1 1 d G U . . .
C95 C -0.2351(13) 0.4555(10) 0.4435(7) 0.056(8) Uani 1 1 d G U . . .
H95 H -0.2397 0.4214 0.4653 0.068 Uiso 1 1 calc R U . . .
N96 N -0.3937(10) 0.9303(11) 0.2909(6) 0.064(8) Uani 1 1 d G U . . .
C97 C -0.4206(13) 0.9952(11) 0.2707(6) 0.055(8) Uani 1 1 d G U . . .
C98 C -0.4856(14) 1.0346(10) 0.2857(7) 0.069(9) Uani 1 1 d G U . . .
H98 H -0.5036 1.0781 0.2721 0.083 Uiso 1 1 calc R U . . .
C99 C -0.5236(12) 1.0090(10) 0.3208(7) 0.057(8) Uani 1 1 d G U . . .
C100 C -0.4967(9) 0.9441(9) 0.3410(5) 0.067(9) Uani 1 1 d G U . . .
C101 C -0.4317(8) 0.9047(8) 0.3260(5) 0.056(8) Uani 1 1 d G U . . .
N102 N -0.4048(11) 0.8398(9) 0.3462(6) 0.051(7) Uani 1 1 d G U . . .
C103 C -0.4428(13) 0.8142(10) 0.3814(7) 0.058(8) Uani 1 1 d G U . . .
C104 C -0.5078(14) 0.8536(12) 0.3963(6) 0.065(9) Uani 1 1 d G U . . .
H104 H -0.5332 0.8365 0.4199 0.078 Uiso 1 1 calc R U . . .
C105 C -0.5347(12) 0.9185(12) 0.3762(6) 0.068(10) Uani 1 1 d G U . . .
H105 H -0.5782 0.9449 0.3862 0.081 Uiso 1 1 calc R U . . .
N106 N -0.0727(10) 0.8564(10) 0.1912(6) 0.059(8) Uani 1 1 d G U . . .
C107 C -0.0060(9) 0.8499(11) 0.1664(6) 0.048(7) Uani 1 1 d G U . . .
C108 C 0.0018(10) 0.8989(13) 0.1329(6) 0.053(8) Uani 1 1 d G U . . .
H108 H 0.0464 0.8945 0.1163 0.064 Uiso 1 1 calc R U . . .
C109 C -0.0571(12) 0.9545(12) 0.1242(6) 0.073(9) Uani 1 1 d G U . . .
C110 C -0.1238(10) 0.9610(10) 0.1490(5) 0.082(10) Uani 1 1 d G U . . .
C111 C -0.1316(8) 0.9120(9) 0.1826(5) 0.071(9) Uani 1 1 d G U . . .
N112 N -0.1983(11) 0.9185(12) 0.2074(6) 0.076(9) Uani 1 1 d G U . . .
C113 C -0.2571(11) 0.9741(14) 0.1987(8) 0.081(10) Uani 1 1 d G U . . .
C114 C -0.2493(13) 1.0231(13) 0.1652(8) 0.081(11) Uani 1 1 d G U . . .
H114 H -0.2887 1.0603 0.1594 0.097 Uiso 1 1 calc R U . . .
C115 C -0.1827(13) 1.0166(11) 0.1404(7) 0.090(11) Uani 1 1 d G U . . .
H115 H -0.1774 1.0494 0.1180 0.108 Uiso 1 1 calc R U . . .
N116 N 0.047(2) 0.674(2) 0.2712(12) 0.057(8) Uani 1 1 d . U . . .
C117 C 0.083(3) 0.622(3) 0.2917(15) 0.065(9) Uani 1 1 d . U . . .
C118 C 0.144(3) 0.580(3) 0.2776(15) 0.068(10) Uani 1 1 d . U . . .
H118 H 0.1639 0.5381 0.2923 0.082 Uiso 1 1 calc R U . . .
C119 C 0.174(3) 0.602(3) 0.2429(15) 0.065(10) Uani 1 1 d . U . . .
H119 H 0.2204 0.5755 0.2354 0.078 Uiso 1 1 calc R U . . .
C120 C 0.147(2) 0.661(2) 0.2144(14) 0.064(9) Uani 1 1 d . U . . .
H120 H 0.1668 0.6741 0.1888 0.076 Uiso 1 1 calc R U . . .
C121 C 0.080(3) 0.695(3) 0.2346(15) 0.059(8) Uani 1 1 d . U . . .
N122 N -0.0376(12) 0.6210(11) 0.3989(5) 0.053(7) Uani 1 1 d G U . . .
C123 C 0.0164(12) 0.5617(13) 0.3991(7) 0.059(8) Uani 1 1 d G U . . .
C124 C 0.0190(14) 0.5099(11) 0.4320(8) 0.070(10) Uani 1 1 d G U . . .
H124 H 0.0552 0.4703 0.4322 0.084 Uiso 1 1 calc R U . . .
C125 C -0.0323(14) 0.5174(10) 0.4646(7) 0.080(9) Uani 1 1 d G U . . .
C126 C -0.0863(10) 0.5767(9) 0.4643(5) 0.069(9) Uani 1 1 d G U . . .
C127 C -0.0889(9) 0.6285(9) 0.4315(5) 0.063(8) Uani 1 1 d G U . . .
C128 C -0.1429(12) 0.6878(10) 0.4312(6) 0.059(8) Uani 1 1 d G U . . .
C129 C -0.1942(12) 0.6953(12) 0.4638(8) 0.057(9) Uani 1 1 d G U . . .
H129 H -0.2303 0.7350 0.4636 0.069 Uiso 1 1 calc R U . . .
C130 C -0.1916(13) 0.6435(14) 0.4966(7) 0.061(9) Uani 1 1 d G U . . .
H130 H -0.2259 0.6485 0.5184 0.074 Uiso 1 1 calc R U . . .
C131 C -0.1376(14) 0.5842(13) 0.4969(5) 0.067(9) Uani 1 1 d G U . . .
H131 H -0.1358 0.5496 0.5189 0.080 Uiso 1 1 calc R U . . .
N132 N -0.0629(12) 0.8247(11) 0.3455(6) 0.073(9) Uani 1 1 d G U . . .
C133 C -0.1419(12) 0.8482(14) 0.3529(7) 0.086(9) Uani 1 1 d G U . . .
C134 C -0.1785(10) 0.9076(14) 0.3300(8) 0.070(9) Uani 1 1 d G U . . .
H134 H -0.2314 0.9233 0.3349 0.084 Uiso 1 1 calc R U . . .
C135 C -0.1362(11) 0.9434(12) 0.2998(8) 0.081(9) Uani 1 1 d G U . . .
C136 C -0.0572(11) 0.9198(10) 0.2924(6) 0.083(9) Uani 1 1 d G U . . .
C137 C -0.0205(10) 0.8605(10) 0.3153(5) 0.073(9) Uani 1 1 d G U . . .
C138 C 0.0584(10) 0.8369(13) 0.3080(7) 0.068(9) Uani 1 1 d G U . . .
C139 C 0.1008(11) 0.8727(16) 0.2778(8) 0.077(10) Uani 1 1 d G U . . .
H139 H 0.1537 0.8569 0.2728 0.093 Uiso 1 1 calc R U . . .
C140 C 0.0642(15) 0.9320(16) 0.2549(7) 0.097(12) Uani 1 1 d G U . . .
H140 H 0.0926 0.9560 0.2346 0.116 Uiso 1 1 calc R U . . .
C141 C -0.0148(15) 0.9556(13) 0.2622(7) 0.100(11) Uani 1 1 d G U . . .
H141 H -0.0393 0.9953 0.2469 0.120 Uiso 1 1 calc R U . . .
C142 C -0.377(3) 1.010(3) 0.2301(15) 0.064(9) Uani 1 1 d . U . . .
N142 N 0.1314(11) 0.6979(9) 0.4061(6) 0.049(7) Uani 1 1 d G U . . .
C143 C 0.1795(13) 0.6854(11) 0.3730(5) 0.054(7) Uani 1 1 d G U . . .
C144 C 0.2331(12) 0.6256(12) 0.3750(6) 0.051(8) Uani 1 1 d G U . . .
H144 H 0.2653 0.6172 0.3529 0.062 Uiso 1 1 calc R U . . .
C145 C 0.2386(12) 0.5783(11) 0.4101(6) 0.063(8) Uani 1 1 d G U . . .
C146 C 0.1905(10) 0.5909(9) 0.4432(5) 0.058(8) Uani 1 1 d G U . . .
C147 C 0.1369(9) 0.6506(9) 0.4412(5) 0.061(8) Uani 1 1 d G U . . .
C148 C 0.0887(11) 0.6632(12) 0.4743(6) 0.060(8) Uani 1 1 d G U . . .
C149 C 0.0942(14) 0.6159(15) 0.5094(5) 0.065(9) Uani 1 1 d G U . . .
H149 H 0.0620 0.6243 0.5315 0.078 Uiso 1 1 calc R U . . .
C150 C 0.1479(15) 0.5561(14) 0.5113(5) 0.081(10) Uani 1 1 d G U . . .
H150 H 0.1515 0.5245 0.5348 0.098 Uiso 1 1 calc R U . . .
C151 C 0.1960(14) 0.5436(11) 0.4782(6) 0.075(10) Uani 1 1 d G U . . .
H151 H 0.2319 0.5036 0.4795 0.090 Uiso 1 1 calc R U . . .
N152 N 0.045(2) 0.735(3) 0.4727(13) 0.078(9) Uani 1 1 d . U . . .
N153 N 0.5040(12) -0.2119(10) 0.6012(6) 0.066(8) Uani 1 1 d G U . . .
C154 C 0.4588(13) -0.2004(13) 0.6354(5) 0.072(9) Uani 1 1 d G U . . .
C155 C 0.4063(13) -0.1402(14) 0.6352(6) 0.062(9) Uani 1 1 d G U . . .
H155 H 0.3761 -0.1325 0.6581 0.075 Uiso 1 1 calc R U . . .
C156 C 0.3991(12) -0.0914(12) 0.6008(6) 0.060(8) Uani 1 1 d G U . . .
C157 C 0.4444(10) -0.1029(9) 0.5666(5) 0.067(9) Uani 1 1 d G U . . .
C158 C 0.4968(9) -0.1631(9) 0.5668(5) 0.067(9) Uani 1 1 d G U . . .
C159 C 0.5420(13) -0.1746(12) 0.5326(6) 0.063(9) Uani 1 1 d G U . . .
C160 C 0.5348(15) -0.1259(15) 0.4982(5) 0.076(10) Uani 1 1 d G U . . .
H160 H 0.5651 -0.1336 0.4753 0.091 Uiso 1 1 calc R U . . .
C161 C 0.4824(16) -0.0657(14) 0.4980(6) 0.083(11) Uani 1 1 d G U . . .
H161 H 0.4776 -0.0331 0.4750 0.100 Uiso 1 1 calc R U . . .
C162 C 0.4372(14) -0.0542(11) 0.5322(6) 0.073(10) Uani 1 1 d G U . . .
H162 H 0.4021 -0.0139 0.5321 0.088 Uiso 1 1 calc R U . . .
N163 N 0.6930(12) -0.3296(10) 0.6564(6) 0.054(7) Uani 1 1 d G U . . .
C164 C 0.7723(12) -0.3502(13) 0.6479(7) 0.068(8) Uani 1 1 d G U . . .
C165 C 0.8137(10) -0.4062(14) 0.6717(8) 0.086(10) Uani 1 1 d G U . . .
H165 H 0.8668 -0.4200 0.6660 0.103 Uiso 1 1 calc R U . . .
C166 C 0.7758(11) -0.4416(12) 0.7039(8) 0.097(10) Uani 1 1 d G U . . .
C167 C 0.6965(11) -0.4211(9) 0.7123(6) 0.072(8) Uani 1 1 d G U . . .
C168 C 0.6551(10) -0.3650(9) 0.6886(5) 0.055(7) Uani 1 1 d G U . . .
C169 C 0.5758(10) -0.3445(12) 0.6970(7) 0.065(8) Uani 1 1 d G U . . .
C170 C 0.5378(12) -0.3799(15) 0.7292(8) 0.083(10) Uani 1 1 d G U . . .
H170 H 0.4848 -0.3662 0.7349 0.099 Uiso 1 1 calc R U . . .
C171 C 0.5792(15) -0.4360(14) 0.7529(7) 0.073(9) Uani 1 1 d G U . . .
H171 H 0.5538 -0.4597 0.7745 0.088 Uiso 1 1 calc R U . . .
C172 C 0.6585(15) -0.4565(12) 0.7445(6) 0.078(10) Uani 1 1 d G U . . .
H172 H 0.6862 -0.4940 0.7604 0.094 Uiso 1 1 calc R U . . .
N173 N 0.6741(12) -0.1287(11) 0.6058(5) 0.057(8) Uani 1 1 d G U . . .
C174 C 0.6199(12) -0.0697(13) 0.6062(6) 0.053(8) Uani 1 1 d G U . . .
C175 C 0.6159(12) -0.0175(11) 0.5735(7) 0.054(8) Uani 1 1 d G U . . .
H175 H 0.5797 0.0220 0.5738 0.065 Uiso 1 1 calc R U . . .
C176 C 0.6663(13) -0.0242(10) 0.5404(6) 0.060(8) Uani 1 1 d G U . . .
C177 C 0.7205(10) -0.0832(10) 0.5401(5) 0.060(8) Uani 1 1 d G U . . .
C178 C 0.7244(9) -0.1354(9) 0.5727(5) 0.057(8) Uani 1 1 d G U . . .
C179 C 0.7786(12) -0.1944(10) 0.5723(6) 0.059(8) Uani 1 1 d G U . . .
C180 C 0.8289(13) -0.2012(13) 0.5393(7) 0.075(10) Uani 1 1 d G U . . .
H180 H 0.8652 -0.2406 0.5390 0.090 Uiso 1 1 calc R U . . .
C181 C 0.8250(13) -0.1489(15) 0.5066(6) 0.083(11) Uani 1 1 d G U . . .
H181 H 0.8586 -0.1535 0.4845 0.100 Uiso 1 1 calc R U . . .
C182 C 0.7708(13) -0.0900(13) 0.5070(5) 0.077(10) Uani 1 1 d G U . . .
H182 H 0.7682 -0.0550 0.4851 0.092 Uiso 1 1 calc R U . . .
N183 N 0.5921(18) -0.187(2) 0.7334(11) 0.061(8) Uani 1 1 d . U . . .
C183 C -0.480(2) 0.947(2) -0.0340(13) 0.056(8) Uani 1 1 d . U . . .
H183 H -0.5133 0.9621 -0.0577 0.068 Uiso 1 1 calc R U . . .
C184 C 0.555(2) -0.128(2) 0.7095(13) 0.054(8) Uani 1 1 d . U . . .
C185 C 0.486(2) -0.085(2) 0.7223(13) 0.060(9) Uani 1 1 d . U . . .
H185 H 0.4620 -0.0465 0.7058 0.073 Uiso 1 1 calc R U . . .
C186 C 0.456(2) -0.106(2) 0.7611(13) 0.061(9) Uani 1 1 d . U . . .
H186 H 0.4137 -0.0796 0.7719 0.073 Uiso 1 1 calc R U . . .
C187 C 0.492(2) -0.166(3) 0.7828(13) 0.065(10) Uani 1 1 d . U . . .
H187 H 0.4692 -0.1819 0.8074 0.077 Uiso 1 1 calc R U . . .
C188 C 0.559(3) -0.202(3) 0.7695(15) 0.074(9) Uani 1 1 d . U . . .
N189 N 0.6979(11) -0.3715(10) 0.8159(6) 0.076(9) Uani 1 1 d G U . . .
C190 C 0.6319(10) -0.3709(13) 0.8414(7) 0.078(9) Uani 1 1 d G U . . .
C191 C 0.6300(11) -0.4214(14) 0.8747(7) 0.086(11) Uani 1 1 d G U . . .
H191 H 0.5858 -0.4210 0.8918 0.103 Uiso 1 1 calc R U . . .
C192 C 0.6940(12) -0.4727(13) 0.8824(6) 0.073(9) Uani 1 1 d G U . . .
C193 C 0.7600(9) -0.4733(9) 0.8569(5) 0.066(9) Uani 1 1 d G U . . .
C194 C 0.7619(9) -0.4228(8) 0.8236(5) 0.063(8) Uani 1 1 d G U . . .
N195 N 0.8278(11) -0.4235(11) 0.7981(6) 0.053(8) Uani 1 1 d G U . . .
C196 C 0.8919(10) -0.4747(12) 0.8059(6) 0.049(8) Uani 1 1 d G U . . .
C197 C 0.8899(11) -0.5253(11) 0.8392(7) 0.049(9) Uani 1 1 d G U . . .
H197 H 0.9328 -0.5595 0.8444 0.059 Uiso 1 1 calc R U . . .
C198 C 0.8240(12) -0.5246(10) 0.8647(6) 0.068(10) Uani 1 1 d G U . . .
H198 H 0.8227 -0.5584 0.8870 0.081 Uiso 1 1 calc R U . . .
N199 N 1.0311(14) -0.4304(15) 0.7104(8) 0.041(7) Uani 1 1 d . U . . .
C200 C 1.060(2) -0.491(2) 0.7332(11) 0.059(8) Uani 1 1 d . U . . .
C201 C 1.1203(19) -0.542(2) 0.7206(11) 0.067(10) Uani 1 1 d . U . . .
H201 H 1.1322 -0.5858 0.7354 0.081 Uiso 1 1 calc R U . . .
C202 C 1.1590(19) -0.522(2) 0.6846(12) 0.062(8) Uani 1 1 d . U . . .
C204 C 1.0713(18) -0.4161(19) 0.6781(11) 0.051(8) Uani 1 1 d . U . . .
N205 N 1.0378(15) -0.3534(16) 0.6570(9) 0.050(7) Uani 1 1 d . U . . .
C206 C 1.072(2) -0.330(2) 0.6265(11) 0.055(8) Uani 1 1 d . U . . .
C207 C 1.1407(19) -0.367(2) 0.6056(11) 0.059(9) Uani 1 1 d . U . . .
H207 H 1.1604 -0.3489 0.5806 0.070 Uiso 1 1 calc R U . . .
C208 C 1.1717(19) -0.428(2) 0.6267(11) 0.059(9) Uani 1 1 d . U . . .
H208 H 1.2182 -0.4516 0.6175 0.071 Uiso 1 1 calc R U . . .
C209 C 1.1353(17) -0.456(2) 0.6613(11) 0.058(8) Uani 1 1 d . U . . .
N210 N 0.9504(11) -0.1471(9) 0.5954(6) 0.048(7) Uani 1 1 d G U . . .
C211 C 1.0041(12) -0.1595(11) 0.5643(7) 0.058(8) Uani 1 1 d G U . . .
C212 C 1.0125(12) -0.1079(13) 0.5323(6) 0.062(8) Uani 1 1 d G U . . .
H212 H 1.0485 -0.1162 0.5115 0.075 Uiso 1 1 calc R U . . .
C213 C 0.9672(13) -0.0438(12) 0.5313(5) 0.066(8) Uani 1 1 d G U . . .
C214 C 0.9135(10) -0.0314(9) 0.5623(5) 0.061(8) Uani 1 1 d G U . . .
C215 C 0.9051(8) -0.0830(9) 0.5943(4) 0.059(8) Uani 1 1 d G U . . .
C216 C 0.8514(11) -0.0706(12) 0.6253(5) 0.048(7) Uani 1 1 d G U . . .
H216 H 0.8458 -0.1052 0.6468 0.057 Uiso 1 1 calc R U . . .
C217 C 0.8061(11) -0.0066(13) 0.6243(7) 0.048(7) Uani 1 1 d G U . . .
C218 C 0.8145(13) 0.0451(11) 0.5923(8) 0.058(8) Uani 1 1 d G U . . .
C219 C 0.8682(14) 0.0327(9) 0.5613(7) 0.073(10) Uani 1 1 d G U . . .
H219 H 0.8738 0.0672 0.5398 0.088 Uiso 1 1 calc R U . . .
N220 N 0.671(2) -0.082(2) 0.8054(11) 0.062(8) Uani 1 1 d . U . . .
C221 C 0.646(2) -0.020(3) 0.7830(14) 0.057(8) Uani 1 1 d . U . . .
C222 C 0.585(2) 0.021(3) 0.7977(13) 0.060(9) Uani 1 1 d . U . . .
H222 H 0.5707 0.0644 0.7834 0.072 Uiso 1 1 calc R U . . .
C223 C 0.547(2) 0.004(3) 0.8303(12) 0.056(8) Uani 1 1 d . U . . .
H223 H 0.5067 0.0342 0.8394 0.067 Uiso 1 1 calc R U . . .
C224 C 0.569(2) -0.064(3) 0.8528(13) 0.057(8) Uani 1 1 d . U . . .
H224 H 0.5397 -0.0799 0.8755 0.069 Uiso 1 1 calc R U . . .
C225 C 0.636(2) -0.107(3) 0.8385(14) 0.061(8) Uani 1 1 d . U . . .
N226 N 0.640(2) -0.191(2) 0.8990(11) 0.065(8) Uani 1 1 d . U . . .
C226 C -0.629(2) 0.771(3) 0.3481(13) 0.054(8) Uani 1 1 d . U . . .
N227 N 0.671(2) -0.253(2) 0.9175(11) 0.066(8) Uani 1 1 d . U . . .
C228 C 0.740(2) -0.290(3) 0.9052(14) 0.060(8) Uani 1 1 d . U . . .
C229 C 0.775(3) -0.269(3) 0.8713(14) 0.067(9) Uani 1 1 d . U . . .
H229 H 0.8215 -0.2945 0.8635 0.080 Uiso 1 1 calc R U . . .
C230 C 0.744(2) -0.212(3) 0.8478(14) 0.070(10) Uani 1 1 d . U . . .
H230 H 0.7684 -0.1986 0.8232 0.084 Uiso 1 1 calc R U . . .
C231 C 0.675(3) -0.173(3) 0.8605(14) 0.076(9) Uani 1 1 d . U . . .
N232 N 0.843(2) -0.384(2) 0.9179(11) 0.068(9) Uani 1 1 d . U . . .
C233 C 0.775(2) -0.348(3) 0.9313(13) 0.061(8) Uani 1 1 d . U . . .
C234 C 0.739(2) -0.382(3) 0.9681(12) 0.058(9) Uani 1 1 d . U . . .
H234 H 0.6898 -0.3618 0.9765 0.069 Uiso 1 1 calc R U . . .
C235 C 0.771(3) -0.438(3) 0.9897(16) 0.083(11) Uani 1 1 d . U . . .
H235 H 0.7474 -0.4567 1.0134 0.100 Uiso 1 1 calc R U . . .
C236 C 0.845(3) -0.469(3) 0.9750(15) 0.082(11) Uani 1 1 d . U . . .
H236 H 0.8702 -0.5097 0.9893 0.099 Uiso 1 1 calc R U . . .
C237 C 0.876(3) -0.444(3) 0.9447(15) 0.081(9) Uani 1 1 d . U . . .
N238 N 1.1372(9) -0.3755(8) 0.7785(4) 0.080(9) Uani 1 1 d G U . . .
C239 C 1.1274(10) -0.4263(9) 0.8109(5) 0.063(8) Uani 1 1 d G U . . .
C240 C 1.1800(11) -0.4868(8) 0.8160(5) 0.067(8) Uani 1 1 d G U . . .
C241 C 1.2424(10) -0.4966(7) 0.7889(5) 0.074(9) Uani 1 1 d G U . . .
H241 H 1.2776 -0.5371 0.7923 0.088 Uiso 1 1 calc R U . . .
C242 C 1.2522(8) -0.4459(7) 0.7565(4) 0.073(9) Uani 1 1 d G U . . .
C243 C 1.1996(7) -0.3854(7) 0.7513(4) 0.069(8) Uani 1 1 d G U . . .
N244 N 1.2093(6) -0.3346(6) 0.7189(4) 0.057(7) Uani 1 1 d G U . . .
C245 C 1.2717(7) -0.3445(7) 0.6917(4) 0.062(8) Uani 1 1 d G U . . .
C246 C 1.3243(9) -0.4050(8) 0.6969(5) 0.062(8) Uani 1 1 d G U . . .
H246 H 1.3661 -0.4116 0.6787 0.074 Uiso 1 1 calc R U . . .
C247 C 1.3145(9) -0.4557(7) 0.7293(5) 0.064(8) Uani 1 1 d G U . . .
N248 N 1.1428(6) -0.1201(6) 0.6463(4) 0.063(8) Uani 1 1 d G U . . .
C249 C 1.1965(7) -0.1696(7) 0.6310(4) 0.064(8) Uani 1 1 d G U . . .
C250 C 1.2273(9) -0.1562(8) 0.5923(4) 0.069(9) Uani 1 1 d G U . . .
H250 H 1.2632 -0.1893 0.5821 0.082 Uiso 1 1 calc R U . . .
C251 C 1.2045(10) -0.0933(8) 0.5687(4) 0.065(9) Uani 1 1 d G U . . .
H251 H 1.2251 -0.0843 0.5427 0.078 Uiso 1 1 calc R U . . .
C252 C 1.1508(9) -0.0438(7) 0.5839(4) 0.064(8) Uani 1 1 d G U . . .
C253 C 1.1200(7) -0.0572(6) 0.6227(4) 0.060(8) Uani 1 1 d G U . . .
N254 N 1.0663(9) -0.0077(7) 0.6380(5) 0.058(7) Uani 1 1 d G U . . .
C255 C 1.0435(10) 0.0552(7) 0.6144(6) 0.061(8) Uani 1 1 d G U . . .
C256 C 1.0743(10) 0.0686(7) 0.5756(5) 0.075(9) Uani 1 1 d G U . . .
H256 H 1.0590 0.1107 0.5599 0.090 Uiso 1 1 calc R U . . .
C257 C 1.1280(10) 0.0191(7) 0.5604(5) 0.066(8) Uani 1 1 d G U . . .
C258 C -0.147(2) 0.326(3) 0.4389(13) 0.063(9) Uani 1 1 d . U . . .
H25A H -0.2000 0.3137 0.4362 0.076 Uiso 1 1 calc R U . . .
H25B H -0.1427 0.3383 0.4656 0.076 Uiso 1 1 calc R U . . .
N258 N 0.9015(11) 0.0588(11) 0.7307(6) 0.069(8) Uani 1 1 d G U . . .
C259 C 0.9085(13) 0.1041(14) 0.6953(5) 0.068(8) Uani 1 1 d G U . . .
C260 C 0.8666(14) 0.1699(13) 0.6912(6) 0.063(9) Uani 1 1 d G U . . .
H260 H 0.8712 0.2002 0.6676 0.076 Uiso 1 1 calc R U . . .
C261 C 0.8177(12) 0.1905(10) 0.7225(6) 0.062(8) Uani 1 1 d G U . . .
H261 H 0.7897 0.2345 0.7197 0.074 Uiso 1 1 calc R U . . .
C262 C 0.8108(9) 0.1452(9) 0.7578(5) 0.065(8) Uani 1 1 d G U . . .
C263 C 0.8527(8) 0.0794(9) 0.7619(5) 0.071(8) Uani 1 1 d G U . . .
N264 N 0.8457(12) 0.0342(10) 0.7972(5) 0.061(8) Uani 1 1 d G U . . .
C265 C 0.7968(13) 0.0547(13) 0.8284(5) 0.064(8) Uani 1 1 d G U . . .
C266 C 0.7549(13) 0.1206(14) 0.8243(6) 0.063(8) Uani 1 1 d G U . . .
H266 H 0.7222 0.1343 0.8452 0.076 Uiso 1 1 calc R U . . .
C267 C 0.7619(12) 0.1658(11) 0.7890(7) 0.064(7) Uani 1 1 d G U . . .
N268 N 0.9283(19) -0.154(2) 0.8774(10) 0.055(7) Uani 1 1 d . U . . .
C268 C 0.688(2) 0.007(3) 0.7474(14) 0.053(8) Uani 1 1 d . U . . .
C269 C 0.859(2) -0.115(3) 0.8893(14) 0.061(8) Uani 1 1 d . U . . .
C270 C 0.817(2) -0.130(3) 0.9212(13) 0.063(9) Uani 1 1 d . U . . .
H270 H 0.7705 -0.1025 0.9272 0.075 Uiso 1 1 calc R U . . .
C271 C 0.849(3) -0.193(3) 0.9478(14) 0.067(10) Uani 1 1 d . U . . .
H271 H 0.8227 -0.2063 0.9719 0.080 Uiso 1 1 calc R U . . .
C272 C 0.912(3) -0.229(3) 0.9375(15) 0.070(10) Uani 1 1 d . U . . .
H272 H 0.9292 -0.2707 0.9533 0.084 Uiso 1 1 calc R U . . .
C273 C 0.954(3) -0.208(3) 0.9034(15) 0.067(9) Uani 1 1 d . U . . .
N274 N 1.1630(10) -0.2698(12) 0.8541(7) 0.065(8) Uani 1 1 d G U . . .
C275 C 1.1491(12) -0.3196(14) 0.8863(7) 0.077(9) Uani 1 1 d G U . . .
C276 C 1.2043(15) -0.3778(13) 0.8955(7) 0.081(11) Uani 1 1 d G U . . .
H276 H 1.1950 -0.4111 0.9171 0.097 Uiso 1 1 calc R U . . .
C277 C 1.2734(14) -0.3862(11) 0.8725(7) 0.073(9) Uani 1 1 d G U . . .
C278 C 1.2872(9) -0.3364(10) 0.8403(5) 0.070(9) Uani 1 1 d G U . . .
C279 C 1.2320(9) -0.2782(10) 0.8311(5) 0.069(9) Uani 1 1 d G U . . .
C280 C 1.2459(12) -0.2284(11) 0.7989(6) 0.061(8) Uani 1 1 d G U . . .
C281 C 1.3150(14) -0.2368(13) 0.7759(6) 0.068(10) Uani 1 1 d G U . . .
H281 H 1.3242 -0.2035 0.7543 0.081 Uiso 1 1 calc R U . . .
C282 C 1.3702(12) -0.2949(15) 0.7851(7) 0.065(10) Uani 1 1 d G U . . .
H282 H 1.4164 -0.3005 0.7697 0.078 Uiso 1 1 calc R U . . .
C283 C 1.3563(11) -0.3447(13) 0.8173(7) 0.077(10) Uani 1 1 d G U . . .
H283 H 1.3932 -0.3836 0.8235 0.092 Uiso 1 1 calc R U . . .
N284 N 1.1263(12) -0.0606(10) 0.8311(6) 0.069(9) Uani 1 1 d G U . . .
C285 C 1.1473(14) -0.0444(13) 0.7908(7) 0.076(9) Uani 1 1 d G U . . .
C286 C 1.1136(16) 0.0169(14) 0.7686(5) 0.080(10) Uani 1 1 d G U . . .
H286 H 1.1277 0.0277 0.7417 0.096 Uiso 1 1 calc R U . . .
C287 C 1.0589(15) 0.0619(12) 0.7868(5) 0.072(9) Uani 1 1 d G U . . .
C288 C 1.0379(10) 0.0457(9) 0.8271(5) 0.057(8) Uani 1 1 d DG U . . .
C289 C 1.0716(9) -0.0156(9) 0.8492(5) 0.063(8) Uani 1 1 d G U . . .
C290 C 1.0506(14) -0.0318(12) 0.8896(5) 0.065(8) Uani 1 1 d G U . . .
C291 C 0.9959(15) 0.0132(14) 0.9077(6) 0.076(10) Uani 1 1 d G U . . .
H291 H 0.9819 0.0024 0.9347 0.092 Uiso 1 1 calc R U . . .
C292 C 0.9622(15) 0.0745(13) 0.8856(7) 0.079(11) Uani 1 1 d G U . . .
H292 H 0.9256 0.1046 0.8977 0.095 Uiso 1 1 calc R U . . .
C293 C 0.9832(14) 0.0907(11) 0.8453(7) 0.074(10) Uani 1 1 d G U . . .
H293 H 0.9607 0.1317 0.8304 0.088 Uiso 1 1 calc R U . . .
N294 N 1.2203(12) -0.1852(10) 0.9384(7) 0.070(8) Uani 1 1 d G U . . .
C295 C 1.1492(11) -0.1920(12) 0.9592(8) 0.064(8) Uani 1 1 d G U . . .
C296 C 1.1404(10) -0.2522(14) 0.9850(8) 0.068(9) Uani 1 1 d G U . . .
H296 H 1.0929 -0.2567 0.9989 0.082 Uiso 1 1 calc R U . . .
C297 C 1.2027(12) -0.3056(12) 0.9899(8) 0.066(8) Uani 1 1 d G U . . .
C298 C 1.2738(10) -0.2988(9) 0.9691(6) 0.076(9) Uani 1 1 d G U . . .
C299 C 1.2826(10) -0.2386(9) 0.9433(5) 0.065(8) Uani 1 1 d G U . . .
C300 C 1.3536(12) -0.2318(13) 0.9225(7) 0.068(8) Uani 1 1 d G U . . .
C301 C 1.4159(11) -0.2852(15) 0.9275(8) 0.079(10) Uani 1 1 d G U . . .
H301 H 1.4635 -0.2806 0.9136 0.095 Uiso 1 1 calc R U . . .
C302 C 1.4071(12) -0.3454(14) 0.9533(8) 0.074(10) Uani 1 1 d G U . . .
H302 H 1.4488 -0.3811 0.9566 0.089 Uiso 1 1 calc R U . . .
C303 C 1.3361(13) -0.3522(11) 0.9741(8) 0.070(10) Uani 1 1 d G U . . .
H303 H 1.3302 -0.3925 0.9914 0.084 Uiso 1 1 calc R U . . .
C310 C 0.315(2) -0.010(3) 0.6308(14) 0.079(10) Uani 1 1 d . U . . .
H31A H 0.3519 -0.0187 0.6530 0.095 Uiso 1 1 calc R U . . .
H31B H 0.2711 -0.0362 0.6386 0.095 Uiso 1 1 calc R U . . .
C316 C 1.241(3) -0.672(3) 0.6193(15) 0.088(14) Uani 1 1 d . U . . .
H31C H 1.2245 -0.6247 0.6080 0.132 Uiso 1 1 calc R U . . .
H31D H 1.1958 -0.6939 0.6280 0.132 Uiso 1 1 calc R U . . .
H31E H 1.2704 -0.6953 0.5993 0.132 Uiso 1 1 calc R U . . .
C326 C 0.776(2) 0.166(3) 0.5641(13) 0.066(10) Uani 1 1 d . U . . .
H32A H 0.7634 0.1519 0.5386 0.080 Uiso 1 1 calc R U . . .
H32B H 0.8291 0.1786 0.5621 0.080 Uiso 1 1 calc R U . . .
C327 C -0.420(3) 0.904(3) 0.1676(14) 0.068(9) Uani 1 1 d . U . . .
C340 C -0.604(3) 1.117(2) 0.3203(14) 0.065(9) Uani 1 1 d . U . . .
H34B H -0.5564 1.1386 0.3154 0.078 Uiso 1 1 calc R U . . .
H34C H -0.6318 1.1211 0.2949 0.078 Uiso 1 1 calc R U . . .
C346 C 0.568(2) -0.067(3) 0.6431(13) 0.055(9) Uani 1 1 d . U . . .
C348 C -0.384(3) 0.490(3) 0.5427(13) 0.082(10) Uani 1 1 d . U . . .
H34D H -0.3891 0.4455 0.5578 0.098 Uiso 1 1 calc R U . . .
H34E H -0.4373 0.5131 0.5359 0.098 Uiso 1 1 calc R U . . .
C362 C 0.318(3) 0.495(2) 0.3684(14) 0.078(10) Uani 1 1 d D U . . .
H36A H 0.3531 0.5262 0.3556 0.094 Uiso 1 1 calc R U . . .
H36B H 0.2755 0.4921 0.3502 0.094 Uiso 1 1 calc R U . . .
C364 C 0.014(2) 0.999(2) 0.0621(12) 0.071(10) Uani 1 1 d D U . . .
H36C H 0.0172 0.9572 0.0496 0.085 Uiso 1 1 calc R U . . .
H36D H 0.0628 0.9978 0.0765 0.085 Uiso 1 1 calc R U . . .
C367 C -0.153(3) 0.492(3) 0.1361(15) 0.069(9) Uani 1 1 d . U . . .
C368 C 0.622(3) -0.515(2) 0.9420(12) 0.070(10) Uani 1 1 d . U . . .
H36E H 0.6148 -0.4704 0.9519 0.084 Uiso 1 1 calc R U . . .
H36F H 0.5740 -0.5194 0.9284 0.084 Uiso 1 1 calc R U . . .
C377 C -0.344(3) 0.397(3) 0.3641(14) 0.069(9) Uani 1 1 d . U . . .
C386 C 0.809(3) -0.312(3) 0.6161(15) 0.068(9) Uani 1 1 d . U . . .
C393 C 0.728(3) 0.248(3) 0.6144(15) 0.094(16) Uani 1 1 d . U . . .
H39A H 0.6880 0.2869 0.6165 0.142 Uiso 1 1 calc R U . . .
H39B H 0.7794 0.2624 0.6165 0.142 Uiso 1 1 calc R U . . .
H39C H 0.7206 0.2118 0.6357 0.142 Uiso 1 1 calc R U . . .
C394 C 1.313(3) -0.486(2) 0.9141(15) 0.075(10) Uani 1 1 d . U . . .
H39D H 1.2675 -0.5082 0.9090 0.090 Uiso 1 1 calc R U . . .
H39E H 1.3017 -0.4636 0.9378 0.090 Uiso 1 1 calc R U . . .
C400 C -0.436(2) 0.792(3) 0.0980(14) 0.058(9) Uani 1 1 d . U . . .
C401 C -0.058(3) 0.487(3) 0.2539(15) 0.064(9) Uani 1 1 d . U . . .
C402 C -0.411(2) 0.723(3) 0.4311(14) 0.068(9) Uani 1 1 d . U . . .
C405 C 0.055(2) 0.793(2) 0.1800(12) 0.045(7) Uani 1 1 d . U . . .
C406 C 0.065(3) 0.554(3) 0.3638(14) 0.063(9) Uani 1 1 d . U . . .
C407 C 1.114(3) -0.378(2) 1.0299(14) 0.061(9) Uani 1 1 d . U . . .
H40A H 1.1063 -0.3598 1.0552 0.073 Uiso 1 1 calc R U . . .
H40B H 1.0736 -0.3553 1.0112 0.073 Uiso 1 1 calc R U . . .
C408 C 1.114(3) -0.451(3) 1.0357(15) 0.073(10) Uani 1 1 d . U . . .
H408 H 1.1476 -0.4674 1.0591 0.088 Uiso 1 1 calc R U . . .
C409 C 1.372(3) -0.597(2) 0.9624(14) 0.080(12) Uani 1 1 d . U . . .
H40C H 1.4178 -0.6294 0.9708 0.120 Uiso 1 1 calc R U . . .
H40D H 1.3299 -0.6224 0.9564 0.120 Uiso 1 1 calc R U . . .
H40E H 1.3550 -0.5708 0.9836 0.120 Uiso 1 1 calc R U . . .
C410 C 0.796(3) 0.000(3) 0.8618(14) 0.074(9) Uani 1 1 d . U . . .
C411 C 1.089(3) -0.129(3) 0.9447(17) 0.070(9) Uani 1 1 d . U . . .
N412 N 1.094(2) -0.0978(19) 0.9086(12) 0.065(8) Uani 1 1 d . U . . .
H412 H 1.1283 -0.1180 0.8933 0.078 Uiso 1 1 calc R U . . .
C413 C -0.676(2) 0.989(3) 0.0881(14) 0.079(10) Uani 1 1 d . U . . .
H41B H -0.6335 1.0135 0.0949 0.095 Uiso 1 1 calc R U . . .
H41C H -0.6616 0.9690 0.0638 0.095 Uiso 1 1 calc R U . . .
C414 C -0.093(2) 0.204(2) 0.4662(13) 0.064(12) Uani 1 1 d . U . . .
H41D H -0.0538 0.1659 0.4635 0.095 Uiso 1 1 calc R U . . .
H41E H -0.1450 0.1910 0.4647 0.095 Uiso 1 1 calc R U . . .
H41F H -0.0875 0.2197 0.4918 0.095 Uiso 1 1 calc R U . . .
C415 C 1.011(2) -0.518(2) 0.7673(12) 0.049(8) Uani 1 1 d . U . . .
C416 C 1.419(3) -0.526(3) 0.7012(16) 0.107(13) Uani 1 1 d . U . . .
H41G H 1.4539 -0.4908 0.6977 0.128 Uiso 1 1 calc R U . . .
H41H H 1.3920 -0.5250 0.6760 0.128 Uiso 1 1 calc R U . . .
C417 C 1.244(3) -0.636(2) 0.6893(14) 0.075(10) Uani 1 1 d . U . . .
H41I H 1.1973 -0.6590 0.6967 0.090 Uiso 1 1 calc R U . . .
H41J H 1.2745 -0.6370 0.7133 0.090 Uiso 1 1 calc R U . . .
C418 C 1.0615(19) -0.224(2) 0.5708(12) 0.042(7) Uani 1 1 d . U . . .
N419 N 0.9501(18) -0.4725(17) 0.7775(9) 0.045(7) Uani 1 1 d . U . . .
H419 H 0.9479 -0.4331 0.7626 0.054 Uiso 1 1 calc R U . . .
C420 C 1.073(3) -0.311(3) 0.9078(16) 0.065(9) Uani 1 1 d . U . . .
C421 C -0.515(3) 0.980(3) -0.0004(15) 0.101(17) Uani 1 1 d . U . . .
H42A H -0.5188 1.0292 -0.0074 0.152 Uiso 1 1 calc R U . . .
H42B H -0.4828 0.9657 0.0230 0.152 Uiso 1 1 calc R U . . .
H42C H -0.5673 0.9673 0.0053 0.152 Uiso 1 1 calc R U . . .
C422 C 1.056(2) -0.405(3) 0.8377(14) 0.050(8) Uani 1 1 d . U . . .
C423 C 1.199(3) -0.101(3) 0.7750(14) 0.057(8) Uani 1 1 d . U . . .
C424 C 1.264(3) -0.285(3) 0.6562(15) 0.063(9) Uani 1 1 d . U . . .
C425 C 0.166(2) 0.744(2) 0.3360(14) 0.056(8) Uani 1 1 d . U . . .
N426 N 0.7805(19) -0.0290(19) 0.6963(11) 0.059(8) Uani 1 1 d . U . . .
H426 H 0.8311 -0.0361 0.6990 0.070 Uiso 1 1 calc R U . . .
C426 C -0.083(2) 0.263(2) 0.4324(12) 0.055(9) Uani 1 1 d . U . . .
H42D H -0.0299 0.2771 0.4348 0.066 Uiso 1 1 calc R U . . .
C427 C 1.033(3) -0.473(2) 1.0496(12) 0.054(11) Uani 1 1 d . U . . .
H42E H 1.0357 -0.5218 1.0528 0.080 Uiso 1 1 calc R U . . .
H42F H 0.9935 -0.4526 1.0297 0.080 Uiso 1 1 calc R U . . .
H42G H 1.0179 -0.4566 1.0748 0.080 Uiso 1 1 calc R U . . .
C428 C 0.747(3) 0.000(3) 0.6597(14) 0.060(9) Uani 1 1 d . U . . .
N429 N -0.5273(9) 0.7559(12) 0.1493(7) 0.061(7) Uani 1 1 d G U . . .
C430 C -0.5113(11) 0.8058(14) 0.1176(7) 0.069(9) Uani 1 1 d G U . . .
C431 C -0.5644(13) 0.8654(13) 0.1086(6) 0.067(9) Uani 1 1 d G U . . .
H431 H -0.5537 0.8988 0.0874 0.081 Uiso 1 1 calc R U . . .
C432 C -0.6334(12) 0.8753(11) 0.1315(7) 0.055(7) Uani 1 1 d G U . . .
C433 C -0.6494(9) 0.8255(10) 0.1633(5) 0.063(8) Uani 1 1 d G U . . .
C434 C -0.5963(9) 0.7658(10) 0.1722(5) 0.064(8) Uani 1 1 d G U . . .
C435 C -0.6123(13) 0.7160(11) 0.2040(6) 0.059(8) Uani 1 1 d G U . . .
C436 C -0.6813(14) 0.7258(14) 0.2268(7) 0.079(10) Uani 1 1 d G U . . .
H436 H -0.6920 0.6925 0.2481 0.095 Uiso 1 1 calc R U . . .
C437 C -0.7344(12) 0.7855(15) 0.2179(7) 0.076(10) Uani 1 1 d G U . . .
H437 H -0.7806 0.7921 0.2332 0.092 Uiso 1 1 calc R U . . .
C438 C -0.7184(10) 0.8353(13) 0.1861(7) 0.074(9) Uani 1 1 d G U . . .
H438 H -0.7539 0.8753 0.1801 0.089 Uiso 1 1 calc R U . . .
C439 C -0.748(3) 1.035(3) 0.0828(15) 0.088(11) Uani 1 1 d . U . . .
H439 H -0.7880 1.0108 0.0721 0.106 Uiso 1 1 calc R U . . .
C440 C 0.982(2) 0.093(3) 0.6299(13) 0.062(9) Uani 1 1 d . U . . .
C441 C 0.721(3) 0.223(3) 0.5721(14) 0.084(11) Uani 1 1 d . U . . .
H441 H 0.6683 0.2083 0.5715 0.100 Uiso 1 1 calc R U . . .
C442 C -0.505(3) 0.389(3) 0.5045(14) 0.091(11) Uani 1 1 d . U . . .
H44A H -0.5152 0.3548 0.4881 0.109 Uiso 1 1 calc R U . . .
H44B H -0.4498 0.3813 0.5115 0.109 Uiso 1 1 calc R U . . .
C446 C -0.558(3) 1.096(3) 0.1636(16) 0.093(10) Uani 1 1 d . U . . .
H44C H -0.5481 1.1038 0.1909 0.111 Uiso 1 1 calc R U . . .
H44D H -0.6146 1.1058 0.1588 0.111 Uiso 1 1 calc R U . . .
C448 C -0.174(3) 0.803(3) 0.3888(17) 0.081(10) Uani 1 1 d . U . . .
C449 C 1.393(3) -0.547(3) 0.9232(16) 0.091(12) Uani 1 1 d . U . . .
H449 H 1.4388 -0.5252 0.9288 0.109 Uiso 1 1 calc R U . . .
C451 C 0.724(3) 0.282(3) 0.5388(14) 0.075(13) Uani 1 1 d . U . . .
H45A H 0.6861 0.3204 0.5445 0.112 Uiso 1 1 calc R U . . .
H45B H 0.7114 0.2688 0.5137 0.112 Uiso 1 1 calc R U . . .
H45C H 0.7761 0.2961 0.5371 0.112 Uiso 1 1 calc R U . . .
C452 C -0.239(4) 1.136(3) 0.340(2) 0.15(2) Uani 1 1 d D U . . .
H45D H -0.2145 1.1449 0.3639 0.226 Uiso 1 1 calc R U . . .
H45E H -0.2925 1.1276 0.3462 0.226 Uiso 1 1 calc R U . . .
H45F H -0.2382 1.1745 0.3194 0.226 Uiso 1 1 calc R U . . .
C456 C 1.296(3) -0.673(3) 0.6563(15) 0.079(11) Uani 1 1 d . U . . .
H456 H 1.3399 -0.6466 0.6477 0.095 Uiso 1 1 calc R U . . .
C458 C 0.971(3) -0.044(3) 0.4379(14) 0.080(10) Uani 1 1 d . U . . .
H458 H 0.9555 -0.0856 0.4546 0.096 Uiso 1 1 calc R U . . .
C459 C 0.282(3) 0.071(3) 0.6225(15) 0.083(11) Uani 1 1 d . U . . .
H459 H 0.2444 0.0763 0.6005 0.099 Uiso 1 1 calc R U . . .
C460 C -0.436(2) 0.346(3) 0.2678(15) 0.083(10) Uani 1 1 d . U . . .
H46A H -0.4929 0.3547 0.2647 0.099 Uiso 1 1 calc R U . . .
H46B H -0.4210 0.3740 0.2874 0.099 Uiso 1 1 calc R U . . .
C462 C -0.693(3) 1.229(2) 0.3253(15) 0.088(16) Uani 1 1 d . U . . .
H46C H -0.7249 1.2541 0.3438 0.132 Uiso 1 1 calc R U . . .
H46D H -0.7261 1.2225 0.3036 0.132 Uiso 1 1 calc R U . . .
H46E H -0.6511 1.2538 0.3146 0.132 Uiso 1 1 calc R U . . .
C463 C 0.830(3) -0.587(3) 0.6767(17) 0.111(12) Uani 1 1 d . U . . .
H463 H 0.8149 -0.5530 0.6531 0.133 Uiso 1 1 calc R U . . .
C464 C -0.410(3) 0.273(3) 0.2808(16) 0.091(11) Uani 1 1 d . U . . .
H464 H -0.3517 0.2677 0.2805 0.109 Uiso 1 1 calc R U . . .
C469 C 1.018(3) -0.009(3) 0.4631(14) 0.073(9) Uani 1 1 d . U . . .
H46F H 1.0319 0.0328 0.4471 0.087 Uiso 1 1 calc R U . . .
H46G H 1.0670 -0.0385 0.4705 0.087 Uiso 1 1 calc R U . . .
C470 C -0.089(3) 0.245(3) 0.3924(13) 0.073(13) Uani 1 1 d . U . . .
H47A H -0.0770 0.2821 0.3725 0.110 Uiso 1 1 calc R U . . .
H47B H -0.1420 0.2353 0.3885 0.110 Uiso 1 1 calc R U . . .
H47C H -0.0522 0.2044 0.3895 0.110 Uiso 1 1 calc R U . . .
C471 C 1.044(3) 0.230(2) 0.7244(16) 0.078(10) Uani 1 1 d . U . . .
H471 H 0.9855 0.2380 0.7245 0.093 Uiso 1 1 calc R U . . .
C473 C 1.072(3) 0.158(2) 0.7312(13) 0.066(9) Uani 1 1 d . U . . .
H47D H 1.1296 0.1509 0.7330 0.079 Uiso 1 1 calc R U . . .
H47E H 1.0573 0.1355 0.7092 0.079 Uiso 1 1 calc R U . . .
C476 C 0.335(3) 0.117(3) 0.6101(17) 0.097(13) Uani 1 1 d . U . . .
H47F H 0.3071 0.1624 0.6039 0.146 Uiso 1 1 calc R U . . .
H47G H 0.3632 0.1039 0.5865 0.146 Uiso 1 1 calc R U . . .
H47H H 0.3722 0.1162 0.6312 0.146 Uiso 1 1 calc R U . . .
C477 C -0.313(3) 0.968(3) 0.0832(16) 0.074(10) Uani 1 1 d . U . . .
C478 C 1.189(3) -0.613(2) 0.8460(14) 0.070(9) Uani 1 1 d . U . . .
H47I H 1.1780 -0.6245 0.8198 0.084 Uiso 1 1 calc R U . . .
H47J H 1.2456 -0.6246 0.8506 0.084 Uiso 1 1 calc R U . . .
C482 C 0.951(3) -0.469(3) 0.9245(16) 0.073(9) Uani 1 1 d . U . . .
C483 C 1.145(2) -0.505(2) 1.0025(12) 0.067(12) Uani 1 1 d . U . . .
H48A H 1.1410 -0.5517 1.0146 0.101 Uiso 1 1 calc R U . . .
H48B H 1.1992 -0.5009 0.9950 0.101 Uiso 1 1 calc R U . . .
H48C H 1.1126 -0.4942 0.9789 0.101 Uiso 1 1 calc R U . . .
C486 C 1.466(4) -0.594(4) 0.7120(18) 0.138(16) Uani 1 1 d . U . . .
H486 H 1.4295 -0.6250 0.7052 0.166 Uiso 1 1 calc R U . . .
C487 C -0.394(3) 0.958(3) -0.0458(15) 0.085(14) Uani 1 1 d . U . . .
H48D H -0.3917 1.0064 -0.0551 0.127 Uiso 1 1 calc R U . . .
H48E H -0.3751 0.9319 -0.0669 0.127 Uiso 1 1 calc R U . . .
H48F H -0.3602 0.9442 -0.0227 0.127 Uiso 1 1 calc R U . . .
C490 C 1.533(4) -0.607(4) 0.684(2) 0.21(3) Uani 1 1 d . U . . .
H49A H 1.5139 -0.6110 0.6583 0.317 Uiso 1 1 calc R U . . .
H49B H 1.5653 -0.6492 0.6948 0.317 Uiso 1 1 calc R U . . .
H49C H 1.5646 -0.5697 0.6820 0.317 Uiso 1 1 calc R U . . .
C492 C -0.611(3) 1.165(3) 0.3856(15) 0.085(15) Uani 1 1 d . U . . .
H49D H -0.6466 1.1898 0.4027 0.128 Uiso 1 1 calc R U . . .
H49E H -0.5689 1.1916 0.3764 0.128 Uiso 1 1 calc R U . . .
H49F H -0.5887 1.1218 0.4005 0.128 Uiso 1 1 calc R U . . .
C495 C 0.362(3) 0.423(2) 0.3838(17) 0.095(12) Uani 1 1 d D U . . .
H495 H 0.4021 0.4251 0.4040 0.113 Uiso 1 1 calc R U . . .
C496 C 1.327(3) -0.741(3) 0.6746(14) 0.076(13) Uani 1 1 d . U . . .
H49G H 1.3602 -0.7371 0.6968 0.113 Uiso 1 1 calc R U . . .
H49H H 1.3580 -0.7640 0.6551 0.113 Uiso 1 1 calc R U . . .
H49I H 1.2843 -0.7657 0.6843 0.113 Uiso 1 1 calc R U . . .
C497 C 0.675(3) 0.261(2) 0.8173(15) 0.083(9) Uani 1 1 d D U . . .
H49J H 0.6951 0.2424 0.8439 0.099 Uiso 1 1 calc R U . . .
H49K H 0.6200 0.2528 0.8160 0.099 Uiso 1 1 calc R U . . .
C501 C 0.624(4) 0.376(3) 0.8345(17) 0.130(18) Uani 1 1 d D U . . .
H50A H 0.6219 0.4248 0.8274 0.195 Uiso 1 1 calc R U . . .
H50B H 0.6410 0.3628 0.8619 0.195 Uiso 1 1 calc R U . . .
H50C H 0.5727 0.3625 0.8316 0.195 Uiso 1 1 calc R U . . .
C503 C 0.003(2) 1.061(2) 0.0306(13) 0.076(10) Uani 1 1 d D U . . .
H503 H -0.0443 1.0565 0.0156 0.091 Uiso 1 1 calc R U . . .
C506 C 0.603(3) 0.083(2) 0.5043(12) 0.094(11) Uani 1 1 d D U . . .
H50D H 0.6053 0.1037 0.5288 0.113 Uiso 1 1 calc R U . . .
H50E H 0.5506 0.0697 0.5030 0.113 Uiso 1 1 calc R U . . .
C508 C 1.079(4) 0.256(2) 0.6799(17) 0.126(19) Uani 1 1 d . U . . .
H50F H 1.0583 0.3036 0.6715 0.189 Uiso 1 1 calc R U . . .
H50G H 1.0648 0.2284 0.6609 0.189 Uiso 1 1 calc R U . . .
H50H H 1.1361 0.2525 0.6811 0.189 Uiso 1 1 calc R U . . .
C509 C 1.140(3) 0.099(3) 0.5015(15) 0.083(11) Uani 1 1 d . U . . .
H50I H 1.1521 0.1338 0.5175 0.099 Uiso 1 1 calc R U . . .
H50J H 1.0846 0.1082 0.4943 0.099 Uiso 1 1 calc R U . . .
C512 C 1.191(2) 0.098(3) 0.4656(16) 0.095(12) Uani 1 1 d . U . . .
H512 H 1.1863 0.0602 0.4506 0.114 Uiso 1 1 calc R U . . .
C514 C -0.554(3) 0.381(3) 0.5425(15) 0.092(12) Uani 1 1 d . U . . .
H514 H -0.5372 0.4124 0.5595 0.110 Uiso 1 1 calc R U . . .
C516 C 1.150(3) -0.649(3) 0.8740(15) 0.080(10) Uani 1 1 d . U . . .
H516 H 1.0932 -0.6383 0.8681 0.096 Uiso 1 1 calc R U . . .
C518 C -0.656(3) 1.151(2) 0.3494(15) 0.073(10) Uani 1 1 d . U . . .
H518 H -0.6984 1.1242 0.3585 0.087 Uiso 1 1 calc R U . . .
C520 C -0.228(2) 1.044(2) 0.2917(12) 0.077(9) Uani 1 1 d D U . . .
H52A H -0.2732 1.0216 0.3017 0.093 Uiso 1 1 calc R U . . .
H52B H -0.2462 1.0820 0.2709 0.093 Uiso 1 1 calc R U . . .
C521 C -0.038(3) 0.154(2) 0.1939(16) 0.133(15) Uani 1 1 d D U . . .
H521 H -0.0159 0.1369 0.2206 0.159 Uiso 1 1 calc R U . . .
C524 C -0.039(3) 0.232(2) 0.1864(12) 0.104(12) Uani 1 1 d D U . . .
H52C H 0.0143 0.2437 0.1844 0.125 Uiso 1 1 calc R U . . .
H52D H -0.0666 0.2512 0.1615 0.125 Uiso 1 1 calc R U . . .
C527 C -0.435(2) 0.246(3) 0.3247(14) 0.107(16) Uani 1 1 d . U . . .
H52E H -0.4206 0.1965 0.3297 0.160 Uiso 1 1 calc R U . . .
H52F H -0.4916 0.2561 0.3277 0.160 Uiso 1 1 calc R U . . .
H52G H -0.4091 0.2670 0.3435 0.160 Uiso 1 1 calc R U . . .
C528 C 0.773(2) 0.351(3) 0.8060(17) 0.131(18) Uani 1 1 d . U . . .
H52H H 0.8003 0.3288 0.7851 0.197 Uiso 1 1 calc R U . . .
H52I H 0.7960 0.3325 0.8316 0.197 Uiso 1 1 calc R U . . .
H52J H 0.7768 0.3998 0.8007 0.197 Uiso 1 1 calc R U . . .
C529 C -0.508(3) 1.146(3) 0.1300(16) 0.093(11) Uani 1 1 d . U . . .
H529 H -0.4516 1.1309 0.1351 0.112 Uiso 1 1 calc R U . . .
C531 C 0.637(3) -0.570(3) 0.9755(13) 0.085(11) Uani 1 1 d . U . . .
H531 H 0.6886 -0.5716 0.9883 0.102 Uiso 1 1 calc R U . . .
C532 C 0.688(3) 0.158(3) 0.4437(19) 0.20(3) Uani 1 1 d D U . . .
H53A H 0.7285 0.1189 0.4445 0.298 Uiso 1 1 calc R U . . .
H53B H 0.7088 0.1939 0.4551 0.298 Uiso 1 1 calc R U . . .
H53C H 0.6738 0.1744 0.4162 0.298 Uiso 1 1 calc R U . . .
C533 C -0.193(3) 1.073(3) 0.3258(14) 0.094(11) Uani 1 1 d D U . . .
H533 H -0.1794 1.0364 0.3485 0.113 Uiso 1 1 calc R U . . .
C534 C 1.278(2) 0.099(3) 0.4809(16) 0.12(2) Uani 1 1 d . U . . .
H53D H 1.3146 0.0983 0.4585 0.185 Uiso 1 1 calc R U . . .
H53E H 1.2921 0.0595 0.5006 0.185 Uiso 1 1 calc R U . . .
H53F H 1.2800 0.1402 0.4928 0.185 Uiso 1 1 calc R U . . .
C535 C -0.435(4) 0.226(3) 0.2484(17) 0.118(17) Uani 1 1 d . U . . .
H53G H -0.4121 0.1794 0.2559 0.177 Uiso 1 1 calc R U . . .
H53H H -0.4161 0.2434 0.2221 0.177 Uiso 1 1 calc R U . . .
H53I H -0.4917 0.2289 0.2482 0.177 Uiso 1 1 calc R U . . .
C536 C 0.683(2) 0.340(2) 0.8067(14) 0.082(10) Uani 1 1 d D U . . .
H536 H 0.6637 0.3544 0.7792 0.098 Uiso 1 1 calc R U . . .
C539 C 1.025(4) -0.068(3) 0.4017(15) 0.134(18) Uani 1 1 d . U . . .
H53J H 0.9938 -0.0887 0.3845 0.201 Uiso 1 1 calc R U . . .
H53K H 1.0683 -0.1009 0.4122 0.201 Uiso 1 1 calc R U . . .
H53L H 1.0445 -0.0287 0.3866 0.201 Uiso 1 1 calc R U . . .
C540 C 0.028(3) 0.366(3) 0.5392(16) 0.102(13) Uani 1 1 d . U . . .
H540 H 0.0380 0.3966 0.5584 0.122 Uiso 1 1 calc R U . . .
C542 C -0.120(3) 0.131(3) 0.1926(19) 0.147(19) Uani 1 1 d D U . . .
H54A H -0.1153 0.0818 0.1965 0.220 Uiso 1 1 calc R U . . .
H54B H -0.1437 0.1489 0.1669 0.220 Uiso 1 1 calc R U . . .
H54C H -0.1532 0.1486 0.2136 0.220 Uiso 1 1 calc R U . . .
C544 C 0.398(4) 0.394(3) 0.3473(19) 0.15(2) Uani 1 1 d . U . . .
H54D H 0.4234 0.3482 0.3553 0.223 Uiso 1 1 calc R U . . .
H54E H 0.4361 0.4224 0.3349 0.223 Uiso 1 1 calc R U . . .
H54F H 0.3568 0.3933 0.3285 0.223 Uiso 1 1 calc R U . . .
C546 C 0.026(3) 0.398(2) 0.4945(15) 0.094(12) Uani 1 1 d . U . . .
H54G H 0.0785 0.4072 0.4847 0.113 Uiso 1 1 calc R U . . .
H54H H 0.0051 0.3690 0.4776 0.113 Uiso 1 1 calc R U . . .
C547 C 0.072(3) 1.066(3) -0.0017(15) 0.098(15) Uani 1 1 d . U . . .
H54I H 0.0564 1.1026 -0.0232 0.147 Uiso 1 1 calc R U . . .
H54J H 0.0838 1.0234 -0.0124 0.147 Uiso 1 1 calc R U . . .
H54K H 0.1188 1.0758 0.0108 0.147 Uiso 1 1 calc R U . . .
C549 C 1.076(3) 0.266(3) 0.7545(17) 0.103(16) Uani 1 1 d . U . . .
H54L H 1.0558 0.3145 0.7495 0.155 Uiso 1 1 calc R U . . .
H54M H 1.1324 0.2605 0.7527 0.155 Uiso 1 1 calc R U . . .
H54N H 1.0593 0.2476 0.7810 0.155 Uiso 1 1 calc R U . . .
C551 C -0.344(3) 0.533(3) 0.5685(13) 0.102(12) Uani 1 1 d D U . . .
H551 H -0.3376 0.5792 0.5555 0.123 Uiso 1 1 calc R U . . .
C552 C -0.646(3) 0.405(3) 0.5352(15) 0.092(16) Uani 1 1 d . U . . .
H55A H -0.6745 0.4009 0.5605 0.138 Uiso 1 1 calc R U . . .
H55B H -0.6664 0.3764 0.5179 0.138 Uiso 1 1 calc R U . . .
H55C H -0.6541 0.4520 0.5226 0.138 Uiso 1 1 calc R U . . .
C553 C -0.523(3) 1.129(3) 0.0901(15) 0.105(15) Uani 1 1 d . U . . .
H55D H -0.5087 1.0810 0.0894 0.158 Uiso 1 1 calc R U . . .
H55E H -0.4927 1.1551 0.0703 0.158 Uiso 1 1 calc R U . . .
H55F H -0.5787 1.1415 0.0842 0.158 Uiso 1 1 calc R U . . .
O555 O -0.7249(17) 1.0009(18) 0.2747(9) 0.079(8) Uani 1 1 d . U . . .
C555 C -0.051(3) 0.334(3) 0.5458(12) 0.092(13) Uani 1 1 d . U . . .
H55G H -0.0559 0.3148 0.5737 0.138 Uiso 1 1 calc R U . . .
H55H H -0.0508 0.2980 0.5293 0.138 Uiso 1 1 calc R U . . .
H55I H -0.0950 0.3688 0.5387 0.138 Uiso 1 1 calc R U . . .
C564 C 1.160(3) -0.648(3) 0.9182(14) 0.097(15) Uani 1 1 d . U . . .
H56A H 1.1251 -0.6772 0.9333 0.145 Uiso 1 1 calc R U . . .
H56B H 1.1473 -0.6020 0.9241 0.145 Uiso 1 1 calc R U . . .
H56C H 1.2138 -0.6651 0.9255 0.145 Uiso 1 1 calc R U . . .
C565 C -0.268(3) 0.488(3) 0.5829(16) 0.15(2) Uani 1 1 d D U . . .
H56D H -0.2336 0.4813 0.5601 0.223 Uiso 1 1 calc R U . . .
H56E H -0.2799 0.4443 0.5962 0.223 Uiso 1 1 calc R U . . .
H56F H -0.2420 0.5105 0.6013 0.223 Uiso 1 1 calc R U . . .
C567 C -0.780(3) 1.060(3) 0.1225(16) 0.114(17) Uani 1 1 d . U . . .
H56G H -0.8259 1.0933 0.1170 0.171 Uiso 1 1 calc R U . . .
H56H H -0.7398 1.0804 0.1342 0.171 Uiso 1 1 calc R U . . .
H56I H -0.7939 1.0215 0.1411 0.171 Uiso 1 1 calc R U . . .
C569 C 0.753(3) -0.608(4) 0.692(2) 0.16(2) Uani 1 1 d . U . . .
H56J H 0.7217 -0.5706 0.7030 0.239 Uiso 1 1 calc R U . . .
H56K H 0.7618 -0.6470 0.7130 0.239 Uiso 1 1 calc R U . . .
H56L H 0.7243 -0.6208 0.6706 0.239 Uiso 1 1 calc R U . . .
C571 C 0.300(3) 0.380(3) 0.3997(19) 0.119(19) Uani 1 1 d . U . . .
H57A H 0.2756 0.3966 0.4231 0.179 Uiso 1 1 calc R U . . .
H57B H 0.3241 0.3331 0.4067 0.179 Uiso 1 1 calc R U . . .
H57C H 0.2611 0.3819 0.3794 0.179 Uiso 1 1 calc R U . . .
C572 C 1.411(4) -0.582(4) 0.8832(18) 0.15(2) Uani 1 1 d . U . . .
H57D H 1.4216 -0.5477 0.8612 0.231 Uiso 1 1 calc R U . . .
H57E H 1.3654 -0.6027 0.8769 0.231 Uiso 1 1 calc R U . . .
H57F H 1.4558 -0.6170 0.8873 0.231 Uiso 1 1 calc R U . . .
C573 C 0.554(3) 0.200(3) 0.4668(19) 0.13(2) Uani 1 1 d D U . . .
H57G H 0.5623 0.2321 0.4432 0.194 Uiso 1 1 calc R U . . .
H57H H 0.5580 0.2213 0.4904 0.194 Uiso 1 1 calc R U . . .
H57I H 0.5019 0.1862 0.4659 0.194 Uiso 1 1 calc R U . . .
C575 C -0.737(3) 1.100(3) 0.0532(16) 0.117(17) Uani 1 1 d . U . . .
H57J H -0.7183 1.0874 0.0276 0.176 Uiso 1 1 calc R U . . .
H57K H -0.6983 1.1241 0.0638 0.176 Uiso 1 1 calc R U . . .
H57L H -0.7863 1.1295 0.0498 0.176 Uiso 1 1 calc R U . . .
C578 C 0.888(3) 0.010(3) 0.4254(18) 0.110(15) Uani 1 1 d . U . . .
H57M H 0.8560 -0.0105 0.4087 0.165 Uiso 1 1 calc R U . . .
H57N H 0.9024 0.0522 0.4109 0.165 Uiso 1 1 calc R U . . .
H57O H 0.8592 0.0194 0.4494 0.165 Uiso 1 1 calc R U . . .
C582 C 1.172(3) 0.174(3) 0.4390(16) 0.101(17) Uani 1 1 d . U . . .
H58A H 1.2037 0.1763 0.4149 0.151 Uiso 1 1 calc R U . . .
H58B H 1.1827 0.2088 0.4545 0.151 Uiso 1 1 calc R U . . .
H58C H 1.1165 0.1818 0.4319 0.151 Uiso 1 1 calc R U . . .
C583 C -0.534(3) 0.310(3) 0.5656(18) 0.12(2) Uani 1 1 d . U . . .
H58D H -0.5629 0.3064 0.5907 0.183 Uiso 1 1 calc R U . . .
H58E H -0.4780 0.3015 0.5709 0.183 Uiso 1 1 calc R U . . .
H58F H -0.5476 0.2760 0.5500 0.183 Uiso 1 1 calc R U . . .
C585 C -0.008(3) 1.135(2) 0.0408(15) 0.094(14) Uani 1 1 d D U . . .
H58G H -0.0243 1.1665 0.0171 0.141 Uiso 1 1 calc R U . . .
H58H H 0.0407 1.1455 0.0503 0.141 Uiso 1 1 calc R U . . .
H58I H -0.0485 1.1392 0.0614 0.141 Uiso 1 1 calc R U . . .
C589 C 0.561(3) -0.553(3) 1.0049(13) 0.106(17) Uani 1 1 d . U . . .
H58J H 0.5612 -0.5898 1.0272 0.159 Uiso 1 1 calc R U . . .
H58K H 0.5130 -0.5500 0.9900 0.159 Uiso 1 1 calc R U . . .
H58L H 0.5637 -0.5106 1.0149 0.159 Uiso 1 1 calc R U . . .
C590 C 0.629(4) -0.638(3) 0.9528(17) 0.14(2) Uani 1 1 d . U . . .
H59A H 0.6360 -0.6787 0.9721 0.209 Uiso 1 1 calc R U . . .
H59B H 0.6682 -0.6408 0.9318 0.209 Uiso 1 1 calc R U . . .
H59C H 0.5769 -0.6328 0.9413 0.209 Uiso 1 1 calc R U . . .
C591 C 0.226(2) 0.084(3) 0.6642(14) 0.096(15) Uani 1 1 d . U . . .
H59D H 0.1970 0.0456 0.6716 0.144 Uiso 1 1 calc R U . . .
H59E H 0.1904 0.1255 0.6586 0.144 Uiso 1 1 calc R U . . .
H59F H 0.2604 0.0874 0.6859 0.144 Uiso 1 1 calc R U . . .
C592 C 0.616(3) 0.1373(18) 0.4680(15) 0.108(13) Uani 1 1 d D U . . .
H592 H 0.5926 0.1153 0.4475 0.129 Uiso 1 1 calc R U . . .
C594 C 1.487(4) -0.621(4) 0.7467(19) 0.18(3) Uani 1 1 d . U . . .
H59G H 1.4924 -0.6701 0.7483 0.265 Uiso 1 1 calc R U . . .
H59H H 1.4483 -0.6062 0.7661 0.265 Uiso 1 1 calc R U . . .
H59I H 1.5372 -0.6071 0.7522 0.265 Uiso 1 1 calc R U . . .
C595 C -0.525(3) 1.217(3) 0.1394(13) 0.097(14) Uani 1 1 d . U . . .
H59J H -0.5106 1.2181 0.1668 0.145 Uiso 1 1 calc R U . . .
H59K H -0.5807 1.2328 0.1362 0.145 Uiso 1 1 calc R U . . .
H59L H -0.4952 1.2466 0.1215 0.145 Uiso 1 1 calc R U . . .
C600 C 0.896(3) -0.630(2) 0.6626(17) 0.105(15) Uani 1 1 d . U . . .
H60A H 0.8781 -0.6595 0.6453 0.157 Uiso 1 1 calc R U . . .
H60B H 0.9233 -0.6581 0.6852 0.157 Uiso 1 1 calc R U . . .
H60C H 0.9322 -0.6020 0.6478 0.157 Uiso 1 1 calc R U . . .
C601 C -0.391(4) 0.530(4) 0.6089(15) 0.18(2) Uani 1 1 d D U . . .
H60D H -0.4413 0.5583 0.6050 0.266 Uiso 1 1 calc R U . . .
H60E H -0.3612 0.5473 0.6284 0.266 Uiso 1 1 calc R U . . .
H60F H -0.3990 0.4835 0.6186 0.266 Uiso 1 1 calc R U . . .
C603 C 0.089(4) 0.294(3) 0.5407(18) 0.14(2) Uani 1 1 d . U . . .
H60G H 0.1425 0.3039 0.5378 0.209 Uiso 1 1 calc R U . . .
H60H H 0.0771 0.2696 0.5192 0.209 Uiso 1 1 calc R U . . .
H60I H 0.0827 0.2653 0.5661 0.209 Uiso 1 1 calc R U . . .
N744 N -0.719(3) 0.655(2) 0.1194(14) 0.087(9) Uani 1 1 d . U . . .
C788 C 0.881(3) -0.548(3) 0.7023(14) 0.120(12) Uani 1 1 d D U . . .
H78A H 0.9141 -0.5797 0.7215 0.144 Uiso 1 1 calc R U . . .
H78B H 0.9126 -0.5180 0.6855 0.144 Uiso 1 1 calc R U . . .
O800 O 0.9213(15) 0.7993(17) 0.6951(10) 0.072(7) Uani 1 1 d D U . . .
C801 C 0.998(2) 0.821(3) 0.6952(15) 0.080(8) Uani 1 1 d D U . . .
H80A H 1.0101 0.8430 0.6684 0.096 Uiso 1 1 calc R U . . .
H80B H 1.0371 0.7799 0.7009 0.096 Uiso 1 1 calc R U . . .
C802 C 1.009(2) 0.870(2) 0.7259(13) 0.072(8) Uani 1 1 d D U . . .
H802 H 1.0627 0.8830 0.7257 0.086 Uiso 1 1 calc R U . . .
O803 O 0.9516(16) 0.9256(16) 0.7179(10) 0.068(8) Uani 1 1 d D U . . .
H803 H 0.9712 0.9613 0.7182 0.103 Uiso 1 1 calc R U . . .
C804 C 0.989(2) 0.828(2) 0.7633(12) 0.064(7) Uani 1 1 d D U . . .
H804 H 1.0331 0.7915 0.7699 0.077 Uiso 1 1 calc R U . . .
O805 O 0.9891(18) 0.8765(19) 0.7913(11) 0.096(10) Uani 1 1 d D U . . .
H805 H 1.0254 0.8635 0.8072 0.144 Uiso 1 1 calc R U . . .
C806 C 0.912(2) 0.796(2) 0.7691(10) 0.065(7) Uani 1 1 d D U . . .
H806 H 0.8686 0.8340 0.7679 0.078 Uiso 1 1 calc R U . . .
O807 O 0.8968(19) 0.7503(17) 0.8033(10) 0.077(9) Uani 1 1 d D U . . .
H807 H 0.9240 0.7131 0.8025 0.116 Uiso 1 1 calc R U . . .
C808 C 0.9017(18) 0.7602(17) 0.7333(11) 0.068(7) Uani 1 1 d D U . . .
O809 O 0.9532(16) 0.6985(16) 0.7371(10) 0.076(9) Uani 1 1 d D U . . .
H809 H 0.9928 0.7037 0.7231 0.114 Uiso 1 1 calc R U . . .
C810 C 0.8141(18) 0.7469(19) 0.7305(16) 0.076(9) Uani 1 1 d D U . . .
H81A H 0.8103 0.7185 0.7095 0.091 Uiso 1 1 calc R U . . .
H81B H 0.7986 0.7215 0.7558 0.091 Uiso 1 1 calc R U . . .
O811 O 0.7608(14) 0.8080(14) 0.7220(9) 0.055(8) Uani 1 1 d D U . . .
H811 H 0.7742 0.8376 0.7342 0.082 Uiso 1 1 calc R U . . .
O877 O 1.1668(17) -0.5358(18) 0.8458(10) 0.077(8) Uani 1 1 d . U . . .
C893 C -0.122(3) 1.110(2) 0.3119(14) 0.085(13) Uani 1 1 d D U . . .
H89A H -0.0769 1.0764 0.3084 0.128 Uiso 1 1 calc R U . . .
H89B H -0.1104 1.1373 0.3319 0.128 Uiso 1 1 calc R U . . .
H89C H -0.1337 1.1389 0.2868 0.128 Uiso 1 1 calc R U . . .
O900 O 0.7214(15) 0.6898(16) 0.3097(8) 0.067(7) Uani 1 1 d D U . . .
C901 C 0.6427(19) 0.669(2) 0.3122(13) 0.070(8) Uani 1 1 d D U . . .
H90A H 0.6026 0.7089 0.3084 0.084 Uiso 1 1 calc R U . . .
H90B H 0.6339 0.6426 0.3383 0.084 Uiso 1 1 calc R U . . .
C902 C 0.639(2) 0.6237(18) 0.2780(10) 0.063(8) Uani 1 1 d D U . . .
H902 H 0.5855 0.6097 0.2790 0.075 Uiso 1 1 calc R U . . .
O903 O 0.6915(18) 0.5649(17) 0.2877(10) 0.077(9) Uani 1 1 d D U . . .
H903 H 0.6790 0.5341 0.2762 0.116 Uiso 1 1 calc R U . . .
C904 C 0.651(2) 0.662(2) 0.2352(11) 0.084(8) Uani 1 1 d D U . . .
H904 H 0.6088 0.7014 0.2307 0.101 Uiso 1 1 calc R U . . .
O905 O 0.6451(17) 0.6205(16) 0.2054(8) 0.068(8) Uani 1 1 d D U . . .
H905 H 0.6045 0.6343 0.1925 0.102 Uiso 1 1 calc R U . . .
C906 C 0.731(2) 0.691(2) 0.2362(10) 0.081(8) Uani 1 1 d D U . . .
H906 H 0.7740 0.6531 0.2386 0.097 Uiso 1 1 calc R U . . .
O907 O 0.7403(17) 0.7344(16) 0.2009(9) 0.077(9) Uani 1 1 d D U . . .
H907 H 0.7735 0.7152 0.1866 0.115 Uiso 1 1 calc R U . . .
C908 C 0.734(2) 0.7322(17) 0.2720(10) 0.075(7) Uani 1 1 d D U . . .
O909 O 0.6825(18) 0.7925(16) 0.2694(9) 0.077(9) Uani 1 1 d D U . . .
H909 H 0.7009 0.8225 0.2538 0.116 Uiso 1 1 calc R U . . .
C910 C 0.824(2) 0.749(2) 0.2769(15) 0.079(9) Uani 1 1 d D U . . .
H91A H 0.8387 0.7798 0.2533 0.095 Uiso 1 1 calc R U . . .
H91B H 0.8267 0.7721 0.3004 0.095 Uiso 1 1 calc R U . . .
O911 O 0.875(2) 0.6884(18) 0.2809(11) 0.104(12) Uani 1 1 d D U . . .
H911 H 0.9196 0.6962 0.2852 0.155 Uiso 1 1 calc R U . . .
C911 C 0.584(3) -0.299(3) 0.8307(14) 0.074(10) Uani 1 1 d . U . . .
C912 C 1.174(3) -0.732(3) 0.8762(17) 0.114(16) Uani 1 1 d . U . . .
H91X H 1.1415 -0.7557 0.8963 0.170 Uiso 1 1 calc R U . . .
H91Y H 1.2286 -0.7446 0.8831 0.170 Uiso 1 1 calc R U . . .
H91C H 1.1649 -0.7459 0.8504 0.170 Uiso 1 1 calc R U . . .
O930 O -0.780(2) 0.6293(19) 0.1103(10) 0.086(9) Uani 1 1 d . U . . .
O931 O -0.669(2) 0.645(2) 0.1479(11) 0.117(13) Uani 1 1 d D U . . .
C971 C 0.014(5) 0.120(3) 0.1623(19) 0.21(3) Uani 1 1 d D U . . .
H97A H 0.0649 0.1364 0.1612 0.312 Uiso 1 1 calc R U . . .
H97B H -0.0107 0.1326 0.1364 0.312 Uiso 1 1 calc R U . . .
H97C H 0.0201 0.0713 0.1695 0.312 Uiso 1 1 calc R U . . .
C973 C -0.788(3) 1.009(3) 0.3077(13) 0.079(10) Uani 1 1 d . U . . .
H97D H -0.7659 0.9936 0.3342 0.095 Uiso 1 1 calc R U . . .
H97E H -0.8314 0.9831 0.3042 0.095 Uiso 1 1 calc R U . . .
C976 C -0.820(2) 1.093(2) 0.3024(9) 0.075(10) Uani 1 1 d D U . . .
H976 H -0.7787 1.1233 0.2989 0.089 Uiso 1 1 calc R U . . .
C977 C -0.876(2) 1.099(2) 0.3398(9) 0.069(11) Uani 1 1 d D U . . .
H97F H -0.8454 1.0984 0.3633 0.103 Uiso 1 1 calc R U . . .
H97G H -0.9068 1.0610 0.3438 0.103 Uiso 1 1 calc R U . . .
H97H H -0.9115 1.1414 0.3352 0.103 Uiso 1 1 calc R U . . .
C978 C -0.872(2) 1.094(2) 0.2653(9) 0.068(11) Uani 1 1 d D U . . .
H97I H -0.8385 1.0865 0.2423 0.102 Uiso 1 1 calc R U . . .
H97J H -0.9038 1.1380 0.2600 0.102 Uiso 1 1 calc R U . . .
H97K H -0.9056 1.0584 0.2706 0.102 Uiso 1 1 calc R U . . .

loop_
_atom_site_aniso_label
_atom_site_aniso_U_11
_atom_site_aniso_U_22
_atom_site_aniso_U_33
_atom_site_aniso_U_23
_atom_site_aniso_U_13
_atom_site_aniso_U_12
O1 0.09(2) 0.072(18) 0.10(2) -0.031(18) 0.071(18) 0.016(16)
O2 0.044(16) 0.07(2) 0.08(2) -0.023(16) 0.018(13) 0.005(14)
N2 0.060(18) 0.088(19) 0.068(16) -0.019(13) 0.038(14) -0.004(14)
O3 0.037(15) 0.106(17) 0.072(17) -0.029(13) 0.000(12) 0.014(12)
O4 0.053(17) 0.06(2) 0.061(17) -0.014(14) 0.006(12) 0.009(15)
N4 0.032(15) 0.087(15) 0.074(19) -0.021(14) 0.009(14) -0.022(12)
O5 0.071(16) 0.102(19) 0.12(2) 0.009(13) -0.030(15) 0.011(13)
O6 0.034(17) 0.18(3) 0.11(2) -0.03(2) 0.003(13) 0.036(18)
N6 0.025(13) 0.088(19) 0.066(18) -0.030(14) 0.007(12) -0.003(12)
O7 0.076(17) 0.095(17) 0.049(14) -0.020(11) -0.008(13) 0.017(14)
O8 0.026(15) 0.059(19) 0.11(2) -0.029(16) -0.022(13) 0.014(13)
N8 0.058(17) 0.083(17) 0.063(17) -0.020(12) -0.004(14) 0.008(13)
O9 0.047(17) 0.11(3) 0.08(2) -0.053(18) 0.010(14) 0.017(16)
O10 0.072(16) 0.081(17) 0.047(15) -0.005(11) 0.031(11) 0.010(13)
N10 0.043(17) 0.069(18) 0.080(16) -0.019(13) 0.023(13) 0.013(14)
N1 0.049(13) 0.12(2) 0.025(15) -0.006(13) 0.020(11) 0.003(12)
C2 0.042(14) 0.094(17) 0.035(16) -0.031(12) 0.021(12) -0.009(12)
C3 0.044(15) 0.097(18) 0.042(18) -0.023(13) 0.024(14) -0.006(13)
C4 0.041(13) 0.106(18) 0.061(18) -0.017(14) 0.015(13) -0.005(12)
C5 0.035(13) 0.107(18) 0.053(17) -0.027(13) 0.018(12) -0.004(12)
C6 0.038(13) 0.112(19) 0.057(17) -0.030(13) 0.013(12) -0.011(12)
C7 0.047(14) 0.107(19) 0.064(18) -0.041(13) 0.032(13) -0.010(13)
C8 0.043(16) 0.11(2) 0.07(2) -0.035(16) 0.036(15) -0.015(14)
C9 0.039(15) 0.11(2) 0.08(2) -0.025(16) 0.032(15) -0.014(16)
C10 0.032(14) 0.11(2) 0.06(2) -0.028(16) 0.015(14) -0.015(13)
O11 0.08(2) 0.09(2) 0.06(2) 0.012(14) 0.015(15) 0.053(17)
C11 0.033(15) 0.080(18) 0.054(16) -0.032(13) 0.019(13) -0.018(13)
O12 0.041(14) 0.075(16) 0.105(18) -0.011(14) 0.042(12) 0.010(12)
N12 0.027(15) 0.084(17) 0.079(15) -0.024(13) -0.009(12) -0.013(13)
C13 0.035(16) 0.094(16) 0.081(17) -0.005(14) 0.013(13) -0.007(14)
C14 0.030(17) 0.110(18) 0.068(17) -0.013(14) -0.011(14) 0.010(15)
C15 0.030(16) 0.105(17) 0.077(15) -0.017(13) -0.010(13) 0.008(14)
C16 0.053(18) 0.092(18) 0.080(16) -0.022(12) 0.006(14) -0.003(15)
C17 0.063(18) 0.087(18) 0.077(15) -0.026(12) 0.000(13) 0.001(15)
C18 0.076(19) 0.092(19) 0.082(16) -0.016(13) 0.009(14) -0.001(15)
C19 0.06(2) 0.10(2) 0.084(19) 0.003(16) 0.022(16) 0.003(16)
C20 0.07(2) 0.09(2) 0.08(2) -0.003(18) 0.017(17) 0.004(18)
C21 0.06(2) 0.08(2) 0.078(19) -0.008(15) 0.013(16) -0.008(16)
O13 0.030(15) 0.09(2) 0.044(16) -0.010(15) 0.002(11) 0.006(13)
N13 0.030(15) 0.071(15) 0.058(16) -0.016(12) 0.019(13) -0.004(12)
O14 0.043(14) 0.080(15) 0.075(15) -0.030(11) 0.012(12) -0.013(13)
N14 0.058(17) 0.10(2) 0.07(2) -0.015(15) 0.039(13) 0.002(16)
O15 0.042(14) 0.080(15) 0.062(16) -0.013(12) 0.000(12) 0.023(13)
N15 0.067(17) 0.10(2) 0.07(2) -0.006(15) 0.042(13) 0.015(17)
O16 0.040(14) 0.06(2) 0.068(19) -0.025(15) 0.000(12) -0.001(14)
O17 0.052(18) 0.067(17) 0.07(2) -0.018(14) 0.017(15) -0.003(17)
O18 0.09(2) 0.13(3) 0.10(3) 0.007(19) -0.030(18) 0.037(19)
O19 0.053(18) 0.038(17) 0.10(2) -0.022(14) -0.001(16) -0.006(12)
O20 0.059(17) 0.105(18) 0.083(19) -0.016(14) 0.009(13) 0.024(14)
N20 0.035(16) 0.076(17) 0.068(15) -0.013(14) 0.012(12) 0.012(15)
O21 0.020(14) 0.07(2) 0.053(15) -0.010(13) -0.013(10) -0.004(13)
N21 0.036(15) 0.08(2) 0.045(14) -0.014(14) -0.003(10) 0.019(15)
O22 0.034(14) 0.081(18) 0.088(16) -0.023(12) 0.007(12) -0.010(14)
C22 0.045(18) 0.092(16) 0.071(19) -0.006(15) 0.020(14) -0.014(15)
O23 0.060(18) 0.061(16) 0.053(17) -0.040(13) -0.011(14) -0.003(14)
O24 0.045(15) 0.094(15) 0.096(19) -0.022(13) -0.006(12) -0.014(12)
N24 0.044(16) 0.090(17) 0.065(18) -0.024(13) 0.018(15) 0.022(14)
O25 0.09(2) 0.05(2) 0.10(2) -0.025(15) 0.026(16) 0.034(17)
O26 0.07(2) 0.10(2) 0.06(2) -0.029(14) 0.049(15) 0.006(17)
O27 0.070(16) 0.085(18) 0.083(19) -0.024(12) 0.018(15) 0.008(13)
N27 0.045(16) 0.086(19) 0.097(19) -0.013(16) 0.031(13) -0.002(14)
O28 0.063(19) 0.044(17) 0.08(2) -0.007(14) 0.026(13) 0.015(14)
O29 0.057(15) 0.050(13) 0.081(16) -0.025(11) 0.013(12) -0.015(12)
O30 0.07(2) 0.13(3) 0.09(2) -0.02(2) 0.026(17) 0.004(19)
N30 0.019(14) 0.078(18) 0.068(16) -0.029(11) 0.024(12) -0.013(12)
O31 0.054(14) 0.058(13) 0.078(16) -0.025(11) -0.007(11) -0.014(11)
O32 0.041(16) 0.08(2) 0.08(2) -0.018(15) -0.020(13) -0.031(14)
N32 0.027(15) 0.079(19) 0.064(15) -0.035(12) -0.001(12) -0.006(14)
C32 0.029(14) 0.092(19) 0.065(18) -0.008(15) 0.021(12) 0.006(13)
O33 0.035(14) 0.12(2) 0.027(15) -0.028(13) -0.005(10) -0.023(14)
C33 0.025(16) 0.07(2) 0.07(2) -0.009(16) 0.018(13) -0.007(14)
O34 0.033(12) 0.101(16) 0.074(16) -0.027(13) 0.034(11) 0.004(11)
N34 0.055(17) 0.081(16) 0.079(19) -0.017(13) 0.036(15) 0.018(14)
C34 0.036(17) 0.08(2) 0.08(2) -0.012(16) 0.030(15) -0.001(17)
O35 0.031(14) 0.07(2) 0.044(15) -0.022(14) 0.007(11) -0.005(13)
C35 0.043(18) 0.09(2) 0.08(2) -0.014(16) 0.023(15) 0.019(17)
O36 0.031(15) 0.113(18) 0.100(18) -0.003(13) 0.033(13) 0.014(14)
N36 0.042(15) 0.078(19) 0.073(18) -0.016(13) 0.016(13) 0.014(13)
C36 0.035(16) 0.084(18) 0.067(18) -0.007(14) 0.007(13) 0.005(13)
O37 0.052(18) 0.14(3) 0.038(18) -0.003(15) 0.005(11) -0.008(17)
N37 0.027(15) 0.087(19) 0.072(18) -0.006(14) 0.016(13) 0.000(12)
O38 0.022(12) 0.108(18) 0.067(17) -0.031(12) -0.001(11) -0.003(11)
O39 0.030(16) 0.12(2) 0.07(2) -0.009(16) 0.009(13) 0.003(16)
O40 0.041(17) 0.14(3) 0.069(18) -0.053(17) 0.015(13) -0.021(17)
O41 0.12(2) 0.090(16) 0.058(16) -0.018(12) 0.032(14) 0.050(15)
O42 0.07(2) 0.074(18) 0.09(2) -0.020(15) 0.038(17) -0.003(16)
O43 0.055(15) 0.103(19) 0.065(15) 0.006(12) 0.003(11) 0.020(15)
O44 0.064(19) 0.10(3) 0.073(19) -0.013(16) 0.034(14) 0.010(17)
O45 0.043(15) 0.111(17) 0.066(16) -0.012(13) 0.001(12) -0.002(14)
O46 0.056(18) 0.12(2) 0.036(18) -0.006(15) 0.023(14) 0.009(15)
O47 0.08(2) 0.15(3) 0.09(2) 0.026(19) 0.070(19) 0.023(19)
O48 0.041(17) 0.068(16) 0.08(2) -0.038(13) 0.001(14) -0.001(15)
N39 0.044(17) 0.071(18) 0.07(2) -0.027(15) 0.016(14) 0.009(13)
N41 0.061(16) 0.057(17) 0.056(16) -0.022(12) 0.005(12) 0.004(12)
N43 0.031(15) 0.081(16) 0.064(17) -0.026(12) -0.021(13) -0.001(13)
N45 0.026(15) 0.075(19) 0.068(15) -0.003(13) 0.009(12) 0.017(14)
O49 0.036(13) 0.11(3) 0.07(2) -0.036(18) -0.017(12) 0.025(16)
O50 0.040(14) 0.078(15) 0.059(16) -0.014(12) 0.006(12) 0.008(12)
O51 0.052(15) 0.125(19) 0.046(14) -0.016(11) 0.020(12) 0.015(15)
O52 0.049(17) 0.06(2) 0.078(19) -0.033(16) 0.019(13) 0.003(14)
O53 0.037(13) 0.063(15) 0.069(16) -0.018(13) -0.007(10) 0.007(12)
O54 0.040(17) 0.077(18) 0.078(19) -0.034(13) 0.007(14) -0.013(15)
O55 0.031(13) 0.13(2) 0.070(16) -0.017(12) 0.010(11) -0.012(14)
N51 0.042(16) 0.085(17) 0.060(17) -0.010(12) 0.024(13) -0.008(14)
N55 0.032(16) 0.069(17) 0.062(15) -0.017(13) 0.009(11) -0.011(14)
O56 0.036(15) 0.12(3) 0.037(16) -0.003(16) 0.005(11) 0.010(15)
O57 0.028(16) 0.09(2) 0.08(2) -0.035(15) 0.009(13) -0.001(13)
N38 0.032(15) 0.047(16) 0.077(14) -0.030(11) 0.012(12) 0.001(12)
C39 0.052(17) 0.039(16) 0.086(16) -0.023(13) 0.028(13) 0.001(13)
C40 0.061(19) 0.029(16) 0.092(18) -0.028(14) 0.023(15) -0.008(14)
C41 0.07(2) 0.040(17) 0.083(18) -0.027(13) 0.019(15) 0.012(15)
C42 0.071(18) 0.058(16) 0.076(16) -0.029(12) 0.018(14) 0.012(14)
C43 0.038(16) 0.056(16) 0.066(14) -0.031(12) -0.004(12) 0.008(13)
N44 0.064(18) 0.069(17) 0.077(16) -0.010(13) -0.004(13) -0.010(15)
C45 0.061(19) 0.080(17) 0.091(16) -0.015(13) 0.008(14) -0.006(15)
C46 0.07(2) 0.089(18) 0.087(18) -0.019(14) 0.009(17) 0.006(16)
C47 0.081(19) 0.077(16) 0.075(17) -0.029(12) 0.022(15) 0.029(15)
N48 0.029(16) 0.071(16) 0.053(15) -0.013(12) 0.001(12) 0.003(12)
C49 0.028(16) 0.071(16) 0.068(16) -0.011(13) 0.013(13) -0.001(13)
C50 0.034(17) 0.091(19) 0.048(16) -0.008(14) -0.007(13) 0.016(15)
C51 0.038(18) 0.09(2) 0.053(17) -0.010(13) -0.013(14) 0.015(15)
C52 0.025(15) 0.086(17) 0.063(15) 0.000(12) -0.005(12) 0.010(13)
C53 0.046(17) 0.077(16) 0.064(15) -0.009(12) 0.000(13) 0.010(13)
N54 0.052(17) 0.088(17) 0.065(17) 0.008(13) 0.006(13) 0.023(14)
C55 0.032(16) 0.073(16) 0.073(16) 0.007(13) 0.019(12) 0.006(13)
C56 0.017(16) 0.085(18) 0.064(16) 0.011(13) 0.003(12) 0.007(14)
C57 0.027(16) 0.089(17) 0.061(15) 0.003(12) -0.004(11) 0.011(13)
O58 0.076(18) 0.097(18) 0.102(18) 0.006(14) 0.017(15) 0.011(15)
O59 0.050(18) 0.035(17) 0.12(2) -0.017(16) 0.009(14) 0.013(13)
O60 0.070(16) 0.059(17) 0.126(19) -0.004(12) -0.014(14) 0.009(12)
C060 0.050(17) 0.066(19) 0.063(16) -0.020(14) 0.009(13) 0.004(14)
O61 0.039(17) 0.13(3) 0.083(19) -0.028(17) 0.030(14) -0.013(17)
N60 0.034(15) 0.09(2) 0.070(18) -0.030(14) 0.006(11) -0.006(14)
N61 0.033(15) 0.068(18) 0.067(17) -0.020(13) 0.000(11) -0.010(14)
O62 0.061(16) 0.070(15) 0.081(17) -0.042(12) -0.020(12) 0.019(12)
O63 0.10(2) 0.09(2) 0.10(3) -0.031(18) -0.041(17) 0.024(19)
O64 0.052(18) 0.17(3) 0.12(3) -0.06(2) -0.015(15) 0.009(18)
N64 0.061(18) 0.079(17) 0.082(18) -0.029(13) 0.013(15) 0.009(14)
N67 0.032(15) 0.085(18) 0.058(14) -0.024(13) -0.013(11) -0.002(14)
N58 0.062(16) 0.117(19) 0.063(17) -0.027(13) 0.017(12) -0.011(14)
C59 0.057(16) 0.101(18) 0.051(17) -0.037(13) 0.027(12) -0.011(13)
C60 0.051(16) 0.115(17) 0.067(18) -0.012(14) 0.019(13) -0.002(14)
C61 0.040(17) 0.11(2) 0.068(19) -0.020(14) 0.012(13) 0.008(15)
C62 0.030(15) 0.088(17) 0.071(17) -0.017(13) 0.014(12) -0.004(12)
C63 0.032(15) 0.083(17) 0.056(16) -0.032(12) 0.007(11) -0.002(12)
C64 0.002(13) 0.065(17) 0.060(16) -0.031(12) 0.004(11) -0.001(13)
C65 0.012(13) 0.066(15) 0.064(15) -0.027(11) 0.005(11) -0.004(12)
C66 0.013(14) 0.065(16) 0.061(17) -0.034(12) 0.020(12) -0.001(12)
C67 0.045(16) 0.078(16) 0.083(18) -0.009(13) 0.028(13) 0.003(13)
N68 0.059(17) 0.072(19) 0.077(19) 0.004(15) 0.028(14) -0.024(13)
N69 0.052(17) 0.106(19) 0.051(17) -0.027(13) 0.030(14) 0.012(14)
C69 0.055(17) 0.086(19) 0.067(17) -0.008(14) 0.022(13) -0.018(13)
C70 0.050(18) 0.10(2) 0.050(18) -0.017(15) 0.007(13) -0.026(15)
N71 0.055(16) 0.076(18) 0.078(19) -0.043(15) 0.022(13) 0.000(13)
C71 0.06(2) 0.10(2) 0.048(18) -0.008(15) 0.016(14) -0.018(17)
C72 0.07(2) 0.09(2) 0.055(18) 0.003(16) 0.024(14) -0.018(16)
N73 0.033(15) 0.088(15) 0.051(18) -0.016(13) 0.021(13) -0.004(13)
C73 0.062(17) 0.09(2) 0.063(18) -0.003(15) 0.034(13) -0.016(13)
N74 0.033(16) 0.094(19) 0.066(19) -0.025(13) 0.009(13) -0.010(14)
N75 0.052(17) 0.11(2) 0.058(17) -0.028(13) 0.017(13) -0.004(14)
C76 0.065(18) 0.096(19) 0.057(17) -0.020(13) 0.023(13) 0.001(14)
C076 0.028(14) 0.09(2) 0.046(15) -0.020(14) -0.005(10) 0.001(14)
N77 0.028(15) 0.077(18) 0.049(16) -0.027(12) -0.008(11) -0.019(12)
C77 0.07(2) 0.10(2) 0.066(19) -0.017(15) 0.034(15) 0.019(16)
C78 0.06(2) 0.08(2) 0.060(19) -0.021(14) 0.015(15) 0.006(16)
C79 0.039(17) 0.084(18) 0.061(18) -0.025(13) 0.006(13) -0.007(13)
N80 0.049(17) 0.078(18) 0.088(19) -0.014(14) 0.027(14) 0.012(15)
C81 0.039(17) 0.078(17) 0.080(18) -0.020(13) 0.022(13) 0.004(15)
N82 0.051(17) 0.10(2) 0.076(18) -0.008(14) 0.003(14) 0.022(15)
C82 0.07(2) 0.08(2) 0.08(2) -0.022(16) 0.034(16) 0.014(16)
C83 0.09(2) 0.09(2) 0.08(2) -0.003(18) 0.039(16) 0.021(18)
C84 0.07(2) 0.09(2) 0.07(2) -0.016(17) 0.029(16) 0.006(16)
C85 0.045(17) 0.073(17) 0.075(18) -0.028(13) 0.017(14) -0.005(13)
C092 0.022(14) 0.076(16) 0.060(19) -0.038(15) 0.018(13) 0.000(14)
N86 0.043(16) 0.099(17) 0.051(16) -0.013(13) 0.004(12) 0.018(14)
C87 0.040(16) 0.094(16) 0.058(17) -0.035(12) 0.001(13) 0.014(14)
C88 0.041(18) 0.107(18) 0.050(18) -0.032(13) 0.013(14) 0.009(15)
C89 0.051(17) 0.114(18) 0.043(16) -0.022(12) 0.020(13) 0.017(15)
C90 0.034(16) 0.104(17) 0.050(15) -0.013(12) 0.023(12) 0.017(14)
C91 0.039(16) 0.099(17) 0.039(15) -0.012(12) 0.005(12) 0.019(14)
C92 0.035(17) 0.089(18) 0.033(16) -0.010(13) 0.002(12) 0.009(14)
C93 0.026(14) 0.090(16) 0.045(14) -0.013(12) -0.006(11) 0.013(13)
C94 0.024(15) 0.088(16) 0.057(16) -0.004(12) 0.001(12) 0.013(13)
C95 0.017(16) 0.093(18) 0.058(17) -0.018(14) 0.001(12) 0.004(14)
N96 0.033(15) 0.062(17) 0.100(18) -0.019(13) 0.011(13) -0.011(13)
C97 0.026(15) 0.063(17) 0.081(16) -0.026(12) 0.002(12) -0.011(13)
C98 0.050(18) 0.078(19) 0.077(19) -0.021(14) 0.007(13) 0.010(15)
C99 0.040(16) 0.057(15) 0.078(17) -0.025(13) 0.004(12) 0.000(12)
C100 0.035(16) 0.060(16) 0.103(19) -0.016(13) 0.011(13) 0.004(13)
C101 0.025(15) 0.053(15) 0.095(17) -0.024(12) 0.008(12) -0.008(12)
N102 0.035(15) 0.046(15) 0.080(17) -0.036(11) 0.000(12) -0.011(12)
C103 0.044(17) 0.057(16) 0.075(18) -0.031(12) 0.018(13) 0.004(13)
C104 0.043(18) 0.062(19) 0.09(2) -0.017(14) 0.009(15) 0.008(14)
C105 0.033(18) 0.069(19) 0.09(2) -0.015(15) 0.009(14) 0.018(15)
N106 0.027(12) 0.11(2) 0.037(15) -0.011(13) 0.028(11) -0.012(11)
C107 0.016(12) 0.105(18) 0.035(15) -0.027(11) 0.022(10) -0.035(10)
C108 0.020(14) 0.11(2) 0.040(17) -0.024(12) 0.021(12) -0.037(12)
C109 0.025(14) 0.13(2) 0.067(17) -0.010(13) 0.001(12) -0.021(13)
C110 0.043(15) 0.13(2) 0.069(18) -0.015(14) 0.014(13) 0.006(14)
C111 0.044(14) 0.11(2) 0.059(17) -0.026(14) 0.016(12) -0.004(13)
N112 0.045(15) 0.11(2) 0.069(18) -0.015(15) 0.022(12) -0.003(13)
C113 0.052(16) 0.10(2) 0.085(19) -0.014(16) 0.016(13) 0.002(14)
C114 0.070(19) 0.10(2) 0.06(2) -0.018(15) 0.023(15) 0.008(16)
C115 0.064(19) 0.12(2) 0.07(2) -0.009(17) 0.019(15) 0.009(16)
N116 0.046(17) 0.056(18) 0.072(16) -0.033(12) 0.009(13) 0.005(14)
C117 0.041(17) 0.078(19) 0.076(16) -0.028(13) 0.010(13) 0.008(14)
C118 0.044(19) 0.07(2) 0.09(2) -0.029(16) 0.012(15) 0.016(16)
C119 0.06(2) 0.06(2) 0.07(2) -0.044(16) 0.005(15) 0.002(16)
C120 0.054(19) 0.07(2) 0.075(19) -0.046(15) 0.008(14) 0.010(15)
C121 0.041(17) 0.067(18) 0.075(16) -0.041(12) 0.012(13) -0.001(13)
N122 0.045(16) 0.056(16) 0.062(16) -0.022(12) 0.014(12) -0.015(12)
C123 0.045(16) 0.067(18) 0.067(15) -0.024(13) 0.008(13) 0.001(14)
C124 0.055(19) 0.066(19) 0.088(18) -0.012(14) 0.015(15) -0.002(16)
C125 0.065(18) 0.081(17) 0.089(18) -0.005(13) 0.019(14) -0.005(14)
C126 0.063(18) 0.070(16) 0.077(17) -0.023(12) 0.023(13) -0.009(13)
C127 0.047(17) 0.075(16) 0.067(17) -0.021(12) 0.016(13) -0.004(13)
C128 0.044(16) 0.073(16) 0.065(17) -0.029(12) 0.019(13) -0.005(13)
C129 0.040(17) 0.08(2) 0.063(19) -0.031(14) 0.020(14) -0.014(15)
C130 0.06(2) 0.07(2) 0.065(19) -0.032(15) 0.020(16) -0.028(15)
C131 0.07(2) 0.08(2) 0.060(18) -0.031(15) 0.009(14) -0.014(15)
N132 0.054(14) 0.10(2) 0.064(19) -0.014(14) -0.004(12) 0.009(14)
C133 0.067(15) 0.082(18) 0.10(2) -0.011(14) 0.013(14) 0.012(15)
C134 0.066(17) 0.046(18) 0.10(2) -0.033(12) 0.000(14) 0.015(14)
C135 0.062(15) 0.066(18) 0.11(2) -0.008(13) -0.016(14) 0.004(13)
C136 0.064(15) 0.10(2) 0.077(19) -0.001(14) -0.009(13) 0.016(13)
C137 0.059(14) 0.093(19) 0.057(19) -0.008(14) -0.003(12) 0.018(13)
C138 0.061(14) 0.079(19) 0.058(18) -0.016(13) 0.014(13) 0.018(13)
C139 0.073(18) 0.09(2) 0.06(2) -0.012(15) 0.019(15) 0.012(17)
C140 0.099(19) 0.11(3) 0.06(2) 0.002(16) 0.017(17) 0.020(19)
C141 0.099(19) 0.12(2) 0.06(2) 0.008(17) 0.002(16) 0.031(18)
C142 0.040(16) 0.074(19) 0.083(18) -0.028(14) 0.015(14) -0.016(15)
N142 0.039(15) 0.056(16) 0.061(14) -0.041(11) -0.016(11) -0.001(13)
C143 0.032(15) 0.064(16) 0.071(15) -0.029(12) -0.003(12) -0.003(12)
C144 0.039(17) 0.057(16) 0.069(16) -0.047(12) -0.012(14) -0.002(13)
C145 0.054(16) 0.068(16) 0.071(16) -0.035(12) -0.021(13) 0.013(13)
C146 0.052(17) 0.066(17) 0.060(15) -0.034(12) -0.021(12) 0.007(13)
C147 0.056(16) 0.082(17) 0.049(14) -0.038(12) -0.020(12) 0.015(13)
C148 0.061(16) 0.088(17) 0.041(15) -0.049(12) -0.027(12) 0.007(14)
C149 0.056(19) 0.10(2) 0.043(16) -0.043(14) -0.024(14) 0.002(16)
C150 0.07(2) 0.12(2) 0.057(17) -0.022(16) -0.021(15) 0.017(17)
C151 0.07(2) 0.09(2) 0.065(18) -0.025(14) -0.012(15) 0.018(17)
N152 0.067(19) 0.097(19) 0.07(2) -0.053(16) -0.014(14) 0.021(16)
N153 0.036(16) 0.097(19) 0.058(14) -0.017(12) 0.004(12) 0.019(14)
C154 0.043(17) 0.102(19) 0.062(15) -0.014(13) 0.011(13) 0.020(14)
C155 0.037(18) 0.10(2) 0.051(16) -0.031(13) 0.012(14) 0.014(14)
C156 0.034(16) 0.094(18) 0.053(15) -0.028(12) -0.001(12) 0.010(13)
C157 0.048(17) 0.088(18) 0.057(15) -0.013(12) 0.011(13) 0.015(14)
C158 0.038(16) 0.097(18) 0.057(15) -0.016(12) 0.013(13) 0.024(14)
C159 0.051(16) 0.084(17) 0.048(15) -0.013(13) 0.008(13) 0.023(14)
C160 0.07(2) 0.10(2) 0.052(17) -0.006(15) -0.002(16) 0.016(17)
C161 0.09(2) 0.10(2) 0.057(18) -0.002(16) -0.005(16) 0.024(18)
C162 0.07(2) 0.09(2) 0.052(17) -0.011(14) -0.011(15) 0.011(17)
N163 0.044(12) 0.043(16) 0.074(18) -0.023(12) -0.006(11) 0.011(12)
C164 0.041(14) 0.071(17) 0.089(19) -0.026(12) -0.008(12) 0.023(13)
C165 0.051(16) 0.10(2) 0.10(2) -0.004(15) -0.040(14) 0.015(15)
C166 0.078(15) 0.090(19) 0.11(2) 0.000(14) -0.026(15) 0.012(14)
C167 0.072(14) 0.073(18) 0.072(19) -0.013(13) -0.034(13) -0.004(13)
C168 0.058(13) 0.056(17) 0.058(17) -0.019(12) -0.025(11) -0.013(12)
C169 0.065(14) 0.055(18) 0.072(18) -0.010(13) 0.003(13) -0.001(13)
C170 0.093(19) 0.06(2) 0.09(2) 0.005(15) 0.012(16) 0.012(17)
C171 0.099(19) 0.06(2) 0.06(2) -0.011(14) -0.023(16) 0.000(18)
C172 0.099(18) 0.06(2) 0.07(2) -0.006(15) -0.030(15) 0.011(17)
N173 0.030(15) 0.080(18) 0.059(16) -0.011(13) -0.006(11) 0.006(12)
C174 0.042(16) 0.070(18) 0.045(14) -0.012(12) -0.022(12) 0.008(13)
C175 0.043(17) 0.070(19) 0.046(15) -0.015(12) -0.012(12) 0.012(15)
C176 0.047(16) 0.096(17) 0.037(15) -0.025(12) -0.018(12) 0.008(13)
C177 0.040(16) 0.096(17) 0.045(15) -0.026(12) -0.010(12) 0.011(13)
C178 0.027(15) 0.095(16) 0.049(15) -0.020(12) -0.015(11) 0.005(13)
C179 0.031(15) 0.098(17) 0.048(16) -0.030(12) -0.019(12) 0.011(13)
C180 0.043(18) 0.12(2) 0.053(18) -0.025(15) -0.014(13) 0.026(17)
C181 0.06(2) 0.14(3) 0.046(19) -0.021(15) 0.000(15) 0.023(17)
C182 0.06(2) 0.12(2) 0.041(17) -0.024(15) -0.015(13) 0.025(17)
N183 0.024(15) 0.090(19) 0.065(16) -0.012(12) 0.017(12) 0.009(13)
C183 0.039(16) 0.079(18) 0.06(2) -0.044(16) 0.007(15) -0.003(15)
C184 0.037(16) 0.071(18) 0.054(15) -0.024(12) 0.008(12) 0.005(14)
C185 0.038(17) 0.07(2) 0.063(19) -0.012(15) 0.012(14) 0.011(14)
C186 0.037(18) 0.08(2) 0.066(19) -0.015(17) 0.013(14) 0.001(15)
C187 0.031(17) 0.10(2) 0.059(19) -0.004(16) 0.024(14) 0.005(14)
C188 0.041(16) 0.100(19) 0.071(17) -0.009(13) 0.020(14) 0.014(14)
N189 0.064(15) 0.081(19) 0.073(18) -0.009(14) -0.017(12) 0.028(13)
C190 0.069(16) 0.083(18) 0.076(19) -0.023(13) -0.004(14) 0.022(14)
C191 0.062(17) 0.11(2) 0.08(2) -0.010(14) 0.001(15) 0.029(16)
C192 0.061(16) 0.088(19) 0.057(17) 0.001(13) 0.023(13) 0.014(14)
C193 0.066(15) 0.070(18) 0.053(16) -0.013(12) 0.027(12) 0.025(13)
C194 0.064(15) 0.071(18) 0.047(17) -0.009(12) 0.019(12) 0.013(13)
N195 0.050(14) 0.053(17) 0.048(16) 0.000(12) 0.002(11) 0.014(12)
C196 0.053(14) 0.037(16) 0.047(16) -0.001(12) 0.011(11) 0.020(12)
C197 0.050(16) 0.043(18) 0.045(18) 0.011(13) 0.014(12) 0.007(14)
C198 0.066(17) 0.066(19) 0.060(19) -0.003(15) 0.022(13) 0.015(14)
N199 0.026(14) 0.057(15) 0.041(14) -0.022(10) 0.009(10) 0.004(12)
C200 0.041(15) 0.072(17) 0.058(16) -0.015(11) 0.016(11) 0.016(13)
C201 0.036(17) 0.083(19) 0.068(18) 0.004(14) 0.017(13) 0.026(15)
C202 0.029(15) 0.068(16) 0.084(17) -0.013(13) 0.035(12) 0.005(13)
C204 0.028(15) 0.066(16) 0.060(16) -0.019(11) 0.024(12) 0.002(12)
N205 0.029(15) 0.066(16) 0.057(16) -0.016(11) 0.014(11) -0.006(12)
C206 0.034(16) 0.074(17) 0.056(17) -0.019(12) 0.019(12) -0.002(13)
C207 0.037(17) 0.080(19) 0.058(18) -0.015(14) 0.016(14) -0.005(15)
C208 0.030(17) 0.078(19) 0.067(19) -0.015(14) 0.025(13) -0.002(14)
C209 0.022(15) 0.078(16) 0.068(17) -0.011(12) 0.027(12) 0.006(12)
N210 0.034(15) 0.069(15) 0.047(15) -0.027(12) 0.004(11) -0.016(12)
C211 0.036(15) 0.081(15) 0.065(17) -0.030(12) 0.013(12) -0.016(12)
C212 0.048(18) 0.074(16) 0.073(18) -0.032(13) 0.021(14) -0.021(14)
C213 0.045(16) 0.093(16) 0.064(16) -0.029(12) -0.004(12) 0.002(14)
C214 0.025(16) 0.087(16) 0.068(16) -0.019(12) 0.001(12) 0.008(13)
C215 0.044(16) 0.080(16) 0.055(16) -0.026(12) -0.009(12) 0.008(13)
C216 0.025(16) 0.066(16) 0.057(16) -0.024(13) -0.011(12) -0.007(13)
C217 0.034(14) 0.067(15) 0.049(14) -0.029(12) -0.011(11) -0.005(13)
C218 0.035(16) 0.080(15) 0.053(16) -0.009(12) -0.008(12) 0.016(14)
C219 0.048(19) 0.093(18) 0.072(18) -0.014(15) 0.009(14) 0.018(15)
N220 0.036(16) 0.083(18) 0.068(17) -0.012(13) 0.028(13) -0.015(14)
C221 0.030(16) 0.080(18) 0.065(17) -0.017(12) 0.013(12) -0.012(14)
C222 0.020(17) 0.10(2) 0.06(2) -0.022(16) 0.002(12) -0.004(15)
C223 0.026(16) 0.10(2) 0.05(2) -0.034(16) -0.006(12) -0.015(15)
C224 0.021(15) 0.10(2) 0.059(19) -0.032(15) 0.013(13) -0.023(14)
C225 0.031(16) 0.095(18) 0.061(17) -0.018(13) 0.031(13) -0.015(13)
N226 0.050(16) 0.089(19) 0.058(16) -0.017(13) 0.014(13) -0.007(14)
C226 0.033(17) 0.079(17) 0.052(17) -0.020(12) 0.002(13) 0.001(13)
N227 0.055(16) 0.084(19) 0.064(17) -0.027(13) 0.013(13) -0.010(13)
C228 0.043(16) 0.088(18) 0.053(17) -0.025(13) 0.011(13) -0.012(13)
C229 0.040(17) 0.10(2) 0.061(19) -0.016(15) 0.009(14) -0.012(15)
C230 0.049(18) 0.10(2) 0.054(19) -0.012(15) 0.025(15) -0.003(15)
C231 0.048(17) 0.108(19) 0.067(17) -0.007(14) 0.035(14) -0.001(14)
N232 0.047(15) 0.10(2) 0.058(17) -0.007(14) 0.020(12) -0.008(13)
C233 0.042(16) 0.087(19) 0.058(17) -0.021(13) 0.017(13) -0.014(12)
C234 0.032(17) 0.09(2) 0.055(19) -0.020(14) 0.013(13) -0.006(15)
C235 0.057(19) 0.10(2) 0.09(2) 0.000(16) 0.009(15) -0.003(18)
C236 0.050(18) 0.11(2) 0.08(2) 0.016(17) 0.005(14) 0.003(17)
C237 0.047(16) 0.12(2) 0.071(19) 0.000(15) 0.003(12) 0.003(14)
N238 0.052(16) 0.115(19) 0.071(18) -0.013(14) 0.005(12) -0.007(14)
C239 0.025(14) 0.096(18) 0.068(17) -0.019(13) -0.004(11) -0.004(12)
C240 0.023(15) 0.102(17) 0.074(18) -0.015(13) 0.000(12) 0.002(13)
C241 0.041(17) 0.11(2) 0.063(19) -0.016(14) -0.001(13) 0.017(15)
C242 0.051(16) 0.099(18) 0.062(17) -0.014(13) 0.001(12) 0.012(13)
C243 0.044(16) 0.099(18) 0.062(17) -0.021(13) 0.000(12) 0.005(13)
N244 0.036(15) 0.074(17) 0.065(16) -0.022(12) -0.013(11) -0.010(13)
C245 0.044(16) 0.076(16) 0.072(16) -0.011(13) -0.003(12) -0.027(13)
C246 0.044(17) 0.075(18) 0.075(19) -0.033(13) 0.003(14) -0.017(13)
C247 0.046(16) 0.086(17) 0.060(17) -0.018(13) -0.007(12) 0.006(13)
N248 0.039(16) 0.071(16) 0.081(17) -0.024(12) 0.008(13) -0.002(13)
C249 0.048(17) 0.063(16) 0.085(18) -0.031(13) 0.011(15) -0.007(14)
C250 0.047(19) 0.078(19) 0.086(19) -0.031(15) 0.013(16) -0.009(16)
C251 0.042(19) 0.080(19) 0.081(18) -0.030(14) 0.011(15) -0.018(15)
C252 0.036(17) 0.074(16) 0.088(16) -0.024(12) 0.017(13) -0.019(14)
C253 0.029(16) 0.065(15) 0.092(16) -0.023(12) 0.016(13) -0.013(12)
N254 0.028(14) 0.061(15) 0.092(17) -0.029(12) 0.008(12) -0.016(12)
C255 0.037(16) 0.062(16) 0.088(17) -0.024(14) 0.002(13) -0.007(13)
C256 0.041(19) 0.079(18) 0.106(18) -0.016(15) 0.029(15) -0.019(15)
C257 0.037(17) 0.074(17) 0.093(16) -0.021(12) 0.014(13) -0.020(14)
C258 0.040(18) 0.091(18) 0.05(2) -0.002(14) -0.002(16) 0.012(15)
N258 0.034(16) 0.112(19) 0.062(15) -0.017(13) -0.010(12) -0.002(15)
C259 0.048(17) 0.102(19) 0.055(15) -0.024(13) -0.012(12) 0.006(15)
C260 0.030(17) 0.096(19) 0.064(17) -0.024(15) -0.017(13) 0.004(15)
C261 0.019(16) 0.086(19) 0.082(18) -0.014(13) 0.000(13) -0.006(15)
C262 0.035(16) 0.098(17) 0.066(16) -0.017(12) -0.007(12) -0.014(14)
C263 0.044(17) 0.099(18) 0.068(15) -0.012(13) -0.011(13) -0.003(14)
N264 0.042(16) 0.103(18) 0.038(13) -0.031(11) -0.017(11) 0.020(14)
C265 0.035(16) 0.097(17) 0.065(15) -0.044(12) 0.001(13) 0.007(14)
C266 0.034(17) 0.099(17) 0.062(17) -0.044(13) 0.000(14) 0.010(15)
C267 0.043(16) 0.092(16) 0.070(16) -0.035(12) -0.015(13) -0.021(13)
N268 0.037(15) 0.085(18) 0.053(17) -0.044(13) 0.007(12) -0.004(12)
C268 0.026(16) 0.067(18) 0.065(17) -0.011(13) 0.008(12) -0.003(16)
C269 0.037(16) 0.096(18) 0.050(18) -0.029(13) 0.019(13) 0.003(14)
C270 0.030(17) 0.10(2) 0.054(19) -0.016(15) 0.011(13) 0.005(16)
C271 0.046(19) 0.09(2) 0.07(2) -0.019(15) 0.016(15) 0.000(17)
C272 0.057(19) 0.08(2) 0.08(2) -0.029(16) 0.018(15) 0.006(16)
C273 0.056(17) 0.081(19) 0.068(19) -0.046(14) 0.018(13) 0.006(13)
N274 0.042(15) 0.098(19) 0.056(17) -0.033(13) 0.031(12) 0.001(13)
C275 0.046(15) 0.11(2) 0.072(19) -0.023(15) 0.036(13) -0.004(13)
C276 0.063(18) 0.11(2) 0.06(2) -0.016(16) 0.036(15) 0.006(15)
C277 0.050(16) 0.095(19) 0.071(18) -0.019(13) 0.027(14) 0.003(13)
C278 0.050(16) 0.101(18) 0.052(17) -0.018(13) 0.038(13) 0.015(13)
C279 0.044(15) 0.096(17) 0.061(17) -0.017(13) 0.033(12) 0.011(13)
C280 0.041(15) 0.097(16) 0.041(17) -0.015(13) 0.017(12) 0.005(13)
C281 0.040(17) 0.11(2) 0.051(19) -0.020(16) 0.021(13) 0.007(14)
C282 0.025(16) 0.11(2) 0.06(2) -0.029(16) 0.021(15) -0.001(14)
C283 0.041(17) 0.12(2) 0.07(2) -0.019(16) 0.028(14) 0.008(16)
N284 0.045(17) 0.066(17) 0.091(16) -0.016(13) 0.028(14) 0.015(14)
C285 0.058(18) 0.084(16) 0.080(17) -0.013(14) 0.032(14) 0.007(14)
C286 0.09(2) 0.073(18) 0.075(17) -0.021(14) 0.037(16) 0.016(16)
C287 0.065(18) 0.068(15) 0.079(15) -0.015(12) 0.041(14) 0.002(14)
C288 0.051(17) 0.048(16) 0.075(14) -0.028(11) 0.040(13) -0.007(13)
C289 0.046(16) 0.057(16) 0.085(14) -0.024(11) 0.032(13) 0.001(13)
C290 0.042(16) 0.054(16) 0.095(15) -0.013(12) 0.042(13) -0.003(13)
C291 0.058(19) 0.08(2) 0.091(18) -0.029(15) 0.037(16) 0.007(15)
C292 0.06(2) 0.08(2) 0.087(19) -0.047(17) 0.023(17) 0.037(17)
C293 0.06(2) 0.07(2) 0.088(18) -0.033(16) 0.021(16) 0.015(16)
N294 0.071(15) 0.052(16) 0.090(19) -0.017(14) 0.014(14) -0.014(12)
C295 0.048(14) 0.052(15) 0.102(19) -0.023(13) -0.001(13) -0.031(12)
C296 0.044(15) 0.073(17) 0.09(2) -0.006(15) 0.004(15) -0.027(13)
C297 0.045(14) 0.065(15) 0.096(19) -0.017(14) 0.002(13) -0.029(11)
C298 0.056(15) 0.079(17) 0.089(19) -0.006(14) 0.017(14) -0.002(12)
C299 0.067(15) 0.066(16) 0.064(18) -0.023(13) 0.023(13) -0.009(12)
C300 0.061(15) 0.088(18) 0.054(17) -0.015(13) 0.017(13) -0.008(12)
C301 0.072(18) 0.09(2) 0.07(2) -0.003(16) 0.032(17) 0.003(15)
C302 0.057(17) 0.09(2) 0.07(2) 0.000(17) 0.011(16) -0.011(16)
C303 0.058(17) 0.075(19) 0.08(2) -0.007(17) 0.011(16) -0.007(14)
C310 0.026(18) 0.12(2) 0.09(2) -0.028(18) -0.002(15) 0.030(16)
C316 0.05(3) 0.11(4) 0.10(3) -0.02(2) 0.028(18) -0.01(3)
C326 0.044(19) 0.091(18) 0.05(2) -0.003(14) 0.013(17) 0.016(17)
C327 0.073(18) 0.10(2) 0.038(19) -0.039(15) 0.029(14) -0.001(15)
C340 0.040(19) 0.059(17) 0.10(2) -0.024(16) 0.001(16) 0.005(15)
C346 0.031(17) 0.07(2) 0.058(15) -0.011(13) -0.009(12) 0.010(13)
C348 0.07(2) 0.13(3) 0.039(17) -0.018(15) 0.012(13) 0.014(19)
C362 0.06(2) 0.08(2) 0.09(2) -0.037(17) 0.004(17) 0.019(17)
C364 0.027(16) 0.13(2) 0.054(19) -0.016(16) 0.001(12) -0.016(18)
C367 0.047(19) 0.086(18) 0.072(17) -0.020(14) 0.001(14) 0.006(15)
C368 0.07(2) 0.09(2) 0.041(18) -0.017(15) 0.025(14) -0.003(19)
C377 0.052(18) 0.074(17) 0.080(18) -0.021(14) 0.023(14) -0.004(15)
C386 0.035(16) 0.085(18) 0.082(19) -0.029(13) -0.004(13) 0.015(14)
C393 0.09(3) 0.09(4) 0.09(2) -0.02(2) 0.00(2) 0.05(3)
C394 0.07(2) 0.07(2) 0.09(2) -0.033(13) 0.026(18) -0.004(16)
C400 0.019(14) 0.09(2) 0.07(2) -0.024(15) 0.001(12) -0.006(12)
C401 0.036(18) 0.079(17) 0.080(18) -0.022(14) 0.022(13) -0.006(17)
C402 0.045(17) 0.097(17) 0.058(19) -0.028(13) 0.005(15) 0.024(16)
C405 0.011(13) 0.086(18) 0.052(17) -0.040(11) 0.007(11) -0.030(11)
C406 0.036(17) 0.09(2) 0.068(16) -0.033(13) 0.003(13) -0.006(14)
C407 0.061(17) 0.061(17) 0.06(2) -0.004(16) -0.004(15) -0.027(16)
C408 0.08(2) 0.067(18) 0.07(2) -0.011(18) 0.029(18) -0.010(17)
C409 0.06(3) 0.07(3) 0.12(3) -0.029(17) 0.00(2) -0.01(2)
C410 0.053(19) 0.102(18) 0.065(17) -0.033(13) 0.003(14) 0.016(15)
C411 0.055(16) 0.053(17) 0.107(19) -0.014(14) 0.023(16) -0.025(14)
N412 0.047(16) 0.048(16) 0.102(17) -0.013(13) 0.037(15) -0.014(13)
C413 0.031(16) 0.14(2) 0.07(2) -0.018(15) -0.009(16) -0.008(16)
C414 0.05(3) 0.06(2) 0.08(3) -0.017(18) 0.04(2) 0.00(2)
C415 0.036(16) 0.051(17) 0.055(17) -0.009(12) 0.006(12) 0.009(13)
C416 0.09(2) 0.12(3) 0.10(2) -0.01(2) 0.032(17) 0.025(19)
C417 0.047(19) 0.072(18) 0.10(2) -0.020(16) 0.034(16) 0.011(16)
C418 0.015(15) 0.072(16) 0.048(17) -0.029(11) 0.009(12) -0.025(11)
N419 0.043(14) 0.046(16) 0.036(15) 0.015(12) 0.012(10) 0.004(12)
C420 0.043(16) 0.08(2) 0.07(2) -0.033(16) 0.035(14) -0.006(13)
C421 0.11(3) 0.10(3) 0.11(3) -0.08(3) 0.04(3) -0.01(3)
C422 0.027(15) 0.061(19) 0.067(18) -0.024(14) -0.007(12) -0.011(12)
C423 0.040(17) 0.080(15) 0.051(18) -0.015(14) 0.011(13) 0.002(14)
C424 0.046(19) 0.074(17) 0.068(18) -0.021(13) 0.005(13) 0.003(14)
C425 0.024(15) 0.071(18) 0.075(16) -0.025(13) 0.006(13) -0.002(13)
N426 0.034(15) 0.08(2) 0.059(15) -0.010(15) 0.012(10) 0.006(14)
C426 0.030(18) 0.089(19) 0.045(19) -0.012(15) 0.007(16) -0.001(15)
C427 0.09(2) 0.04(2) 0.04(3) -0.01(2) 0.018(18) -0.020(18)
C428 0.049(16) 0.07(2) 0.059(15) -0.019(15) 0.002(12) 0.004(15)
N429 0.027(13) 0.104(19) 0.060(17) -0.026(13) -0.003(11) -0.025(13)
C430 0.033(14) 0.10(2) 0.073(18) -0.021(15) 0.009(12) -0.005(12)
C431 0.034(15) 0.10(2) 0.072(19) -0.031(15) 0.009(13) -0.001(13)
C432 0.019(13) 0.094(17) 0.065(17) -0.040(12) -0.008(11) -0.020(11)
C433 0.028(14) 0.105(17) 0.063(18) -0.027(13) -0.006(12) -0.021(12)
C434 0.019(14) 0.113(17) 0.064(17) -0.017(13) -0.010(11) -0.015(12)
C435 0.032(15) 0.100(16) 0.051(17) -0.028(13) 0.009(12) -0.008(13)
C436 0.050(18) 0.12(2) 0.06(2) -0.027(17) 0.022(14) 0.003(16)
C437 0.052(19) 0.12(2) 0.07(2) -0.047(17) 0.020(16) 0.006(16)
C438 0.042(16) 0.12(2) 0.06(2) -0.037(16) 0.001(13) -0.004(16)
C439 0.032(18) 0.15(3) 0.08(2) -0.011(18) -0.018(18) 0.009(18)
C440 0.042(17) 0.072(17) 0.074(16) -0.018(16) 0.014(14) -0.006(14)
C441 0.07(2) 0.10(2) 0.07(2) -0.003(16) 0.01(2) 0.030(19)
C442 0.081(19) 0.10(2) 0.07(2) 0.011(15) 0.037(16) 0.043(19)
C446 0.07(2) 0.106(18) 0.09(2) -0.002(18) -0.012(18) 0.022(19)
C448 0.057(18) 0.077(18) 0.10(2) -0.015(14) 0.012(15) 0.013(15)
C449 0.08(2) 0.09(2) 0.11(3) -0.025(16) 0.01(2) 0.007(18)
C451 0.05(3) 0.09(2) 0.08(3) -0.01(2) 0.00(2) 0.01(2)
C452 0.15(4) 0.15(4) 0.16(5) -0.06(3) 0.00(3) 0.01(3)
C456 0.05(2) 0.09(2) 0.10(2) -0.034(19) 0.033(15) 0.009(19)
C458 0.10(2) 0.07(2) 0.09(2) -0.028(17) 0.025(17) -0.059(18)
C459 0.04(2) 0.11(2) 0.09(2) -0.05(2) -0.019(17) 0.025(16)
C460 0.024(18) 0.12(2) 0.10(2) -0.014(16) 0.027(16) 0.018(18)
C462 0.09(3) 0.06(3) 0.11(3) -0.02(2) -0.01(3) 0.03(2)
C463 0.08(2) 0.12(3) 0.12(3) -0.002(19) 0.00(2) 0.025(19)
C464 0.04(2) 0.12(2) 0.11(2) -0.009(17) 0.032(19) 0.01(2)
C469 0.069(19) 0.07(2) 0.088(18) -0.036(15) 0.024(14) -0.034(17)
C470 0.06(3) 0.11(4) 0.07(2) -0.04(2) -0.02(2) -0.02(3)
C471 0.08(2) 0.045(17) 0.10(2) -0.008(15) 0.003(19) -0.006(18)
C473 0.06(2) 0.049(16) 0.09(2) -0.015(14) 0.000(16) -0.005(17)
C476 0.05(3) 0.11(3) 0.14(4) -0.07(3) -0.01(2) 0.01(2)
C477 0.066(19) 0.09(2) 0.07(2) -0.019(16) 0.037(14) -0.020(14)
C478 0.042(19) 0.088(16) 0.07(2) -0.021(16) 0.026(16) 0.021(17)
C482 0.042(16) 0.11(2) 0.07(2) -0.017(16) 0.000(13) -0.007(15)
C483 0.04(2) 0.10(3) 0.05(3) -0.01(2) -0.011(16) 0.02(2)
C486 0.14(3) 0.13(3) 0.12(3) -0.01(3) 0.05(2) 0.06(2)
C487 0.05(2) 0.10(3) 0.09(3) 0.01(3) 0.02(2) -0.01(2)
C490 0.21(5) 0.16(5) 0.21(5) 0.04(4) 0.14(4) 0.09(4)
C492 0.07(3) 0.08(3) 0.11(3) -0.03(2) -0.02(2) 0.02(3)
C495 0.07(3) 0.09(2) 0.12(3) -0.04(2) 0.00(2) 0.029(18)
C496 0.06(3) 0.09(3) 0.08(3) -0.04(2) 0.04(2) 0.01(2)
C497 0.06(2) 0.085(19) 0.11(2) -0.022(18) 0.001(16) -0.020(15)
C501 0.15(3) 0.10(3) 0.15(4) -0.03(3) 0.00(3) -0.01(3)
C503 0.033(18) 0.13(2) 0.06(2) -0.006(16) -0.010(14) 0.00(2)
C506 0.11(2) 0.09(2) 0.08(2) -0.029(15) -0.023(19) 0.033(17)
C508 0.20(5) 0.03(2) 0.14(3) -0.015(19) 0.06(3) 0.01(3)
C509 0.044(17) 0.11(2) 0.09(2) 0.003(17) -0.005(15) 0.00(2)
C512 0.035(18) 0.13(3) 0.11(2) 0.02(2) 0.002(16) 0.00(2)
C514 0.08(2) 0.09(2) 0.09(2) 0.009(17) 0.049(18) 0.02(2)
C516 0.05(2) 0.088(18) 0.08(2) -0.007(19) 0.033(18) 0.024(18)
C518 0.05(2) 0.058(19) 0.10(2) -0.030(17) -0.009(16) 0.021(17)
C520 0.062(19) 0.07(2) 0.09(2) 0.001(16) -0.016(16) 0.003(14)
C521 0.19(3) 0.09(2) 0.09(3) -0.01(2) 0.02(3) 0.08(2)
C524 0.13(3) 0.09(2) 0.07(2) -0.002(17) 0.051(19) 0.06(2)
C527 0.03(2) 0.18(4) 0.10(2) 0.01(2) -0.017(19) 0.00(3)
C528 0.07(2) 0.19(4) 0.15(4) -0.02(4) -0.07(2) -0.07(3)
C529 0.08(2) 0.11(2) 0.07(2) 0.014(19) -0.029(19) 0.02(2)
C531 0.09(2) 0.12(3) 0.04(2) -0.003(15) 0.029(17) 0.00(2)
C532 0.20(4) 0.22(5) 0.15(5) 0.00(4) 0.08(4) 0.05(4)
C533 0.09(2) 0.09(3) 0.09(3) -0.008(18) -0.012(19) -0.015(18)
C534 0.037(17) 0.15(5) 0.15(4) 0.09(3) -0.017(19) -0.02(2)
C535 0.14(4) 0.10(3) 0.10(3) 0.02(3) -0.02(3) 0.01(3)
C536 0.064(18) 0.093(19) 0.10(3) -0.025(19) -0.030(17) -0.046(17)
C539 0.23(4) 0.12(4) 0.06(3) -0.02(2) 0.05(3) -0.04(3)
C540 0.09(2) 0.09(2) 0.11(2) 0.022(19) 0.04(2) -0.001(18)
C542 0.25(4) 0.04(3) 0.14(4) -0.01(3) 0.00(4) 0.04(3)
C544 0.15(4) 0.11(4) 0.17(4) -0.03(3) 0.08(3) 0.06(3)
C546 0.07(2) 0.09(2) 0.11(2) 0.010(17) 0.037(18) 0.007(16)
C547 0.06(3) 0.11(4) 0.11(3) 0.01(2) 0.02(2) 0.01(2)
C549 0.10(3) 0.09(3) 0.14(3) -0.05(3) 0.05(3) -0.08(3)
C551 0.11(3) 0.15(3) 0.05(2) -0.015(19) 0.000(17) -0.01(2)
C552 0.073(19) 0.08(3) 0.11(4) 0.02(3) 0.04(2) -0.01(2)
C553 0.11(4) 0.12(4) 0.08(2) 0.02(2) -0.04(2) -0.03(3)
O555 0.055(15) 0.095(16) 0.076(17) -0.006(13) 0.034(12) 0.021(13)
C555 0.11(2) 0.13(4) 0.02(2) 0.01(2) 0.001(19) -0.02(2)
C564 0.08(3) 0.12(4) 0.08(2) -0.01(2) 0.03(2) 0.00(3)
C565 0.16(3) 0.22(6) 0.06(3) 0.01(3) -0.07(2) 0.00(3)
C567 0.05(3) 0.18(5) 0.10(3) -0.04(3) -0.02(2) 0.03(3)
C569 0.06(2) 0.18(5) 0.21(5) 0.05(4) -0.01(2) 0.04(2)
C571 0.10(3) 0.08(3) 0.16(4) -0.03(3) 0.04(3) 0.03(2)
C572 0.13(4) 0.17(5) 0.13(3) -0.05(3) 0.04(3) 0.09(4)
C573 0.14(4) 0.07(3) 0.16(5) 0.00(3) 0.02(4) 0.02(3)
C575 0.08(3) 0.15(4) 0.12(3) 0.00(3) -0.03(3) -0.01(3)
C578 0.10(2) 0.08(3) 0.17(4) -0.02(3) -0.03(2) -0.084(19)
C582 0.04(3) 0.14(4) 0.11(3) 0.02(2) 0.00(2) 0.02(3)
C583 0.11(4) 0.10(3) 0.13(4) 0.03(3) 0.07(3) 0.03(3)
C585 0.05(2) 0.14(2) 0.09(3) -0.02(2) 0.02(2) 0.01(3)
C589 0.08(3) 0.19(5) 0.04(2) -0.02(2) 0.023(19) 0.00(3)
C590 0.21(5) 0.10(2) 0.11(4) -0.01(2) 0.07(4) -0.02(3)
C591 0.03(2) 0.13(4) 0.13(3) -0.08(3) -0.012(18) 0.02(2)
C592 0.12(3) 0.10(2) 0.09(3) -0.020(17) -0.01(2) 0.03(2)
C594 0.18(5) 0.17(5) 0.13(3) 0.02(3) 0.03(3) 0.07(4)
C595 0.12(4) 0.10(2) 0.05(3) 0.04(2) -0.03(2) 0.02(2)
C600 0.08(2) 0.07(3) 0.16(4) 0.01(2) 0.01(2) 0.01(2)
C601 0.25(5) 0.25(6) 0.06(3) -0.06(3) 0.05(3) -0.07(5)
C603 0.15(3) 0.13(4) 0.11(4) 0.02(3) 0.04(3) 0.04(3)
N744 0.06(2) 0.12(2) 0.08(2) -0.030(15) 0.046(14) -0.001(16)
C788 0.11(2) 0.11(2) 0.12(3) 0.003(19) -0.047(18) 0.048(17)
O800 0.036(13) 0.089(17) 0.099(16) -0.035(13) -0.024(12) -0.003(12)
C801 0.055(16) 0.09(2) 0.104(19) -0.013(16) -0.012(16) -0.029(15)
C802 0.046(17) 0.07(2) 0.098(19) -0.001(14) -0.009(16) -0.021(12)
O803 0.043(17) 0.073(19) 0.09(2) -0.002(15) 0.005(15) -0.025(13)
C804 0.032(15) 0.069(19) 0.095(18) -0.013(12) -0.008(14) -0.022(13)
O805 0.055(19) 0.13(3) 0.12(2) -0.06(2) -0.017(16) -0.041(18)
C806 0.045(15) 0.066(18) 0.092(17) -0.022(13) 0.001(14) -0.023(13)
O807 0.07(2) 0.07(2) 0.097(18) -0.008(16) 0.024(17) -0.021(17)
C808 0.040(12) 0.069(17) 0.099(17) -0.029(14) -0.024(14) -0.005(11)
O809 0.040(15) 0.10(2) 0.09(2) -0.037(14) -0.013(15) 0.023(15)
C810 0.042(13) 0.07(2) 0.12(3) -0.033(19) -0.024(16) 0.003(12)
O811 0.026(12) 0.051(17) 0.10(2) -0.031(16) -0.005(13) -0.010(11)
O877 0.051(15) 0.088(15) 0.087(18) -0.020(13) 0.019(13) 0.008(14)
C893 0.14(3) 0.04(3) 0.09(3) -0.02(2) -0.01(2) -0.03(2)
O900 0.047(13) 0.083(17) 0.069(14) -0.026(11) 0.011(12) 0.009(12)
C901 0.045(15) 0.08(2) 0.082(17) -0.018(14) 0.004(16) 0.005(15)
C902 0.042(17) 0.072(19) 0.070(16) -0.016(13) 0.012(14) 0.014(12)
O903 0.051(18) 0.09(2) 0.08(2) -0.028(15) -0.009(16) 0.026(16)
C904 0.080(18) 0.09(2) 0.079(16) -0.020(12) 0.024(16) 0.014(15)
O905 0.062(17) 0.08(2) 0.048(16) 0.005(13) -0.003(13) 0.030(14)
C906 0.082(18) 0.09(2) 0.066(16) -0.020(12) 0.037(15) 0.011(14)
O907 0.057(18) 0.10(2) 0.056(15) -0.010(14) 0.033(14) 0.035(15)
C908 0.079(14) 0.077(18) 0.063(16) -0.013(12) 0.015(15) 0.015(12)
O909 0.070(17) 0.08(2) 0.07(2) -0.020(14) 0.029(16) 0.024(17)
C910 0.074(15) 0.07(2) 0.08(2) -0.007(18) 0.023(16) 0.022(13)
O911 0.089(19) 0.11(3) 0.10(3) -0.01(2) 0.042(18) 0.04(2)
C911 0.055(17) 0.094(19) 0.069(19) -0.024(14) 0.001(15) 0.026(15)
C912 0.11(4) 0.085(19) 0.14(4) -0.01(2) 0.02(3) 0.01(3)
O930 0.08(2) 0.10(2) 0.07(2) 0.006(17) 0.019(15) 0.006(16)
O931 0.10(2) 0.17(3) 0.08(2) -0.001(19) 0.020(15) -0.04(2)
C971 0.28(5) 0.17(4) 0.15(4) -0.07(4) 0.03(4) 0.13(4)
C973 0.068(19) 0.09(2) 0.06(2) 0.004(16) 0.019(14) 0.037(16)
C976 0.07(2) 0.08(2) 0.06(2) -0.014(18) 0.010(13) 0.027(17)
C977 0.06(2) 0.06(3) 0.08(2) -0.02(2) 0.018(17) 0.002(19)
C978 0.06(2) 0.06(3) 0.08(2) 0.01(2) -0.006(17) 0.003(19)

loop_
_atom_type_symbol
_atom_type_description
_atom_type_scat_dispersion_real
_atom_type_scat_dispersion_imag
_atom_type_scat_source
C C 0.0047 0.0022 'International Tables Vol C Tables 4.2.6.8 and 6.1.1.4'
H H 0.0000 0.0000 'International Tables Vol C Tables 4.2.6.8 and 6.1.1.4'
N N 0.0089 0.0045 'International Tables Vol C Tables 4.2.6.8 and 6.1.1.4'
O O 0.0150 0.0081 'International Tables Vol C Tables 4.2.6.8 and 6.1.1.4'
Cl Cl 0.1798 0.2039 'International Tables Vol C Tables 4.2.6.8 and 6.1.1.4'

loop_
_geom_angle_atom_site_label_1
_geom_angle_atom_site_label_2
_geom_angle_atom_site_label_3
_geom_angle
_geom_angle_site_symmetry_1
_geom_angle_site_symmetry_3
C11 N2 C18 127(3) . .
C156 O3 C310 122(3) . .
C22 N4 C435 129(3) . .
C166 O5 C788 121(3) . .
C400 N6 C32 128(4) . .
C176 O7 C506 120(3) . .
C367 N8 C36 121(4) . .
C192 O10 C368 122(3) . .
C377 N10 C39 129(4) . .
C2 N1 C6 120.0 . .
C11 C2 N1 121(2) . .
C11 C2 C3 118(2) . .
N1 C2 C3 120.0 . .
C2 C3 C4 120.0 . .
O34 C4 C3 120.9(16) . .
O34 C4 C5 118.3(15) . .
C3 C4 C5 120.0 . .
C6 C5 C4 120.0 . .
C6 C5 C10 120.0 . .
C4 C5 C10 120.0 . .
C7 C6 C5 120.0 . .
C7 C6 N1 120.0 . .
C5 C6 N1 120.0 . .
C8 C7 C6 120.0 . .
C8 C7 N744 126.1(16) . .
C6 C7 N744 113.7(17) . .
C7 C8 C9 120.0 . .
C10 C9 C8 120.0 . .
C9 C10 C5 120.0 . .
O35 C11 N2 124(4) . .
O35 C11 C2 130(4) . .
N2 C11 C2 105(3) . .
C202 O12 C417 118(3) . .
C13 N12 C17 120.0 . .
N12 C13 C14 120.0 . .
N12 C13 C22 109(2) . .
C14 C13 C22 131(2) . .
C15 C14 C13 120.0 . .
C16 C15 C14 120.0 . .
C16 C15 O36 123.0(18) . .
C14 C15 O36 117.0(17) . .
C15 C16 C17 120.0 . .
C15 C16 C21 120.0 . .
C17 C16 C21 120.0 . .
C18 C17 C16 120.0 . .
C18 C17 N12 120.0 . .
C16 C17 N12 120.0 . .
C19 C18 C17 120.0 . .
C19 C18 N2 125.5(19) . .
C17 C18 N2 110.9(18) . .
C18 C19 C20 120.0 . .
C21 C20 C19 120.0 . .
C20 C21 C16 120.0 . .
C226 N13 C49 130(3) . .
C213 O14 C469 120(3) . .
C327 N14 N15 123(4) . .
C218 O15 C326 119(3) . .
C477 N15 N14 124(4) . .
C247 O20 C416 122(4) . .
C401 N20 N21 124(4) . .
C076 N21 N20 124(3) . .
C509 O22 C257 118(3) . .
O37 C22 N4 130(5) . .
O37 C22 C13 111(4) . .
N4 C22 C13 119(4) . .
C267 O24 C497 128(3) . .
C402 N24 C103 129(4) . .
C277 O27 C394 120(3) . .
C142 N27 C113 111(3) . .
C287 O29 C473 121(3) . .
C121 N30 C405 134(4) . .
C297 O31 C407 119(3) . .
C117 N32 C406 134(4) . .
N37 C32 N6 111(4) . .
N37 C32 C33 120(4) . .
N6 C32 C33 129(4) . .
C34 C33 C32 118(4) . .
C4 O34 C092 124(3) . .
C128 N34 C448 129(3) . .
C35 C34 C33 121(4) . .
C34 C35 C36 113(4) . .
C460 O36 C15 117(3) . .
C425 N36 C138 135(3) . .
N37 C36 C35 128(4) . .
N37 C36 N8 111(4) . .
C35 C36 N8 120(4) . .
C36 N37 C32 118(4) . .
C432 O38 C413 118(2) . .
C47 O41 C524 115(3) . .
C57 O43 C442 117(3) . .
C60 O45 C446 113(3) . .
O1 N39 O2 123(4) . .
O1 N39 C159 112(3) . .
O2 N39 C159 124(4) . .
C060 N41 C169 122(3) . .
C386 N43 C179 130(4) . .
C346 N45 C184 124(4) . .
C94 O50 C258 114(3) . .
C89 O51 C348 125(3) . .
C99 O53 C340 120(3) . .
C109 O55 C364 123(3) . .
C206 N51 C418 130(3) . .
N426 N55 C268 120(4) . .
C39 N38 C43 120.0 . .
N10 C39 N38 112(2) . .
N10 C39 C40 128(2) . .
N38 C39 C40 120.0 . .
C41 C40 C39 120.0 . .
C42 C41 C40 120.0 . .
C41 C42 C43 120.0 . .
C41 C42 C47 120.0 . .
C43 C42 C47 120.0 . .
N44 C43 C42 120.0 . .
N44 C43 N38 120.0 . .
C42 C43 N38 120.0 . .
C45 N44 C43 120.0 . .
C46 C45 N44 120.0 . .
C46 C45 C367 127(2) . .
N44 C45 C367 112(2) . .
C45 C46 C47 120.0 . .
C46 C47 C42 120.0 . .
C46 C47 O41 124.6(15) . .
C42 C47 O41 115.0(15) . .
C49 N48 C53 113(3) . .
N48 C49 C50 131(4) . .
N48 C49 N13 113(3) . .
C50 C49 N13 117(3) . .
C49 C50 C51 118(3) . .
C52 C51 C50 113(3) . .
C53 C52 C51 121(3) . .
C53 C52 C57 120(3) . .
C51 C52 C57 119(3) . .
N54 C53 C52 126(3) . .
N54 C53 N48 110(3) . .
C52 C53 N48 125(3) . .
C53 N54 C55 114(3) . .
C56 C55 N54 126(3) . .
C56 C55 C377 119(4) . .
N54 C55 C377 114(3) . .
C55 C56 C57 118(3) . .
O43 C57 C56 130(4) . .
O43 C57 C52 113(3) . .
C56 C57 C52 114(3) . .
C125 O58 C546 119(3) . .
C135 O60 C520 119(3) . .
O4 C060 C154 121(4) . .
O4 C060 N41 127(4) . .
C154 C060 N41 110(3) . .
C482 N60 N61 122(4) . .
N60 N61 C422 112(4) . .
C145 O62 C362 119(3) . .
C249 N64 C424 131(3) . .
C440 N67 C259 128(3) . .
C59 N58 C63 120.0 . .
C60 C59 N58 120.0 . .
C60 C59 C327 126(2) . .
N58 C59 C327 113(2) . .
C59 C60 C61 120.0 . .
C59 C60 O45 111.4(17) . .
C61 C60 O45 128.1(18) . .
C62 C61 C60 120.0 . .
C63 C62 C61 120.0 . .
C63 C62 C67 120.0 . .
C61 C62 C67 120.0 . .
C64 C63 C62 120.0 . .
C64 C63 N58 120.0 . .
C62 C63 N58 120.0 . .
C63 C64 C65 120.0 . .
C64 C65 C66 120.0 . .
C64 C65 C226 118.5(19) . .
C66 C65 C226 121(2) . .
C65 C66 C67 120.0 . .
C66 C67 C62 120.0 . .
C66 C67 O555 123.7(15) . .
C62 C67 O555 116.2(15) . .
C69 N68 C73 123(4) . .
C410 N69 C269 136(4) . .
N68 C69 C70 132(5) . .
N68 C69 C76 110(4) . .
C70 C69 C76 118(4) . .
C69 C70 C71 106(4) . .
C273 N71 C420 136(4) . .
C72 C71 C70 129(5) . .
C71 C72 C73 112(4) . .
C423 N73 C280 131(3) . .
N68 C73 C477 131(4) . .
N68 C73 C72 118(4) . .
C477 C73 C72 111(4) . .
C79 N74 N75 125(4) . .
C76 N75 N74 112(4) . .
N75 C76 C77 125(5) . .
N75 C76 C69 114(4) . .
C77 C76 C69 120(4) . .
O49 C076 N21 122(4) . .
O49 C076 C93 123(4) . .
N21 C076 C93 115(3) . .
O32 N77 O33 126(4) . .
O32 N77 C300 119(3) . .
O33 N77 C300 115(3) . .
C76 C77 C78 114(4) . .
C79 C78 C77 117(5) . .
N74 C79 C78 125(5) . .
N74 C79 C85 121(4) . .
C78 C79 C85 114(5) . .
C85 N80 C81 121(4) . .
N80 C81 C82 122(4) . .
N80 C81 C401 116(4) . .
C82 C81 C401 122(5) . .
C911 N82 C188 127(4) . .
C83 C82 C81 115(4) . .
C84 C83 C82 120(4) . .
C83 C84 C85 122(5) . .
N80 C85 C84 121(5) . .
N80 C85 C79 119(4) . .
C84 C85 C79 119(5) . .
O34 C092 C183 110(3) . .
C87 N86 C91 120.0 . .
C88 C87 N86 120.0 . .
C88 C87 C402 131(2) . .
N86 C87 C402 108(2) . .
C89 C88 C87 120.0 . .
C88 C89 C90 120.0 . .
C88 C89 O51 121.4(16) . .
C90 C89 O51 118.6(16) . .
C91 C90 C89 120.0 . .
C91 C90 C95 120.0 . .
C89 C90 C95 120.0 . .
C92 C91 C90 120.0 . .
C92 C91 N86 120.0 . .
C90 C91 N86 120.0 . .
C93 C92 C91 120.0 . .
C94 C93 C92 120.0 . .
C94 C93 C076 127(2) . .
C92 C93 C076 113(2) . .
C93 C94 C95 120.0 . .
C93 C94 O50 112.8(19) . .
C95 C94 O50 127.2(19) . .
C94 C95 C90 120.0 . .
C97 N96 C101 120.0 . .
C98 C97 N96 120.0 . .
C98 C97 C142 128(2) . .
N96 C97 C142 112(2) . .
C97 C98 C99 120.0 . .
O53 C99 C98 120.2(17) . .
O53 C99 C100 119.7(17) . .
C98 C99 C100 120.0 . .
C101 C100 C99 120.0 . .
C101 C100 C105 120.0 . .
C99 C100 C105 120.0 . .
C100 C101 N102 120.0 . .
C100 C101 N96 120.0 . .
N102 C101 N96 120.0 . .
C101 N102 C103 120.0 . .
N24 C103 N102 111(2) . .
N24 C103 C104 129(2) . .
N102 C103 C104 120.0 . .
C105 C104 C103 120.0 . .
C104 C105 C100 120.0 . .
C107 N106 C111 120.0 . .
C108 C107 N106 120.0 . .
C108 C107 C405 124.1(19) . .
N106 C107 C405 115.7(19) . .
C107 C108 C109 120.0 . .
C108 C109 C110 120.0 . .
C108 C109 O55 121.2(16) . .
C110 C109 O55 118.7(16) . .
C111 C110 C109 120.0 . .
C111 C110 C115 120.0 . .
C109 C110 C115 120.0 . .
N112 C111 C110 120.0 . .
N112 C111 N106 120.0 . .
C110 C111 N106 120.0 . .
C113 N112 C111 120.0 . .
N112 C113 C114 120.0 . .
N112 C113 N27 100(2) . .
C114 C113 N27 140(2) . .
C115 C114 C113 120.0 . .
C114 C115 C110 120.0 . .
C117 N116 C121 117(4) . .
C118 C117 N116 124(5) . .
C118 C117 N32 123(5) . .
N116 C117 N32 112(4) . .
C119 C118 C117 117(5) . .
C118 C119 C120 129(4) . .
C121 C120 C119 104(4) . .
N30 C121 N116 115(4) . .
N30 C121 C120 116(4) . .
N116 C121 C120 129(5) . .
C123 N122 C127 120.0 . .
C124 C123 N122 120.0 . .
C124 C123 C406 122(3) . .
N122 C123 C406 118(3) . .
C125 C124 C123 120.0 . .
C124 C125 C126 120.0 . .
C124 C125 O58 119.2(18) . .
C126 C125 O58 120.8(18) . .
C125 C126 C127 120.0 . .
C125 C126 C131 120.0 . .
C127 C126 C131 120.0 . .
C128 C127 C126 120.0 . .
C128 C127 N122 120.0 . .
C126 C127 N122 120.0 . .
N34 C128 C127 112.3(17) . .
N34 C128 C129 127.6(18) . .
C127 C128 C129 120.0 . .
C130 C129 C128 120.0 . .
C131 C130 C129 120.0 . .
C130 C131 C126 120.0 . .
C133 N132 C137 120.0 . .
C134 C133 N132 120.0 . .
C134 C133 C448 130(2) . .
N132 C133 C448 110(2) . .
C133 C134 C135 120.0 . .
O60 C135 C136 119(2) . .
O60 C135 C134 121(2) . .
C136 C135 C134 120.0 . .
C137 C136 C135 120.0 . .
C137 C136 C141 120.0 . .
C135 C136 C141 120.0 . .
C138 C137 C136 120.0 . .
C138 C137 N132 120.0 . .
C136 C137 N132 120.0 . .
N36 C138 C137 117.7(19) . .
N36 C138 C139 121.6(19) . .
C137 C138 C139 120.0 . .
C140 C139 C138 120.0 . .
C139 C140 C141 120.0 . .
C140 C141 C136 120.0 . .
O54 C142 N27 133(4) . .
O54 C142 C97 117(4) . .
N27 C142 C97 107(4) . .
C143 N142 C147 120.0 . .
N142 C143 C144 120.0 . .
N142 C143 C425 113.2(19) . .
C144 C143 C425 126.8(19) . .
C145 C144 C143 120.0 . .
C144 C145 C146 120.0 . .
C144 C145 O62 118.8(17) . .
C146 C145 O62 120.6(17) . .
C147 C146 C145 120.0 . .
C147 C146 C151 120.0 . .
C145 C146 C151 120.0 . .
C148 C147 C146 120.0 . .
C148 C147 N142 120.0 . .
C146 C147 N142 120.0 . .
C147 C148 C149 120.0 . .
C147 C148 N152 116(2) . .
C149 C148 N152 123(2) . .
C150 C149 C148 120.0 . .
C149 C150 C151 120.0 . .
C150 C151 C146 120.0 . .
O63 N152 O64 132(4) . .
O63 N152 C148 129(4) . .
O64 N152 C148 100(4) . .
C154 N153 C158 120.0 . .
N153 C154 C155 120.0 . .
N153 C154 C060 118(2) . .
C155 C154 C060 122(2) . .
C156 C155 C154 120.0 . .
O3 C156 C157 116.0(18) . .
O3 C156 C155 124.0(17) . .
C157 C156 C155 120.0 . .
C156 C157 C158 120.0 . .
C156 C157 C162 120.0 . .
C158 C157 C162 120.0 . .
C159 C158 C157 120.0 . .
C159 C158 N153 120.0 . .
C157 C158 N153 120.0 . .
C158 C159 C160 120.0 . .
C158 C159 N39 124.2(18) . .
C160 C159 N39 115.7(19) . .
C161 C160 C159 120.0 . .
C160 C161 C162 120.0 . .
C161 C162 C157 120.0 . .
C164 N163 C168 120.0 . .
C165 C164 N163 120.0 . .
C165 C164 C386 122(2) . .
N163 C164 C386 118(2) . .
C166 C165 C164 120.0 . .
C165 C166 C167 120.0 . .
C165 C166 O5 120.0(19) . .
C167 C166 O5 118.4(19) . .
C168 C167 C166 120.0 . .
C168 C167 C172 120.0 . .
C166 C167 C172 120.0 . .
C169 C168 C167 120.0 . .
C169 C168 N163 120.0 . .
C167 C168 N163 120.0 . .
C168 C169 C170 120.0 . .
C168 C169 N41 110.0(17) . .
C170 C169 N41 129.1(18) . .
C169 C170 C171 120.0 . .
C172 C171 C170 120.0 . .
C171 C172 C167 120.0 . .
C174 N173 C178 120.0 . .
N173 C174 C175 120.0 . .
N173 C174 C346 116(2) . .
C175 C174 C346 124(2) . .
C174 C175 C176 120.0 . .
O7 C176 C177 117.6(16) . .
O7 C176 C175 122.2(16) . .
C177 C176 C175 120.0 . .
C176 C177 C178 120.0 . .
C176 C177 C182 120.0 . .
C178 C177 C182 120.0 . .
C179 C178 C177 120.0 . .
C179 C178 N173 120.0 . .
C177 C178 N173 120.0 . .
C178 C179 C180 120.0 . .
C178 C179 N43 114.1(16) . .
C180 C179 N43 125.3(17) . .
C181 C180 C179 120.0 . .
C180 C181 C182 120.0 . .
C181 C182 C177 120.0 . .
C188 N183 C184 115(3) . .
C421 C183 C487 116(4) . .
C421 C183 C092 109(4) . .
C487 C183 C092 106(3) . .
N45 C184 N183 111(3) . .
N45 C184 C185 125(4) . .
N183 C184 C185 124(4) . .
C186 C185 C184 116(4) . .
C187 C186 C185 119(4) . .
C186 C187 C188 122(4) . .
N183 C188 C187 124(4) . .
N183 C188 N82 111(4) . .
C187 C188 N82 125(4) . .
C190 N189 C194 120.0 . .
N189 C190 C191 120.0 . .
N189 C190 C911 106(2) . .
C191 C190 C911 132(2) . .
C192 C191 C190 120.0 . .
O10 C192 C193 122.7(16) . .
O10 C192 C191 117.3(16) . .
C193 C192 C191 120.0 . .
C192 C193 C194 120.0 . .
C192 C193 C198 120.0 . .
C194 C193 C198 120.0 . .
N195 C194 C193 120.0 . .
N195 C194 N189 120.0 . .
C193 C194 N189 120.0 . .
C196 N195 C194 120.0 . .
N419 C196 C197 125.4(17) . .
N419 C196 N195 114.4(17) . .
C197 C196 N195 120.0 . .
C196 C197 C198 120.0 . .
C197 C198 C193 120.0 . .
C200 N199 C204 114(3) . .
N199 C200 C201 126(3) . .
N199 C200 C415 118(3) . .
C201 C200 C415 113(3) . .
C202 C201 C200 115(3) . .
O12 C202 C201 124(3) . .
O12 C202 C209 115(3) . .
C201 C202 C209 121(3) . .
N199 C204 N205 110(3) . .
N199 C204 C209 130(3) . .
N205 C204 C209 120(3) . .
C206 N205 C204 118(3) . .
N205 C206 N51 116(3) . .
N205 C206 C207 126(3) . .
N51 C206 C207 118(3) . .
C208 C207 C206 114(3) . .
C209 C208 C207 121(3) . .
C208 C209 C204 119(3) . .
C208 C209 C202 126(3) . .
C204 C209 C202 114(3) . .
C211 N210 C215 120.0 . .
N210 C211 C212 120.0 . .
N210 C211 C418 117.3(19) . .
C212 C211 C418 121.7(19) . .
C213 C212 C211 120.0 . .
C212 C213 C214 120.0 . .
C212 C213 O14 119.2(16) . .
C214 C213 O14 120.8(16) . .
C213 C214 C215 120.0 . .
C213 C214 C219 120.0 . .
C215 C214 C219 120.0 . .
C216 C215 C214 120.0 . .
C216 C215 N210 120.0 . .
C214 C215 N210 120.0 . .
C217 C216 C215 120.0 . .
C216 C217 C218 120.0 . .
C216 C217 C428 115(2) . .
C218 C217 C428 125(2) . .
C219 C218 C217 120.0 . .
C219 C218 O15 125(2) . .
C217 C218 O15 115(2) . .
C218 C219 C214 120.0 . .
C221 N220 C225 124(4) . .
N220 C221 C222 118(4) . .
N220 C221 C268 123(4) . .
C222 C221 C268 118(5) . .
C223 C222 C221 124(5) . .
C222 C223 C224 119(4) . .
C223 C224 C225 117(4) . .
N220 C225 C231 117(4) . .
N220 C225 C224 117(5) . .
C231 C225 C224 125(4) . .
N227 N226 C231 113(4) . .
N13 C226 O44 129(4) . .
N13 C226 C65 111(3) . .
O44 C226 C65 119(4) . .
N226 N227 C228 125(4) . .
N227 C228 C233 119(4) . .
N227 C228 C229 121(5) . .
C233 C228 C229 120(4) . .
C230 C229 C228 120(5) . .
C229 C230 C231 120(5) . .
C230 C231 C225 126(4) . .
C230 C231 N226 121(5) . .
C225 C231 N226 114(4) . .
C237 N232 C233 116(4) . .
C228 C233 C234 127(4) . .
C228 C233 N232 117(4) . .
C234 C233 N232 115(4) . .
C235 C234 C233 125(4) . .
C234 C235 C236 116(5) . .
C237 C236 C235 122(5) . .
C236 C237 N232 125(5) . .
C236 C237 C482 130(5) . .
N232 C237 C482 105(4) . .
C239 N238 C243 120.0 . .
N238 C239 C240 120.0 . .
N238 C239 C422 111.9(19) . .
C240 C239 C422 128.1(19) . .
C241 C240 C239 120.0 . .
C241 C240 O877 121.1(15) . .
C239 C240 O877 118.8(15) . .
C240 C241 C242 120.0 . .
C243 C242 C241 120.0 . .
C243 C242 C247 120.0 . .
C241 C242 C247 120.0 . .
N244 C243 C242 120.0 . .
N244 C243 N238 120.0 . .
C242 C243 N238 120.0 . .
C243 N244 C245 120.0 . .
N244 C245 C246 120.0 . .
N244 C245 C424 110.2(17) . .
C246 C245 C424 129.4(17) . .
C247 C246 C245 120.0 . .
O20 C247 C246 116.9(16) . .
O20 C247 C242 123.0(16) . .
C246 C247 C242 120.0 . .
C249 N248 C253 120.0 . .
N64 C249 N248 111.5(16) . .
N64 C249 C250 128.4(16) . .
N248 C249 C250 120.0 . .
C251 C250 C249 120.0 . .
C250 C251 C252 120.0 . .
C253 C252 C251 120.0 . .
C253 C252 C257 120.0 . .
C251 C252 C257 120.0 . .
C252 C253 N254 120.0 . .
C252 C253 N248 120.0 . .
N254 C253 N248 120.0 . .
C253 N254 C255 120.0 . .
C440 C255 N254 114(2) . .
C440 C255 C256 125(2) . .
N254 C255 C256 120.0 . .
C257 C256 C255 120.0 . .
O22 C257 C256 118.8(15) . .
O22 C257 C252 121.2(15) . .
C256 C257 C252 120.0 . .
O50 C258 C426 107(3) . .
C259 N258 C263 120.0 . .
C260 C259 N258 120.0 . .
C260 C259 N67 133(2) . .
N258 C259 N67 107(2) . .
C259 C260 C261 120.0 . .
C262 C261 C260 120.0 . .
C261 C262 C263 120.0 . .
C261 C262 C267 120.0 . .
C263 C262 C267 120.0 . .
N264 C263 C262 120.0 . .
N264 C263 N258 120.0 . .
C262 C263 N258 120.0 . .
C263 N264 C265 120.0 . .
C266 C265 N264 120.0 . .
C266 C265 C410 129(2) . .
N264 C265 C410 111(2) . .
C265 C266 C267 120.0 . .
O24 C267 C266 118.1(18) . .
O24 C267 C262 121.9(18) . .
C266 C267 C262 120.0 . .
C273 N268 C269 115(4) . .
O17 C268 N55 124(4) . .
O17 C268 C221 124(5) . .
N55 C268 C221 112(4) . .
C270 C269 N69 124(4) . .
C270 C269 N268 126(5) . .
N69 C269 N268 110(4) . .
C269 C270 C271 115(4) . .
C272 C271 C270 120(5) . .
C271 C272 C273 121(5) . .
C272 C273 N71 122(5) . .
C272 C273 N268 123(4) . .
N71 C273 N268 115(4) . .
C275 N274 C279 120.0 . .
N274 C275 C276 120.0 . .
N274 C275 C420 118(3) . .
C276 C275 C420 122(3) . .
C277 C276 C275 120.0 . .
O27 C277 C278 119(2) . .
O27 C277 C276 121(2) . .
C278 C277 C276 120.0 . .
C277 C278 C279 120.0 . .
C277 C278 C283 120.0 . .
C279 C278 C283 120.0 . .
C278 C279 C280 120.0 . .
C278 C279 N274 120.0 . .
C280 C279 N274 120.0 . .
C281 C280 C279 120.0 . .
C281 C280 N73 122.4(17) . .
C279 C280 N73 116.5(16) . .
C280 C281 C282 120.0 . .
C283 C282 C281 120.0 . .
C282 C283 C278 120.0 . .
C285 N284 C289 120.0 . .
N284 C285 C286 120.0 . .
N284 C285 C423 113(2) . .
C286 C285 C423 127(2) . .
C285 C286 C287 120.0 . .
O29 C287 C288 115.3(17) . .
O29 C287 C286 123.4(16) . .
C288 C287 C286 120.0 . .
C287 C288 C289 120.0 . .
C287 C288 C293 120.0 . .
C289 C288 C293 120.0 . .
C290 C289 C288 120.0 . .
C290 C289 N284 120.0 . .
C288 C289 N284 120.0 . .
C291 C290 C289 120.0 . .
C291 C290 N412 127.5(18) . .
C289 C290 N412 112.5(18) . .
C290 C291 C292 120.0 . .
C293 C292 C291 120.0 . .
C292 C293 C288 120.0 . .
C295 N294 C299 120.0 . .
N294 C295 C296 120.0 . .
N294 C295 C411 109(2) . .
C296 C295 C411 131(2) . .
C297 C296 C295 120.0 . .
O31 C297 C296 119.5(16) . .
O31 C297 C298 120.2(16) . .
C296 C297 C298 120.0 . .
C299 C298 C297 120.0 . .
C299 C298 C303 120.0 . .
C297 C298 C303 120.0 . .
C298 C299 C300 120.0 . .
C298 C299 N294 120.0 . .
C300 C299 N294 120.0 . .
C301 C300 C299 120.0 . .
C301 C300 N77 114.2(17) . .
C299 C300 N77 125.4(17) . .
C302 C301 C300 120.0 . .
C301 C302 C303 120.0 . .
C302 C303 C298 120.0 . .
O3 C310 C459 112(4) . .
O15 C326 C441 110(3) . .
N14 C327 O46 115(4) . .
N14 C327 C59 126(4) . .
O46 C327 C59 117(4) . .
C518 C340 O53 109(4) . .
O8 C346 N45 130(4) . .
O8 C346 C174 118(4) . .
N45 C346 C174 112(3) . .
O51 C348 C551 110(4) . .
O62 C362 C495 98(3) . .
O55 C364 C503 109(4) . .
O40 C367 N8 136(5) . .
O40 C367 C45 119(5) . .
N8 C367 C45 105(4) . .
C531 C368 O10 108(4) . .
O42 C377 N10 130(4) . .
O42 C377 C55 113(4) . .
N10 C377 C55 115(4) . .
O6 C386 N43 124(5) . .
O6 C386 C164 126(4) . .
N43 C386 C164 110(4) . .
O27 C394 C449 112(4) . .
O39 C400 N6 122(4) . .
O39 C400 C430 123(4) . .
N6 C400 C430 115(4) . .
O48 C401 N20 121(4) . .
O48 C401 C81 121(4) . .
N20 C401 C81 117(5) . .
N24 C402 O52 128(4) . .
N24 C402 C87 118(4) . .
O52 C402 C87 108(4) . .
O56 C405 N30 126(4) . .
O56 C405 C107 115(4) . .
N30 C405 C107 117(3) . .
O57 C406 N32 119(4) . .
O57 C406 C123 124(4) . .
N32 C406 C123 116(4) . .
C408 C407 O31 104(4) . .
C407 C408 C427 113(4) . .
C407 C408 C483 126(4) . .
C427 C408 C483 103(4) . .
O25 C410 N69 122(5) . .
O25 C410 C265 116(4) . .
N69 C410 C265 122(4) . .
O30 C411 N412 129(5) . .
O30 C411 C295 111(4) . .
N412 C411 C295 119(4) . .
C411 N412 C290 130(4) . .
C439 C413 O38 105(4) . .
O11 C415 N419 121(4) . .
O11 C415 C200 124(3) . .
N419 C415 C200 115(4) . .
O20 C416 C486 109(4) . .
O12 C417 C456 104(3) . .
O13 C418 C211 123(4) . .
O13 C418 N51 129(4) . .
C211 C418 N51 108(3) . .
C196 N419 C415 135(3) . .
O26 C420 N71 122(4) . .
O26 C420 C275 128(5) . .
N71 C420 C275 110(4) . .
O19 C422 N61 121(4) . .
O19 C422 C239 122(4) . .
N61 C422 C239 116(3) . .
O28 C423 N73 127(4) . .
O28 C423 C285 120(4) . .
N73 C423 C285 113(4) . .
O21 C424 N64 121(5) . .
O21 C424 C245 118(4) . .
N64 C424 C245 121(4) . .
O61 C425 N36 123(4) . .
O61 C425 C143 118(4) . .
N36 C425 C143 116(3) . .
N55 N426 C428 118(3) . .
C470 C426 C414 114(4) . .
C470 C426 C258 110(3) . .
C414 C426 C258 107(3) . .
O16 C428 N426 125(4) . .
O16 C428 C217 123(4) . .
N426 C428 C217 112(4) . .
C430 N429 C434 120.0 . .
N429 C430 C431 120.0 . .
N429 C430 C400 115(3) . .
C431 C430 C400 125(3) . .
C432 C431 C430 120.0 . .
C431 C432 C433 120.0 . .
C431 C432 O38 122.0(16) . .
C433 C432 O38 117.9(16) . .
C432 C433 C434 120.0 . .
C432 C433 C438 120.0 . .
C434 C433 C438 120.0 . .
C433 C434 C435 120.0 . .
C433 C434 N429 120.0 . .
C435 C434 N429 120.0 . .
C434 C435 C436 120.0 . .
C434 C435 N4 111.3(19) . .
C436 C435 N4 128.4(19) . .
C437 C436 C435 120.0 . .
C436 C437 C438 120.0 . .
C437 C438 C433 120.0 . .
C413 C439 C567 113(4) . .
C413 C439 C575 111(4) . .
C567 C439 C575 106(5) . .
O23 C440 N67 116(4) . .
O23 C440 C255 122(4) . .
N67 C440 C255 116(4) . .
C326 C441 C451 111(4) . .
C326 C441 C393 117(4) . .
C451 C441 C393 109(5) . .
C514 C442 O43 114(3) . .
O45 C446 C529 105(4) . .
O59 C448 C133 118(5) . .
O59 C448 N34 124(5) . .
C133 C448 N34 118(4) . .
C409 C449 C572 116(5) . .
C409 C449 C394 107(4) . .
C572 C449 C394 107(4) . .
C496 C456 C417 108(4) . .
C496 C456 C316 114(5) . .
C417 C456 C316 107(4) . .
C469 C458 C539 109(4) . .
C469 C458 C578 106(4) . .
C539 C458 C578 116(4) . .
C476 C459 C591 118(5) . .
C476 C459 C310 118(4) . .
C591 C459 C310 103(4) . .
O36 C460 C464 106(4) . .
C569 C463 C600 127(6) . .
C569 C463 C788 121(5) . .
C600 C463 C788 95(4) . .
C460 C464 C535 111(5) . .
C460 C464 C527 115(4) . .
C535 C464 C527 112(5) . .
C458 C469 O14 114(4) . .
C473 C471 C508 104(4) . .
C473 C471 C549 111(4) . .
C508 C471 C549 109(4) . .
C471 C473 O29 108(4) . .
O47 C477 N15 128(4) . .
O47 C477 C73 128(5) . .
N15 C477 C73 103(4) . .
C516 C478 O877 112(3) . .
O18 C482 N60 122(4) . .
O18 C482 C237 117(5) . .
N60 C482 C237 119(5) . .
C594 C486 C416 126(6) . .
C594 C486 C490 107(6) . .
C416 C486 C490 113(5) . .
C571 C495 C362 106(4) . .
C571 C495 C544 106(5) . .
C362 C495 C544 107(4) . .
O24 C497 C536 102(4) . .
C364 C503 C585 123(4) . .
C364 C503 C547 115(4) . .
C585 C503 C547 100(4) . .
O7 C506 C592 113(2) . .
O22 C509 C512 102(4) . .
C534 C512 C582 103(4) . .
C534 C512 C509 106(4) . .
C582 C512 C509 106(4) . .
C442 C514 C552 113(4) . .
C442 C514 C583 111(4) . .
C552 C514 C583 115(5) . .
C478 C516 C564 123(6) . .
C478 C516 C912 114(4) . .
C564 C516 C912 95(4) . .
C492 C518 C340 113(4) . .
C492 C518 C462 107(4) . .
C340 C518 C462 107(4) . .
O60 C520 C533 111(3) . .
C524 C521 C542 114(5) . .
C524 C521 C971 110(3) . .
C542 C521 C971 108(5) . .
O41 C524 C521 106(3) . .
C553 C529 C595 121(4) . .
C553 C529 C446 108(5) . .
C595 C529 C446 107(5) . .
C368 C531 C589 101(4) . .
C368 C531 C590 101(4) . .
C589 C531 C590 111(5) . .
C520 C533 C452 118(4) . .
C520 C533 C893 112(4) . .
C452 C533 C893 93(4) . .
C528 C536 C501 120(4) . .
C528 C536 C497 110(4) . .
C501 C536 C497 105(3) . .
C555 C540 C546 105(4) . .
C555 C540 C603 98(4) . .
C546 C540 C603 105(4) . .
O58 C546 C540 100(3) . .
C565 C551 C601 99(4) . .
C565 C551 C348 105(4) . .
C601 C551 C348 106(5) . .
C973 O555 C67 116(3) . .
C573 C592 C506 112(3) . .
C573 C592 C532 109(2) . .
C506 C592 C532 134(3) . .
O930 N744 O931 137(5) . .
O930 N744 C7 102(4) . .
O931 N744 C7 120(4) . .
O5 C788 C463 97(4) . .
C808 O800 C801 112(3) . .
O800 C801 C802 115(3) . .
O803 C802 C804 109(4) . .
O803 C802 C801 107(3) . .
C804 C802 C801 100(3) . .
O805 C804 C802 101(3) . .
O805 C804 C806 109(3) . .
C802 C804 C806 123(3) . .
O807 C806 C808 107(3) . .
O807 C806 C804 122(3) . .
C808 C806 C804 108(3) . .
O809 C808 O800 106(3) . .
O809 C808 C806 109(3) . .
O800 C808 C806 114(3) . .
O809 C808 C810 111(3) . .
O800 C808 C810 107(3) . .
C806 C808 C810 110(3) . .
O811 C810 C808 113(3) . .
C240 O877 C478 126(3) . .
C901 O900 C908 111(3) . .
O900 C901 C902 106(3) . .
O903 C902 C904 114(3) . .
O903 C902 C901 107(3) . .
C904 C902 C901 114(3) . .
O905 C904 C906 115(3) . .
O905 C904 C902 112(3) . .
C906 C904 C902 106(3) . .
O907 C906 C904 109(3) . .
O907 C906 C908 109(3) . .
C904 C906 C908 112(3) . .
O909 C908 O900 110(3) . .
O909 C908 C906 115(3) . .
O900 C908 C906 111(3) . .
O909 C908 C910 109(3) . .
O900 C908 C910 102(3) . .
C906 C908 C910 110(3) . .
O911 C910 C908 109(4) . .
O9 C911 N82 125(4) . .
O9 C911 C190 117(5) . .
N82 C911 C190 113(3) . .
O555 C973 C976 105(3) . .
C977 C976 C978 108(2) . .
C977 C976 C973 102(3) . .
C978 C976 C973 96(3) . .

loop_
_geom_bond_atom_site_label_1
_geom_bond_atom_site_label_2
_geom_bond_distance
_geom_bond_site_symmetry_2
O1 N39 1.20(4) .
O2 N39 1.13(4) .
N2 C11 1.43(5) .
N2 C18 1.39(4) .
O3 C156 1.31(3) .
O3 C310 1.35(5) .
O4 C060 1.19(5) .
N4 C22 1.32(6) .
N4 C435 1.35(4) .
O5 C166 1.45(4) .
O5 C788 1.52(3) .
O6 C386 1.29(5) .
N6 C400 1.36(5) .
N6 C32 1.36(5) .
O7 C176 1.37(3) .
O7 C506 1.43(3) .
O8 C346 1.23(4) .
N8 C367 1.43(6) .
N8 C36 1.53(6) .
O9 C911 1.16(5) .
O10 C192 1.30(3) .
O10 C368 1.45(5) .
N10 C377 1.24(5) .
N10 C39 1.34(3) .
N1 C2 1.3900 .
N1 C6 1.3900 .
C2 C11 1.45(5) .
C2 C3 1.3900 .
C3 C4 1.3900 .
C4 O34 1.30(3) .
C4 C5 1.3900 .
C5 C6 1.3900 .
C5 C10 1.3900 .
C6 C7 1.3900 .
C7 C8 1.3900 .
C7 N744 1.63(5) .
C8 C9 1.3900 .
C9 C10 1.3900 .
O11 C415 1.31(5) .
C11 O35 1.12(4) .
O12 C202 1.38(4) .
O12 C417 1.56(5) .
N12 C13 1.3900 .
N12 C17 1.3900 .
C13 C14 1.3900 .
C13 C22 1.53(5) .
C14 C15 1.3900 .
C15 C16 1.3900 .
C15 O36 1.43(4) .
C16 C17 1.3900 .
C16 C21 1.3900 .
C17 C18 1.3900 .
C18 C19 1.3900 .
C19 C20 1.3900 .
C20 C21 1.3900 .
O13 C418 1.18(4) .
N13 C226 1.32(5) .
N13 C49 1.47(5) .
O14 C213 1.42(4) .
O14 C469 1.42(5) .
N14 C327 1.21(6) .
N14 N15 1.38(4) .
O15 C218 1.39(3) .
O15 C326 1.46(5) .
N15 C477 1.33(6) .
O16 C428 1.16(4) .
O17 C268 1.15(5) .
O18 C482 1.32(6) .
O19 C422 1.15(4) .
O20 C247 1.35(3) .
O20 C416 1.37(5) .
N20 C401 1.30(5) .
N20 N21 1.44(4) .
O21 C424 1.21(5) .
N21 C076 1.38(5) .
O22 C509 1.36(6) .
O22 C257 1.41(3) .
C22 O37 1.30(5) .
O23 C440 1.24(5) .
O24 C267 1.39(4) .
O24 C497 1.41(5) .
N24 C402 1.19(5) .
N24 C103 1.35(4) .
O25 C410 1.29(5) .
O26 C420 1.12(5) .
O27 C277 1.27(3) .
O27 C394 1.38(5) .
N27 C142 1.43(6) .
N27 C113 1.41(4) .
O28 C423 1.19(5) .
O29 C287 1.34(3) .
O29 C473 1.51(5) .
O30 C411 1.34(5) .
N30 C121 1.37(5) .
N30 C405 1.32(5) .
O31 C297 1.44(3) .
O31 C407 1.41(5) .
O32 N77 1.16(4) .
N32 C117 1.39(5) .
N32 C406 1.46(6) .
C32 N37 1.39(6) .
C32 C33 1.34(6) .
O33 N77 1.24(3) .
C33 C34 1.45(5) .
O34 C092 1.49(4) .
N34 C128 1.33(4) .
N34 C448 1.44(6) .
C34 C35 1.30(6) .
C35 C36 1.43(6) .
O36 C460 1.27(5) .
N36 C425 1.35(5) .
N36 C138 1.37(4) .
C36 N37 1.20(5) .
O38 C432 1.47(3) .
O38 C413 1.49(5) .
O39 C400 1.22(5) .
O40 C367 1.10(5) .
O41 C47 1.42(4) .
O41 C524 1.48(3) .
O42 C377 1.30(5) .
O43 C57 1.28(4) .
O43 C442 1.54(5) .
O44 C226 1.26(5) .
O45 C60 1.43(4) .
O45 C446 1.46(6) .
O46 C327 1.36(5) .
O47 C477 1.23(6) .
O48 C401 1.33(5) .
N39 C159 1.51(4) .
N41 C060 1.41(5) .
N41 C169 1.44(4) .
N43 C386 1.31(5) .
N43 C179 1.52(4) .
N45 C346 1.32(5) .
N45 C184 1.39(5) .
O49 C076 1.26(4) .
O50 C94 1.39(3) .
O50 C258 1.43(5) .
O51 C89 1.35(4) .
O51 C348 1.48(5) .
O52 C402 1.31(5) .
O53 C99 1.35(3) .
O53 C340 1.40(5) .
O54 C142 1.22(5) .
O55 C109 1.37(3) .
O55 C364 1.45(5) .
N51 C206 1.39(5) .
N51 C418 1.47(5) .
N55 N426 1.36(4) .
N55 C268 1.43(5) .
O56 C405 1.26(4) .
O57 C406 1.22(5) .
N38 C39 1.3900 .
N38 C43 1.3900 .
C39 C40 1.3900 .
C40 C41 1.3900 .
C41 C42 1.3900 .
C42 C43 1.3900 .
C42 C47 1.3900 .
C43 N44 1.3900 .
N44 C45 1.3900 .
C45 C46 1.3900 .
C45 C367 1.53(5) .
C46 C47 1.3900 .
N48 C49 1.24(4) .
N48 C53 1.41(4) .
C49 C50 1.41(4) .
C50 C51 1.43(5) .
C51 C52 1.46(4) .
C52 C53 1.36(4) .
C52 C57 1.48(5) .
C53 N54 1.35(4) .
N54 C55 1.34(4) .
C55 C56 1.42(4) .
C55 C377 1.60(6) .
C56 C57 1.40(5) .
O58 C125 1.40(4) .
O58 C546 1.53(5) .
O59 C448 1.17(5) .
O60 C135 1.33(3) .
O60 C520 1.40(3) .
C060 C154 1.39(5) .
O61 C425 1.21(4) .
N60 C482 1.31(6) .
N60 N61 1.34(4) .
N61 C422 1.43(5) .
O62 C145 1.40(3) .
O62 C362 1.55(5) .
O63 N152 1.23(5) .
O64 N152 1.39(6) .
N64 C249 1.32(4) .
N64 C424 1.39(5) .
N67 C440 1.42(5) .
N67 C259 1.38(4) .
N58 C59 1.3900 .
N58 C63 1.3900 .
C59 C60 1.3900 .
C59 C327 1.52(4) .
C60 C61 1.3900 .
C61 C62 1.3900 .
C62 C63 1.3900 .
C62 C67 1.3900 .
C63 C64 1.3900 .
C64 C65 1.3900 .
C65 C66 1.3900 .
C65 C226 1.44(5) .
C66 C67 1.3900 .
C67 O555 1.42(3) .
N68 C69 1.33(5) .
N68 C73 1.18(5) .
N69 C410 1.28(5) .
N69 C269 1.34(6) .
C69 C70 1.37(6) .
C69 C76 1.64(7) .
C70 C71 1.43(6) .
N71 C273 1.43(5) .
N71 C420 1.46(6) .
C71 C72 1.35(6) .
C72 C73 1.62(6) .
N73 C423 1.33(5) .
N73 C280 1.48(4) .
C73 C477 1.58(7) .
N74 C79 1.22(5) .
N74 N75 1.35(5) .
N75 C76 1.30(5) .
C76 C77 1.50(6) .
C076 C93 1.52(4) .
N77 C300 1.41(4) .
C77 C78 1.33(6) .
C78 C79 1.38(6) .
C79 C85 1.47(7) .
N80 C85 1.34(6) .
N80 C81 1.40(6) .
C81 C82 1.45(6) .
C81 C401 1.42(6) .
N82 C911 1.40(6) .
N82 C188 1.51(6) .
C82 C83 1.50(6) .
C83 C84 1.36(6) .
C84 C85 1.43(6) .
C092 C183 1.63(6) .
N86 C87 1.3900 .
N86 C91 1.3900 .
C87 C88 1.3900 .
C87 C402 1.56(5) .
C88 C89 1.3900 .
C89 C90 1.3900 .
C90 C91 1.3900 .
C90 C95 1.3900 .
C91 C92 1.3900 .
C92 C93 1.3900 .
C93 C94 1.3900 .
C94 C95 1.3900 .
N96 C97 1.3900 .
N96 C101 1.3900 .
C97 C98 1.3900 .
C97 C142 1.54(5) .
C98 C99 1.3900 .
C99 C100 1.3900 .
C100 C101 1.3900 .
C100 C105 1.3900 .
C101 N102 1.3900 .
N102 C103 1.3900 .
C103 C104 1.3900 .
C104 C105 1.3900 .
N106 C107 1.3900 .
N106 C111 1.3900 .
C107 C108 1.3900 .
C107 C405 1.46(4) .
C108 C109 1.3900 .
C109 C110 1.3900 .
C110 C111 1.3900 .
C110 C115 1.3900 .
C111 N112 1.3900 .
N112 C113 1.3900 .
C113 C114 1.3900 .
C114 C115 1.3900 .
N116 C117 1.25(5) .
N116 C121 1.36(5) .
C117 C118 1.36(6) .
C118 C119 1.30(6) .
C119 C120 1.44(6) .
C120 C121 1.44(5) .
N122 C123 1.3900 .
N122 C127 1.3900 .
C123 C124 1.3900 .
C123 C406 1.44(5) .
C124 C125 1.3900 .
C125 C126 1.3900 .
C126 C127 1.3900 .
C126 C131 1.3900 .
C127 C128 1.3900 .
C128 C129 1.3900 .
C129 C130 1.3900 .
C130 C131 1.3900 .
N132 C133 1.3900 .
N132 C137 1.3900 .
C133 C134 1.3900 .
C133 C448 1.53(6) .
C134 C135 1.3900 .
C135 C136 1.3900 .
C136 C137 1.3900 .
C136 C141 1.3900 .
C137 C138 1.3900 .
C138 C139 1.3900 .
C139 C140 1.3900 .
C140 C141 1.3900 .
N142 C143 1.3900 .
N142 C147 1.3900 .
C143 C144 1.3900 .
C143 C425 1.57(5) .
C144 C145 1.3900 .
C145 C146 1.3900 .
C146 C147 1.3900 .
C146 C151 1.3900 .
C147 C148 1.3900 .
C148 C149 1.3900 .
C148 N152 1.51(5) .
C149 C150 1.3900 .
C150 C151 1.3900 .
N153 C154 1.3900 .
N153 C158 1.3900 .
C154 C155 1.3900 .
C155 C156 1.3900 .
C156 C157 1.3900 .
C157 C158 1.3900 .
C157 C162 1.3900 .
C158 C159 1.3900 .
C159 C160 1.3900 .
C160 C161 1.3900 .
C161 C162 1.3900 .
N163 C164 1.3900 .
N163 C168 1.3900 .
C164 C165 1.3900 .
C164 C386 1.39(6) .
C165 C166 1.3900 .
C166 C167 1.3900 .
C167 C168 1.3900 .
C167 C172 1.3900 .
C168 C169 1.3900 .
C169 C170 1.3900 .
C170 C171 1.3900 .
C171 C172 1.3900 .
N173 C174 1.3900 .
N173 C178 1.3900 .
C174 C175 1.3900 .
C174 C346 1.50(4) .
C175 C176 1.3900 .
C176 C177 1.3900 .
C177 C178 1.3900 .
C177 C182 1.3900 .
C178 C179 1.3900 .
C179 C180 1.3900 .
C180 C181 1.3900 .
C181 C182 1.3900 .
N183 C188 1.33(5) .
N183 C184 1.40(5) .
C183 C421 1.46(5) .
C183 C487 1.55(6) .
C184 C185 1.45(5) .
C185 C186 1.40(5) .
C186 C187 1.37(6) .
C187 C188 1.37(5) .
N189 C190 1.3900 .
N189 C194 1.3900 .
C190 C191 1.3900 .
C190 C911 1.54(5) .
C191 C192 1.3900 .
C192 C193 1.3900 .
C193 C194 1.3900 .
C193 C198 1.3900 .
C194 N195 1.3900 .
N195 C196 1.3900 .
C196 N419 1.35(3) .
C196 C197 1.3900 .
C197 C198 1.3900 .
N199 C200 1.36(4) .
N199 C204 1.28(4) .
C200 C201 1.45(4) .
C200 C415 1.48(5) .
C201 C202 1.39(4) .
C202 C209 1.43(5) .
C204 N205 1.40(4) .
C204 C209 1.41(4) .
N205 C206 1.22(4) .
C206 C207 1.50(4) .
C207 C208 1.37(4) .
C208 C209 1.38(4) .
N210 C211 1.3900 .
N210 C215 1.3900 .
C211 C212 1.3900 .
C211 C418 1.49(4) .
C212 C213 1.3900 .
C213 C214 1.3900 .
C214 C215 1.3900 .
C214 C219 1.3900 .
C215 C216 1.3900 .
C216 C217 1.3900 .
C217 C218 1.3900 .
C217 C428 1.54(5) .
C218 C219 1.3900 .
N220 C221 1.36(6) .
N220 C225 1.31(5) .
C221 C222 1.35(5) .
C221 C268 1.45(6) .
C222 C223 1.28(5) .
C223 C224 1.45(6) .
C224 C225 1.45(6) .
C225 C231 1.48(6) .
N226 N227 1.35(5) .
N226 C231 1.42(5) .
N227 C228 1.37(5) .
C228 C233 1.41(6) .
C228 C229 1.31(6) .
C229 C230 1.33(6) .
C230 C231 1.42(6) .
N232 C237 1.45(6) .
N232 C233 1.37(5) .
C233 C234 1.47(6) .
C234 C235 1.30(6) .
C235 C236 1.44(6) .
C236 C237 1.20(6) .
C237 C482 1.47(6) .
N238 C239 1.3900 .
N238 C243 1.3900 .
C239 C240 1.3900 .
C239 C422 1.54(4) .
C240 C241 1.3900 .
C240 O877 1.32(4) .
C241 C242 1.3900 .
C242 C243 1.3900 .
C242 C247 1.3900 .
C243 N244 1.3900 .
N244 C245 1.3900 .
C245 C246 1.3900 .
C245 C424 1.54(5) .
C246 C247 1.3900 .
N248 C249 1.3900 .
N248 C253 1.3900 .
C249 C250 1.3900 .
C250 C251 1.3900 .
C251 C252 1.3900 .
C252 C253 1.3900 .
C252 C257 1.3900 .
C253 N254 1.3900 .
N254 C255 1.3900 .
C255 C440 1.34(4) .
C255 C256 1.3900 .
C256 C257 1.3900 .
C258 C426 1.58(6) .
N258 C259 1.3900 .
N258 C263 1.3900 .
C259 C260 1.3900 .
C260 C261 1.3900 .
C261 C262 1.3900 .
C262 C263 1.3900 .
C262 C267 1.3900 .
C263 N264 1.3900 .
N264 C265 1.3900 .
C265 C266 1.3900 .
C265 C410 1.45(6) .
C266 C267 1.3900 .
N268 C273 1.31(6) .
N268 C269 1.41(5) .
C269 C270 1.28(6) .
C270 C271 1.48(6) .
C271 C272 1.28(5) .
C272 C273 1.38(6) .
N274 C275 1.3900 .
N274 C279 1.3900 .
C275 C276 1.3900 .
C275 C420 1.46(4) .
C276 C277 1.3900 .
C277 C278 1.3900 .
C278 C279 1.3900 .
C278 C283 1.3900 .
C279 C280 1.3900 .
C280 C281 1.3900 .
C281 C282 1.3900 .
C282 C283 1.3900 .
N284 C285 1.3900 .
N284 C289 1.3900 .
C285 C286 1.3900 .
C285 C423 1.48(5) .
C286 C287 1.3900 .
C287 C288 1.3900 .
C288 C289 1.3900 .
C288 C293 1.3900 .
C289 C290 1.3900 .
C290 C291 1.3900 .
C290 N412 1.48(4) .
C291 C292 1.3900 .
C292 C293 1.3900 .
N294 C295 1.3900 .
N294 C299 1.3900 .
C295 C296 1.3900 .
C295 C411 1.53(5) .
C296 C297 1.3900 .
C297 C298 1.3900 .
C298 C299 1.3900 .
C298 C303 1.3900 .
C299 C300 1.3900 .
C300 C301 1.3900 .
C301 C302 1.3900 .
C302 C303 1.3900 .
C310 C459 1.62(6) .
C316 C456 1.57(7) .
C326 C441 1.41(6) .
C340 C518 1.47(6) .
C348 C551 1.52(8) .
C362 C495 1.54(3) .
C364 C503 1.50(3) .
C368 C531 1.45(5) .
C393 C441 1.59(7) .
C394 C449 1.70(6) .
C400 C430 1.43(4) .
C407 C408 1.43(6) .
C408 C427 1.54(6) .
C408 C483 1.68(6) .
C409 C449 1.59(7) .
C411 N412 1.29(6) .
C413 C439 1.42(6) .
C414 C426 1.53(6) .
C415 N419 1.34(4) .
C416 C486 1.46(7) .
C417 C456 1.59(6) .
N426 C428 1.38(5) .
C426 C470 1.45(5) .
N429 C430 1.3900 .
N429 C434 1.3900 .
C430 C431 1.3900 .
C431 C432 1.3900 .
C432 C433 1.3900 .
C433 C434 1.3900 .
C433 C438 1.3900 .
C434 C435 1.3900 .
C435 C436 1.3900 .
C436 C437 1.3900 .
C437 C438 1.3900 .
C439 C567 1.55(7) .
C439 C575 1.55(7) .
C441 C451 1.51(6) .
C442 C514 1.50(6) .
C446 C529 1.67(7) .
C449 C572 1.60(7) .
C452 C533 1.51(3) .
C456 C496 1.43(6) .
C458 C469 1.49(6) .
C458 C539 1.59(6) .
C458 C578 1.68(6) .
C459 C476 1.37(7) .
C459 C591 1.69(6) .
C460 C464 1.47(6) .
C462 C518 1.68(6) .
C463 C569 1.49(6) .
C463 C600 1.44(5) .
C463 C788 1.58(7) .
C464 C535 1.62(8) .
C464 C527 1.56(6) .
C471 C473 1.44(6) .
C471 C508 1.63(7) .
C471 C549 1.47(7) .
C478 C516 1.32(6) .
C478 O877 1.52(5) .
C486 C594 1.25(7) .
C486 C490 1.48(6) .
C492 C518 1.53(6) .
C495 C571 1.49(7) .
C495 C544 1.50(7) .
C497 C536 1.58(3) .
C501 C536 1.52(3) .
C503 C585 1.54(3) .
C503 C547 1.58(6) .
C506 C592 1.53(3) .
C509 C512 1.46(6) .
C512 C534 1.58(6) .
C512 C582 1.63(7) .
C514 C552 1.60(6) .
C514 C583 1.50(6) .
C516 C564 1.50(7) .
C516 C912 1.63(7) .
C520 C533 1.51(3) .
C521 C524 1.52(2) .
C521 C542 1.52(3) .
C521 C971 1.53(3) .
C528 C536 1.57(5) .
C529 C553 1.46(7) .
C529 C595 1.48(7) .
C531 C589 1.63(6) .
C531 C590 1.66(7) .
C532 C592 1.53(2) .
C533 C893 1.52(3) .
C540 C555 1.55(6) .
C540 C546 1.54(6) .
C540 C603 1.65(6) .
C551 C565 1.52(3) .
C551 C601 1.54(3) .
O555 C973 1.53(5) .
C573 C592 1.51(2) .
N744 O930 1.29(5) .
N744 O931 1.27(5) .
O800 C808 1.45(3) .
O800 C801 1.43(3) .
C801 C802 1.55(3) .
C802 O803 1.37(3) .
C802 C804 1.46(5) .
C804 O805 1.43(3) .
C804 C806 1.53(3) .
C806 O807 1.39(3) .
C806 C808 1.50(3) .
C808 O809 1.40(3) .
C808 C810 1.56(3) .
C810 O811 1.41(3) .
O900 C901 1.45(3) .
O900 C908 1.44(3) .
C901 C902 1.56(3) .
C902 O903 1.38(3) .
C902 C904 1.54(3) .
C904 O905 1.40(3) .
C904 C906 1.55(3) .
C906 O907 1.37(2) .
C906 C908 1.54(3) .
C908 O909 1.38(2) .
C908 C910 1.62(6) .
C910 O911 1.38(3) .
C973 C976 1.65(6) .
C976 C977 1.57(3) .
C976 C978 1.54(3) .

loop_
_geom_torsion_atom_site_label_1
_geom_torsion_atom_site_label_2
_geom_torsion_atom_site_label_3
_geom_torsion_atom_site_label_4
_geom_torsion
_geom_torsion_site_symmetry_1
_geom_torsion_site_symmetry_2
_geom_torsion_site_symmetry_3
_geom_torsion_site_symmetry_4
C6 N1 C2 C11 -171(2) . . . .
C6 N1 C2 C3 0.0 . . . .
C11 C2 C3 C4 172(2) . . . .
N1 C2 C3 C4 0.0 . . . .
C2 C3 C4 O34 170(3) . . . .
C2 C3 C4 C5 0.0 . . . .
O34 C4 C5 C6 -170(3) . . . .
C3 C4 C5 C6 0.0 . . . .
O34 C4 C5 C10 10(3) . . . .
C3 C4 C5 C10 180.0 . . . .
C4 C5 C6 C7 180.0 . . . .
C10 C5 C6 C7 0.0 . . . .
C4 C5 C6 N1 0.0 . . . .
C10 C5 C6 N1 180.0 . . . .
C2 N1 C6 C7 180.0 . . . .
C2 N1 C6 C5 0.0 . . . .
C5 C6 C7 C8 0.0 . . . .
N1 C6 C7 C8 180.0 . . . .
C5 C6 C7 N744 -175(3) . . . .
N1 C6 C7 N744 5(3) . . . .
C6 C7 C8 C9 0.0 . . . .
N744 C7 C8 C9 174(3) . . . .
C7 C8 C9 C10 0.0 . . . .
C8 C9 C10 C5 0.0 . . . .
C6 C5 C10 C9 0.0 . . . .
C4 C5 C10 C9 180.0 . . . .
C18 N2 C11 O35 6(7) . . . .
C18 N2 C11 C2 -168(4) . . . .
N1 C2 C11 O35 153(4) . . . .
C3 C2 C11 O35 -18(6) . . . .
N1 C2 C11 N2 -33(4) . . . .
C3 C2 C11 N2 156(2) . . . .
C17 N12 C13 C14 0.0 . . . .
C17 N12 C13 C22 176(2) . . . .
N12 C13 C14 C15 0.0 . . . .
C22 C13 C14 C15 -175(3) . . . .
C13 C14 C15 C16 0.0 . . . .
C13 C14 C15 O36 -178(2) . . . .
C14 C15 C16 C17 0.0 . . . .
O36 C15 C16 C17 178(3) . . . .
C14 C15 C16 C21 180.0 . . . .
O36 C15 C16 C21 -2(3) . . . .
C15 C16 C17 C18 180.0 . . . .
C21 C16 C17 C18 0.0 . . . .
C15 C16 C17 N12 0.0 . . . .
C21 C16 C17 N12 180.0 . . . .
C13 N12 C17 C18 180.0 . . . .
C13 N12 C17 C16 0.0 . . . .
C16 C17 C18 C19 0.0 . . . .
N12 C17 C18 C19 180.0 . . . .
C16 C17 C18 N2 160(3) . . . .
N12 C17 C18 N2 -20(3) . . . .
C11 N2 C18 C19 -26(5) . . . .
C11 N2 C18 C17 176(3) . . . .
C17 C18 C19 C20 0.0 . . . .
N2 C18 C19 C20 -157(3) . . . .
C18 C19 C20 C21 0.0 . . . .
C19 C20 C21 C16 0.0 . . . .
C15 C16 C21 C20 180.0 . . . .
C17 C16 C21 C20 0.0 . . . .
C327 N14 N15 C477 -178(5) . . . .
C401 N20 N21 C076 69(6) . . . .
C435 N4 C22 O37 -26(9) . . . .
C435 N4 C22 C13 157(3) . . . .
N12 C13 C22 O37 162(3) . . . .
C14 C13 C22 O37 -23(5) . . . .
N12 C13 C22 N4 -21(5) . . . .
C14 C13 C22 N4 154(3) . . . .
C400 N6 C32 N37 178(4) . . . .
C400 N6 C32 C33 -8(8) . . . .
N37 C32 C33 C34 -3(7) . . . .
N6 C32 C33 C34 -176(5) . . . .
C3 C4 O34 C092 -3(4) . . . .
C5 C4 O34 C092 167(3) . . . .
C32 C33 C34 C35 6(8) . . . .
C33 C34 C35 C36 -10(7) . . . .
C16 C15 O36 C460 -170(3) . . . .
C14 C15 O36 C460 8(5) . . . .
C34 C35 C36 N37 14(8) . . . .
C34 C35 C36 N8 -173(4) . . . .
C367 N8 C36 N37 158(4) . . . .
C367 N8 C36 C35 -16(7) . . . .
C35 C36 N37 C32 -12(8) . . . .
N8 C36 N37 C32 175(4) . . . .
N6 C32 N37 C36 -180(4) . . . .
C33 C32 N37 C36 5(7) . . . .
C377 N10 C39 N38 163(4) . . . .
C377 N10 C39 C40 -22(6) . . . .
C43 N38 C39 N10 175(2) . . . .
C43 N38 C39 C40 0.0 . . . .
N10 C39 C40 C41 -174(3) . . . .
N38 C39 C40 C41 0.0 . . . .
C39 C40 C41 C42 0.0 . . . .
C40 C41 C42 C43 0.0 . . . .
C40 C41 C42 C47 180.0 . . . .
C41 C42 C43 N44 180.0 . . . .
C47 C42 C43 N44 0.0 . . . .
C41 C42 C43 N38 0.0 . . . .
C47 C42 C43 N38 180.0 . . . .
C39 N38 C43 N44 180.0 . . . .
C39 N38 C43 C42 0.0 . . . .
C42 C43 N44 C45 0.0 . . . .
N38 C43 N44 C45 180.0 . . . .
C43 N44 C45 C46 0.0 . . . .
C43 N44 C45 C367 -175(3) . . . .
N44 C45 C46 C47 0.0 . . . .
C367 C45 C46 C47 174(3) . . . .
C45 C46 C47 C42 0.0 . . . .
C45 C46 C47 O41 173(3) . . . .
C41 C42 C47 C46 180.0 . . . .
C43 C42 C47 C46 0.0 . . . .
C41 C42 C47 O41 6(3) . . . .
C43 C42 C47 O41 -174(3) . . . .
C524 O41 C47 C46 -3(5) . . . .
C524 O41 C47 C42 171(3) . . . .
C53 N48 C49 C50 -3(5) . . . .
C53 N48 C49 N13 176(3) . . . .
C226 N13 C49 N48 176(4) . . . .
C226 N13 C49 C50 -4(6) . . . .
N48 C49 C50 C51 2(6) . . . .
N13 C49 C50 C51 -177(3) . . . .
C49 C50 C51 C52 -1(5) . . . .
C50 C51 C52 C53 1(5) . . . .
C50 C51 C52 C57 180(3) . . . .
C51 C52 C53 N54 177(4) . . . .
C57 C52 C53 N54 -2(6) . . . .
C51 C52 C53 N48 -3(6) . . . .
C57 C52 C53 N48 179(3) . . . .
C49 N48 C53 N54 -176(3) . . . .
C49 N48 C53 C52 4(5) . . . .
C52 C53 N54 C55 5(6) . . . .
N48 C53 N54 C55 -175(3) . . . .
C53 N54 C55 C56 0(6) . . . .
C53 N54 C55 C377 171(3) . . . .
N54 C55 C56 C57 -10(6) . . . .
C377 C55 C56 C57 -180(4) . . . .
C442 O43 C57 C56 8(6) . . . .
C442 O43 C57 C52 171(4) . . . .
C55 C56 C57 O43 175(4) . . . .
C55 C56 C57 C52 12(5) . . . .
C53 C52 C57 O43 -173(4) . . . .
C51 C52 C57 O43 8(5) . . . .
C53 C52 C57 C56 -8(5) . . . .
C51 C52 C57 C56 174(3) . . . .
C169 N41 C060 O4 -23(7) . . . .
C169 N41 C060 C154 175(3) . . . .
C482 N60 N61 C422 -171(4) . . . .
C63 N58 C59 C60 0.0 . . . .
C63 N58 C59 C327 171(2) . . . .
N58 C59 C60 C61 0.0 . . . .
C327 C59 C60 C61 -169(3) . . . .
N58 C59 C60 O45 173(2) . . . .
C327 C59 C60 O45 4(3) . . . .
C446 O45 C60 C59 -154(3) . . . .
C446 O45 C60 C61 18(4) . . . .
C59 C60 C61 C62 0.0 . . . .
O45 C60 C61 C62 -172(2) . . . .
C60 C61 C62 C63 0.0 . . . .
C60 C61 C62 C67 180.0 . . . .
C61 C62 C63 C64 180.0 . . . .
C67 C62 C63 C64 0.0 . . . .
C61 C62 C63 N58 0.0 . . . .
C67 C62 C63 N58 180.0 . . . .
C59 N58 C63 C64 180.0 . . . .
C59 N58 C63 C62 0.0 . . . .
C62 C63 C64 C65 0.0 . . . .
N58 C63 C64 C65 180.0 . . . .
C63 C64 C65 C66 0.0 . . . .
C63 C64 C65 C226 -175(2) . . . .
C64 C65 C66 C67 0.0 . . . .
C226 C65 C66 C67 175(2) . . . .
C65 C66 C67 C62 0.0 . . . .
C65 C66 C67 O555 -176(2) . . . .
C63 C62 C67 C66 0.0 . . . .
C61 C62 C67 C66 180.0 . . . .
C63 C62 C67 O555 176(2) . . . .
C61 C62 C67 O555 -4(2) . . . .
C73 N68 C69 C70 -9(9) . . . .
C73 N68 C69 C76 174(5) . . . .
N68 C69 C70 C71 1(8) . . . .
C76 C69 C70 C71 178(4) . . . .
C69 C70 C71 C72 7(7) . . . .
C70 C71 C72 C73 -8(7) . . . .
C69 N68 C73 C477 -173(5) . . . .
C69 N68 C73 C72 7(8) . . . .
C71 C72 C73 N68 0(7) . . . .
C71 C72 C73 C477 -180(4) . . . .
C79 N74 N75 C76 13(7) . . . .
N74 N75 C76 C77 -11(7) . . . .
N74 N75 C76 C69 178(4) . . . .
N68 C69 C76 N75 168(4) . . . .
C70 C69 C76 N75 -9(7) . . . .
N68 C69 C76 C77 -4(7) . . . .
C70 C69 C76 C77 179(5) . . . .
N20 N21 C076 O49 -7(7) . . . .
N20 N21 C076 C93 169(3) . . . .
N75 C76 C77 C78 7(8) . . . .
C69 C76 C77 C78 178(5) . . . .
C76 C77 C78 C79 -3(7) . . . .
N75 N74 C79 C78 -11(8) . . . .
N75 N74 C79 C85 173(4) . . . .
C77 C78 C79 N74 5(8) . . . .
C77 C78 C79 C85 -178(5) . . . .
C85 N80 C81 C82 0(8) . . . .
C85 N80 C81 C401 -178(4) . . . .
N80 C81 C82 C83 -1(7) . . . .
C401 C81 C82 C83 177(5) . . . .
C81 C82 C83 C84 3(8) . . . .
C82 C83 C84 C85 -5(8) . . . .
C81 N80 C85 C84 -2(8) . . . .
C81 N80 C85 C79 170(4) . . . .
C83 C84 C85 N80 4(8) . . . .
C83 C84 C85 C79 -167(5) . . . .
N74 C79 C85 N80 -177(5) . . . .
C78 C79 C85 N80 7(7) . . . .
N74 C79 C85 C84 -5(8) . . . .
C78 C79 C85 C84 178(4) . . . .
C4 O34 C092 C183 -162(3) . . . .
C91 N86 C87 C88 0.0 . . . .
C91 N86 C87 C402 176(2) . . . .
N86 C87 C88 C89 0.0 . . . .
C402 C87 C88 C89 -175(3) . . . .
C87 C88 C89 C90 0.0 . . . .
C87 C88 C89 O51 178(3) . . . .
C348 O51 C89 C88 -5(5) . . . .
C348 O51 C89 C90 173(3) . . . .
C88 C89 C90 C91 0.0 . . . .
O51 C89 C90 C91 -178(3) . . . .
C88 C89 C90 C95 180.0 . . . .
O51 C89 C90 C95 2(3) . . . .
C89 C90 C91 C92 180.0 . . . .
C95 C90 C91 C92 0.0 . . . .
C89 C90 C91 N86 0.0 . . . .
C95 C90 C91 N86 180.0 . . . .
C87 N86 C91 C92 180.0 . . . .
C87 N86 C91 C90 0.0 . . . .
C90 C91 C92 C93 0.0 . . . .
N86 C91 C92 C93 180.0 . . . .
C91 C92 C93 C94 0.0 . . . .
C91 C92 C93 C076 -175(2) . . . .
O49 C076 C93 C94 -41(5) . . . .
N21 C076 C93 C94 143(3) . . . .
O49 C076 C93 C92 134(4) . . . .
N21 C076 C93 C92 -43(4) . . . .
C92 C93 C94 C95 0.0 . . . .
C076 C93 C94 C95 174(3) . . . .
C92 C93 C94 O50 179(2) . . . .
C076 C93 C94 O50 -7(3) . . . .
C258 O50 C94 C93 -172(3) . . . .
C258 O50 C94 C95 7(4) . . . .
C93 C94 C95 C90 0.0 . . . .
O50 C94 C95 C90 -179(2) . . . .
C91 C90 C95 C94 0.0 . . . .
C89 C90 C95 C94 180.0 . . . .
C101 N96 C97 C98 0.0 . . . .
C101 N96 C97 C142 -173(2) . . . .
N96 C97 C98 C99 0.0 . . . .
C142 C97 C98 C99 172(3) . . . .
C340 O53 C99 C98 -10(4) . . . .
C340 O53 C99 C100 169(3) . . . .
C97 C98 C99 O53 178(2) . . . .
C97 C98 C99 C100 0.0 . . . .
O53 C99 C100 C101 -178(2) . . . .
C98 C99 C100 C101 0.0 . . . .
O53 C99 C100 C105 2(2) . . . .
C98 C99 C100 C105 180.0 . . . .
C99 C100 C101 N102 180.0 . . . .
C105 C100 C101 N102 0.0 . . . .
C99 C100 C101 N96 0.0 . . . .
C105 C100 C101 N96 180.0 . . . .
C97 N96 C101 C100 0.0 . . . .
C97 N96 C101 N102 180.0 . . . .
C100 C101 N102 C103 0.0 . . . .
N96 C101 N102 C103 180.0 . . . .
C402 N24 C103 N102 169(5) . . . .
C402 N24 C103 C104 -3(7) . . . .
C101 N102 C103 N24 -173(2) . . . .
C101 N102 C103 C104 0.0 . . . .
N24 C103 C104 C105 171(3) . . . .
N102 C103 C104 C105 0.0 . . . .
C103 C104 C105 C100 0.0 . . . .
C101 C100 C105 C104 0.0 . . . .
C99 C100 C105 C104 180.0 . . . .
C111 N106 C107 C108 0.0 . . . .
C111 N106 C107 C405 175(2) . . . .
N106 C107 C108 C109 0.0 . . . .
C405 C107 C108 C109 -174(2) . . . .
C107 C108 C109 C110 0.0 . . . .
C107 C108 C109 O55 -176(3) . . . .
C364 O55 C109 C108 -3(4) . . . .
C364 O55 C109 C110 -179(3) . . . .
C108 C109 C110 C111 0.0 . . . .
O55 C109 C110 C111 177(3) . . . .
C108 C109 C110 C115 180.0 . . . .
O55 C109 C110 C115 -3(3) . . . .
C109 C110 C111 N112 180.0 . . . .
C115 C110 C111 N112 0.0 . . . .
C109 C110 C111 N106 0.0 . . . .
C115 C110 C111 N106 180.0 . . . .
C107 N106 C111 N112 180.0 . . . .
C107 N106 C111 C110 0.0 . . . .
C110 C111 N112 C113 0.0 . . . .
N106 C111 N112 C113 180.0 . . . .
C111 N112 C113 C114 0.0 . . . .
C111 N112 C113 N27 174(3) . . . .
C142 N27 C113 N112 170(3) . . . .
C142 N27 C113 C114 -18(6) . . . .
N112 C113 C114 C115 0.0 . . . .
N27 C113 C114 C115 -170(4) . . . .
C113 C114 C115 C110 0.0 . . . .
C111 C110 C115 C114 0.0 . . . .
C109 C110 C115 C114 180.0 . . . .
C121 N116 C117 C118 -10(7) . . . .
C121 N116 C117 N32 178(4) . . . .
C406 N32 C117 C118 10(8) . . . .
C406 N32 C117 N116 -178(4) . . . .
N116 C117 C118 C119 11(8) . . . .
N32 C117 C118 C119 -178(5) . . . .
C117 C118 C119 C120 -8(8) . . . .
C118 C119 C120 C121 4(7) . . . .
C405 N30 C121 N116 172(4) . . . .
C405 N30 C121 C120 -12(7) . . . .
C117 N116 C121 N30 -178(4) . . . .
C117 N116 C121 C120 6(7) . . . .
C119 C120 C121 N30 -179(4) . . . .
C119 C120 C121 N116 -3(6) . . . .
C127 N122 C123 C124 0.0 . . . .
C127 N122 C123 C406 176(3) . . . .
N122 C123 C124 C125 0.0 . . . .
C406 C123 C124 C125 -176(3) . . . .
C123 C124 C125 C126 0.0 . . . .
C123 C124 C125 O58 179(3) . . . .
C546 O58 C125 C124 -4(5) . . . .
C546 O58 C125 C126 175(3) . . . .
C124 C125 C126 C127 0.0 . . . .
O58 C125 C126 C127 -179(3) . . . .
C124 C125 C126 C131 180.0 . . . .
O58 C125 C126 C131 1(3) . . . .
C125 C126 C127 C128 180.0 . . . .
C131 C126 C127 C128 0.0 . . . .
C125 C126 C127 N122 0.0 . . . .
C131 C126 C127 N122 180.0 . . . .
C123 N122 C127 C128 180.0 . . . .
C123 N122 C127 C126 0.0 . . . .
C448 N34 C128 C127 -172(4) . . . .
C448 N34 C128 C129 5(6) . . . .
C126 C127 C128 N34 178(3) . . . .
N122 C127 C128 N34 -2(3) . . . .
C126 C127 C128 C129 0.0 . . . .
N122 C127 C128 C129 180.0 . . . .
N34 C128 C129 C130 -177(3) . . . .
C127 C128 C129 C130 0.0 . . . .
C128 C129 C130 C131 0.0 . . . .
C129 C130 C131 C126 0.0 . . . .
C125 C126 C131 C130 180.0 . . . .
C127 C126 C131 C130 0.0 . . . .
C137 N132 C133 C134 0.0 . . . .
C137 N132 C133 C448 -177(3) . . . .
N132 C133 C134 C135 0.0 . . . .
C448 C133 C134 C135 176(4) . . . .
C520 O60 C135 C136 -145(3) . . . .
C520 O60 C135 C134 40(4) . . . .
C133 C134 C135 O60 175(3) . . . .
C133 C134 C135 C136 0.0 . . . .
O60 C135 C136 C137 -175(3) . . . .
C134 C135 C136 C137 0.0 . . . .
O60 C135 C136 C141 5(3) . . . .
C134 C135 C136 C141 180.0 . . . .
C135 C136 C137 C138 180.0 . . . .
C141 C136 C137 C138 0.0 . . . .
C135 C136 C137 N132 0.0 . . . .
C141 C136 C137 N132 180.0 . . . .
C133 N132 C137 C138 180.0 . . . .
C133 N132 C137 C136 0.0 . . . .
C425 N36 C138 C137 172(4) . . . .
C425 N36 C138 C139 -17(6) . . . .
C136 C137 C138 N36 171(3) . . . .
N132 C137 C138 N36 -9(3) . . . .
C136 C137 C138 C139 0.0 . . . .
N132 C137 C138 C139 180.0 . . . .
N36 C138 C139 C140 -170(3) . . . .
C137 C138 C139 C140 0.0 . . . .
C138 C139 C140 C141 0.0 . . . .
C139 C140 C141 C136 0.0 . . . .
C137 C136 C141 C140 0.0 . . . .
C135 C136 C141 C140 180.0 . . . .
C113 N27 C142 O54 1(8) . . . .
C113 N27 C142 C97 -162(3) . . . .
C98 C97 C142 O54 14(6) . . . .
N96 C97 C142 O54 -173(3) . . . .
C98 C97 C142 N27 -180(2) . . . .
N96 C97 C142 N27 -7(4) . . . .
C147 N142 C143 C144 0.0 . . . .
C147 N142 C143 C425 -180(2) . . . .
N142 C143 C144 C145 0.0 . . . .
C425 C143 C144 C145 180(2) . . . .
C143 C144 C145 C146 0.0 . . . .
C143 C144 C145 O62 172(2) . . . .
C362 O62 C145 C144 -10(4) . . . .
C362 O62 C145 C146 162(3) . . . .
C144 C145 C146 C147 0.0 . . . .
O62 C145 C146 C147 -172(2) . . . .
C144 C145 C146 C151 180.0 . . . .
O62 C145 C146 C151 8(2) . . . .
C145 C146 C147 C148 180.0 . . . .
C151 C146 C147 C148 0.0 . . . .
C145 C146 C147 N142 0.0 . . . .
C151 C146 C147 N142 180.0 . . . .
C143 N142 C147 C148 180.0 . . . .
C143 N142 C147 C146 0.0 . . . .
C146 C147 C148 C149 0.0 . . . .
N142 C147 C148 C149 180.0 . . . .
C146 C147 C148 N152 168(2) . . . .
N142 C147 C148 N152 -12(2) . . . .
C147 C148 C149 C150 0.0 . . . .
N152 C148 C149 C150 -167(3) . . . .
C148 C149 C150 C151 0.0 . . . .
C149 C150 C151 C146 0.0 . . . .
C147 C146 C151 C150 0.0 . . . .
C145 C146 C151 C150 180.0 . . . .
C147 C148 N152 O63 -28(5) . . . .
C149 C148 N152 O63 140(4) . . . .
C147 C148 N152 O64 151(2) . . . .
C149 C148 N152 O64 -42(3) . . . .
C158 N153 C154 C155 0.0 . . . .
C158 N153 C154 C060 -173(3) . . . .
O4 C060 C154 N153 -157(4) . . . .
N41 C060 C154 N153 6(4) . . . .
O4 C060 C154 C155 30(6) . . . .
N41 C060 C154 C155 -166(2) . . . .
N153 C154 C155 C156 0.0 . . . .
C060 C154 C155 C156 173(3) . . . .
C310 O3 C156 C157 -169(3) . . . .
C310 O3 C156 C155 11(5) . . . .
C154 C155 C156 O3 -179(3) . . . .
C154 C155 C156 C157 0.0 . . . .
O3 C156 C157 C158 179(2) . . . .
C155 C156 C157 C158 0.0 . . . .
O3 C156 C157 C162 -1(2) . . . .
C155 C156 C157 C162 180.0 . . . .
C156 C157 C158 C159 180.0 . . . .
C162 C157 C158 C159 0.0 . . . .
C156 C157 C158 N153 0.0 . . . .
C162 C157 C158 N153 180.0 . . . .
C154 N153 C158 C159 180.0 . . . .
C154 N153 C158 C157 0.0 . . . .
C157 C158 C159 C160 0.0 . . . .
N153 C158 C159 C160 180.0 . . . .
C157 C158 C159 N39 178(3) . . . .
N153 C158 C159 N39 -2(3) . . . .
O1 N39 C159 C158 43(5) . . . .
O2 N39 C159 C158 -144(3) . . . .
O1 N39 C159 C160 -139(3) . . . .
O2 N39 C159 C160 34(5) . . . .
C158 C159 C160 C161 0.0 . . . .
N39 C159 C160 C161 -178(3) . . . .
C159 C160 C161 C162 0.0 . . . .
C160 C161 C162 C157 0.0 . . . .
C156 C157 C162 C161 180.0 . . . .
C158 C157 C162 C161 0.0 . . . .
C168 N163 C164 C165 0.0 . . . .
C168 N163 C164 C386 -178(3) . . . .
N163 C164 C165 C166 0.0 . . . .
C386 C164 C165 C166 178(3) . . . .
C164 C165 C166 C167 0.0 . . . .
C164 C165 C166 O5 165(3) . . . .
C788 O5 C166 C165 -14(4) . . . .
C788 O5 C166 C167 152(3) . . . .
C165 C166 C167 C168 0.0 . . . .
O5 C166 C167 C168 -166(2) . . . .
C165 C166 C167 C172 180.0 . . . .
O5 C166 C167 C172 14(2) . . . .
C166 C167 C168 C169 180.0 . . . .
C172 C167 C168 C169 0.0 . . . .
C166 C167 C168 N163 0.0 . . . .
C172 C167 C168 N163 180.0 . . . .
C164 N163 C168 C169 180.0 . . . .
C164 N163 C168 C167 0.0 . . . .
C167 C168 C169 C170 0.0 . . . .
N163 C168 C169 C170 180.0 . . . .
C167 C168 C169 N41 -170(2) . . . .
N163 C168 C169 N41 10(2) . . . .
C060 N41 C169 C168 -157(3) . . . .
C060 N41 C169 C170 35(4) . . . .
C168 C169 C170 C171 0.0 . . . .
N41 C169 C170 C171 168(3) . . . .
C169 C170 C171 C172 0.0 . . . .
C170 C171 C172 C167 0.0 . . . .
C168 C167 C172 C171 0.0 . . . .
C166 C167 C172 C171 180.0 . . . .
C178 N173 C174 C175 0.0 . . . .
C178 N173 C174 C346 180(2) . . . .
N173 C174 C175 C176 0.0 . . . .
C346 C174 C175 C176 -180(3) . . . .
C506 O7 C176 C177 177(3) . . . .
C506 O7 C176 C175 2(4) . . . .
C174 C175 C176 O7 175(3) . . . .
C174 C175 C176 C177 0.0 . . . .
O7 C176 C177 C178 -175(2) . . . .
C175 C176 C177 C178 0.0 . . . .
O7 C176 C177 C182 5(2) . . . .
C175 C176 C177 C182 180.0 . . . .
C176 C177 C178 C179 180.0 . . . .
C182 C177 C178 C179 0.0 . . . .
C176 C177 C178 N173 0.0 . . . .
C182 C177 C178 N173 180.0 . . . .
C174 N173 C178 C179 180.0 . . . .
C174 N173 C178 C177 0.0 . . . .
C177 C178 C179 C180 0.0 . . . .
N173 C178 C179 C180 180.0 . . . .
C177 C178 C179 N43 -172(2) . . . .
N173 C178 C179 N43 8(2) . . . .
C386 N43 C179 C178 -179(4) . . . .
C386 N43 C179 C180 9(5) . . . .
C178 C179 C180 C181 0.0 . . . .
N43 C179 C180 C181 171(2) . . . .
C179 C180 C181 C182 0.0 . . . .
C180 C181 C182 C177 0.0 . . . .
C176 C177 C182 C181 180.0 . . . .
C178 C177 C182 C181 0.0 . . . .
O34 C092 C183 C421 47(5) . . . .
O34 C092 C183 C487 173(3) . . . .
C346 N45 C184 N183 174(4) . . . .
C346 N45 C184 C185 -7(7) . . . .
C188 N183 C184 N45 179(4) . . . .
C188 N183 C184 C185 1(7) . . . .
N45 C184 C185 C186 -178(4) . . . .
N183 C184 C185 C186 0(7) . . . .
C184 C185 C186 C187 -3(7) . . . .
C185 C186 C187 C188 6(7) . . . .
C184 N183 C188 C187 3(7) . . . .
C184 N183 C188 N82 179(4) . . . .
C186 C187 C188 N183 -6(8) . . . .
C186 C187 C188 N82 178(5) . . . .
C911 N82 C188 N183 -178(5) . . . .
C911 N82 C188 C187 -2(8) . . . .
C194 N189 C190 C191 0.0 . . . .
C194 N189 C190 C911 166(2) . . . .
N189 C190 C191 C192 0.0 . . . .
C911 C190 C191 C192 -162(3) . . . .
C368 O10 C192 C193 176(3) . . . .
C368 O10 C192 C191 -3(4) . . . .
C190 C191 C192 O10 179(3) . . . .
C190 C191 C192 C193 0.0 . . . .
O10 C192 C193 C194 -179(3) . . . .
C191 C192 C193 C194 0.0 . . . .
O10 C192 C193 C198 1(3) . . . .
C191 C192 C193 C198 180.0 . . . .
C192 C193 C194 N195 180.0 . . . .
C198 C193 C194 N195 0.0 . . . .
C192 C193 C194 N189 0.0 . . . .
C198 C193 C194 N189 180.0 . . . .
C190 N189 C194 N195 180.0 . . . .
C190 N189 C194 C193 0.0 . . . .
C193 C194 N195 C196 0.0 . . . .
N189 C194 N195 C196 180.0 . . . .
C194 N195 C196 N419 176(2) . . . .
C194 N195 C196 C197 0.0 . . . .
N419 C196 C197 C198 -175(3) . . . .
N195 C196 C197 C198 0.0 . . . .
C196 C197 C198 C193 0.0 . . . .
C192 C193 C198 C197 180.0 . . . .
C194 C193 C198 C197 0.0 . . . .
C204 N199 C200 C201 -12(5) . . . .
C204 N199 C200 C415 -170(3) . . . .
N199 C200 C201 C202 11(6) . . . .
C415 C200 C201 C202 170(4) . . . .
C417 O12 C202 C201 5(6) . . . .
C417 O12 C202 C209 -174(4) . . . .
C200 C201 C202 O12 177(4) . . . .
C200 C201 C202 C209 -4(5) . . . .
C200 N199 C204 N205 -179(3) . . . .
C200 N199 C204 C209 7(5) . . . .
N199 C204 N205 C206 176(3) . . . .
C209 C204 N205 C206 -10(5) . . . .
C204 N205 C206 N51 -175(3) . . . .
C204 N205 C206 C207 10(6) . . . .
C418 N51 C206 N205 -175(4) . . . .
C418 N51 C206 C207 1(6) . . . .
N205 C206 C207 C208 -8(5) . . . .
N51 C206 C207 C208 176(4) . . . .
C206 C207 C208 C209 7(5) . . . .
C207 C208 C209 C204 -9(6) . . . .
C207 C208 C209 C202 176(4) . . . .
N199 C204 C209 C208 -177(3) . . . .
N205 C204 C209 C208 9(5) . . . .
N199 C204 C209 C202 -1(6) . . . .
N205 C204 C209 C202 -175(3) . . . .
O12 C202 C209 C208 -5(6) . . . .
C201 C202 C209 C208 176(4) . . . .
O12 C202 C209 C204 179(3) . . . .
C201 C202 C209 C204 0(5) . . . .
C215 N210 C211 C212 0.0 . . . .
C215 N210 C211 C418 169(2) . . . .
N210 C211 C212 C213 0.0 . . . .
C418 C211 C212 C213 -168(2) . . . .
C211 C212 C213 C214 0.0 . . . .
C211 C212 C213 O14 179(2) . . . .
C469 O14 C213 C212 16(4) . . . .
C469 O14 C213 C214 -165(3) . . . .
C212 C213 C214 C215 0.0 . . . .
O14 C213 C214 C215 -179(2) . . . .
C212 C213 C214 C219 180.0 . . . .
O14 C213 C214 C219 1(2) . . . .
C213 C214 C215 C216 180.0 . . . .
C219 C214 C215 C216 0.0 . . . .
C213 C214 C215 N210 0.0 . . . .
C219 C214 C215 N210 180.0 . . . .
C211 N210 C215 C216 180.0 . . . .
C211 N210 C215 C214 0.0 . . . .
C214 C215 C216 C217 0.0 . . . .
N210 C215 C216 C217 180.0 . . . .
C215 C216 C217 C218 0.0 . . . .
C215 C216 C217 C428 178(2) . . . .
C216 C217 C218 C219 0.0 . . . .
C428 C217 C218 C219 -178(3) . . . .
C216 C217 C218 O15 -174(2) . . . .
C428 C217 C218 O15 8(3) . . . .
C326 O15 C218 C219 7(4) . . . .
C326 O15 C218 C217 -179(3) . . . .
C217 C218 C219 C214 0.0 . . . .
O15 C218 C219 C214 173(2) . . . .
C213 C214 C219 C218 180.0 . . . .
C215 C214 C219 C218 0.0 . . . .
C225 N220 C221 C222 7(7) . . . .
C225 N220 C221 C268 177(4) . . . .
N220 C221 C222 C223 -5(7) . . . .
C268 C221 C222 C223 -175(4) . . . .
C221 C222 C223 C224 -1(7) . . . .
C222 C223 C224 C225 5(6) . . . .
C221 N220 C225 C231 -177(4) . . . .
C221 N220 C225 C224 -3(7) . . . .
C223 C224 C225 N220 -3(6) . . . .
C223 C224 C225 C231 170(4) . . . .
C49 N13 C226 O44 -5(8) . . . .
C49 N13 C226 C65 179(3) . . . .
C64 C65 C226 N13 -9(4) . . . .
C66 C65 C226 N13 176(2) . . . .
C64 C65 C226 O44 174(3) . . . .
C66 C65 C226 O44 -1(5) . . . .
C231 N226 N227 C228 12(6) . . . .
N226 N227 C228 C233 168(4) . . . .
N226 N227 C228 C229 -7(7) . . . .
N227 C228 C229 C230 -1(7) . . . .
C233 C228 C229 C230 -176(5) . . . .
C228 C229 C230 C231 2(8) . . . .
C229 C230 C231 C225 177(5) . . . .
C229 C230 C231 N226 3(8) . . . .
N220 C225 C231 C230 -3(8) . . . .
C224 C225 C231 C230 -176(5) . . . .
N220 C225 C231 N226 171(4) . . . .
C224 C225 C231 N226 -2(7) . . . .
N227 N226 C231 C230 -10(7) . . . .
N227 N226 C231 C225 176(4) . . . .
N227 C228 C233 C234 12(7) . . . .
C229 C228 C233 C234 -173(5) . . . .
N227 C228 C233 N232 179(4) . . . .
C229 C228 C233 N232 -6(7) . . . .
C237 N232 C233 C228 -178(4) . . . .
C237 N232 C233 C234 -9(6) . . . .
C228 C233 C234 C235 175(5) . . . .
N232 C233 C234 C235 7(7) . . . .
C233 C234 C235 C236 -2(8) . . . .
C234 C235 C236 C237 1(9) . . . .
C235 C236 C237 N232 -5(10) . . . .
C235 C236 C237 C482 -178(5) . . . .
C233 N232 C237 C236 9(9) . . . .
C233 N232 C237 C482 -176(4) . . . .
C243 N238 C239 C240 0.0 . . . .
C243 N238 C239 C422 179(2) . . . .
N238 C239 C240 C241 0.0 . . . .
C422 C239 C240 C241 -179(2) . . . .
N238 C239 C240 O877 -176(2) . . . .
C422 C239 C240 O877 5(3) . . . .
C239 C240 C241 C242 0.0 . . . .
O877 C240 C241 C242 176(2) . . . .
C240 C241 C242 C243 0.0 . . . .
C240 C241 C242 C247 180.0 . . . .
C241 C242 C243 N244 180.0 . . . .
C247 C242 C243 N244 0.0 . . . .
C241 C242 C243 N238 0.0 . . . .
C247 C242 C243 N238 180.0 . . . .
C239 N238 C243 N244 180.0 . . . .
C239 N238 C243 C242 0.0 . . . .
C242 C243 N244 C245 0.0 . . . .
N238 C243 N244 C245 180.0 . . . .
C243 N244 C245 C246 0.0 . . . .
C243 N244 C245 C424 173(2) . . . .
N244 C245 C246 C247 0.0 . . . .
C424 C245 C246 C247 -172(2) . . . .
C416 O20 C247 C246 -5(5) . . . .
C416 O20 C247 C242 171(4) . . . .
C245 C246 C247 O20 176(2) . . . .
C245 C246 C247 C242 0.0 . . . .
C243 C242 C247 O20 -176(2) . . . .
C241 C242 C247 O20 4(2) . . . .
C243 C242 C247 C246 0.0 . . . .
C241 C242 C247 C246 180.0 . . . .
C424 N64 C249 N248 179(4) . . . .
C424 N64 C249 C250 -5(6) . . . .
C253 N248 C249 N64 176(2) . . . .
C253 N248 C249 C250 0.0 . . . .
N64 C249 C250 C251 -176(2) . . . .
N248 C249 C250 C251 0.0 . . . .
C249 C250 C251 C252 0.0 . . . .
C250 C251 C252 C253 0.0 . . . .
C250 C251 C252 C257 180.0 . . . .
C251 C252 C253 N254 180.0 . . . .
C257 C252 C253 N254 0.0 . . . .
C251 C252 C253 N248 0.0 . . . .
C257 C252 C253 N248 180.0 . . . .
C249 N248 C253 C252 0.0 . . . .
C249 N248 C253 N254 180.0 . . . .
C252 C253 N254 C255 0.0 . . . .
N248 C253 N254 C255 180.0 . . . .
C253 N254 C255 C440 169(3) . . . .
C253 N254 C255 C256 0.0 . . . .
C440 C255 C256 C257 -168(3) . . . .
N254 C255 C256 C257 0.0 . . . .
C509 O22 C257 C256 5(4) . . . .
C509 O22 C257 C252 -174(3) . . . .
C255 C256 C257 O22 -179.0(17) . . . .
C255 C256 C257 C252 0.0 . . . .
C253 C252 C257 O22 179.0(18) . . . .
C251 C252 C257 O22 -1.0(18) . . . .
C253 C252 C257 C256 0.0 . . . .
C251 C252 C257 C256 180.0 . . . .
C94 O50 C258 C426 -176(3) . . . .
C263 N258 C259 C260 0.0 . . . .
C263 N258 C259 N67 -180(2) . . . .
C440 N67 C259 C260 -4(5) . . . .
C440 N67 C259 N258 176(3) . . . .
N258 C259 C260 C261 0.0 . . . .
N67 C259 C260 C261 180(3) . . . .
C259 C260 C261 C262 0.0 . . . .
C260 C261 C262 C263 0.0 . . . .
C260 C261 C262 C267 180.0 . . . .
C261 C262 C263 N264 180.0 . . . .
C267 C262 C263 N264 0.0 . . . .
C261 C262 C263 N258 0.0 . . . .
C267 C262 C263 N258 180.0 . . . .
C259 N258 C263 N264 180.0 . . . .
C259 N258 C263 C262 0.0 . . . .
C262 C263 N264 C265 0.0 . . . .
N258 C263 N264 C265 180.0 . . . .
C263 N264 C265 C266 0.0 . . . .
C263 N264 C265 C410 178(3) . . . .
N264 C265 C266 C267 0.0 . . . .
C410 C265 C266 C267 -178(3) . . . .
C497 O24 C267 C266 2(4) . . . .
C497 O24 C267 C262 -175(3) . . . .
C265 C266 C267 O24 -177(2) . . . .
C265 C266 C267 C262 0.0 . . . .
C261 C262 C267 O24 -3(2) . . . .
C263 C262 C267 O24 177(2) . . . .
C261 C262 C267 C266 180.0 . . . .
C263 C262 C267 C266 0.0 . . . .
N426 N55 C268 O17 12(7) . . . .
N426 N55 C268 C221 -173(3) . . . .
N220 C221 C268 O17 -156(5) . . . .
C222 C221 C268 O17 14(7) . . . .
N220 C221 C268 N55 29(6) . . . .
C222 C221 C268 N55 -161(4) . . . .
C410 N69 C269 C270 11(10) . . . .
C410 N69 C269 N268 -167(5) . . . .
C273 N268 C269 C270 -5(7) . . . .
C273 N268 C269 N69 173(4) . . . .
N69 C269 C270 C271 -176(5) . . . .
N268 C269 C270 C271 2(7) . . . .
C269 C270 C271 C272 -2(7) . . . .
C270 C271 C272 C273 5(8) . . . .
C271 C272 C273 N71 177(4) . . . .
C271 C272 C273 N268 -8(8) . . . .
C420 N71 C273 C272 5(8) . . . .
C420 N71 C273 N268 -171(5) . . . .
C269 N268 C273 C272 7(7) . . . .
C269 N268 C273 N71 -177(4) . . . .
C279 N274 C275 C276 0.0 . . . .
C279 N274 C275 C420 -176(3) . . . .
N274 C275 C276 C277 0.0 . . . .
C420 C275 C276 C277 175(3) . . . .
C394 O27 C277 C278 178(3) . . . .
C394 O27 C277 C276 1(5) . . . .
C275 C276 C277 O27 177(3) . . . .
C275 C276 C277 C278 0.0 . . . .
O27 C277 C278 C279 -177(3) . . . .
C276 C277 C278 C279 0.0 . . . .
O27 C277 C278 C283 3(3) . . . .
C276 C277 C278 C283 180.0 . . . .
C277 C278 C279 C280 180.0 . . . .
C283 C278 C279 C280 0.0 . . . .
C277 C278 C279 N274 0.0 . . . .
C283 C278 C279 N274 180.0 . . . .
C275 N274 C279 C278 0.0 . . . .
C275 N274 C279 C280 180.0 . . . .
C278 C279 C280 C281 0.0 . . . .
N274 C279 C280 C281 180.0 . . . .
C278 C279 C280 N73 -169(2) . . . .
N274 C279 C280 N73 11(2) . . . .
C423 N73 C280 C281 -5(5) . . . .
C423 N73 C280 C279 164(4) . . . .
C279 C280 C281 C282 0.0 . . . .
N73 C280 C281 C282 168(2) . . . .
C280 C281 C282 C283 0.0 . . . .
C281 C282 C283 C278 0.0 . . . .
C277 C278 C283 C282 180.0 . . . .
C279 C278 C283 C282 0.0 . . . .
C289 N284 C285 C286 0.0 . . . .
C289 N284 C285 C423 -174(3) . . . .
N284 C285 C286 C287 0.0 . . . .
C423 C285 C286 C287 173(3) . . . .
C473 O29 C287 C288 163(3) . . . .
C473 O29 C287 C286 -4(4) . . . .
C285 C286 C287 O29 166(3) . . . .
C285 C286 C287 C288 0.0 . . . .
O29 C287 C288 C289 -167(2) . . . .
C286 C287 C288 C289 0.0 . . . .
O29 C287 C288 C293 13(2) . . . .
C286 C287 C288 C293 180.0 . . . .
C287 C288 C289 C290 180.0 . . . .
C293 C288 C289 C290 0.0 . . . .
C287 C288 C289 N284 0.0 . . . .
C293 C288 C289 N284 180.0 . . . .
C285 N284 C289 C290 180.0 . . . .
C285 N284 C289 C288 0.0 . . . .
C288 C289 C290 C291 0.0 . . . .
N284 C289 C290 C291 180.0 . . . .
C288 C289 C290 N412 -178(2) . . . .
N284 C289 C290 N412 2(2) . . . .
C289 C290 C291 C292 0.0 . . . .
N412 C290 C291 C292 178(3) . . . .
C290 C291 C292 C293 0.0 . . . .
C291 C292 C293 C288 0.0 . . . .
C287 C288 C293 C292 180.0 . . . .
C289 C288 C293 C292 0.0 . . . .
C299 N294 C295 C296 0.0 . . . .
C299 N294 C295 C411 -174(3) . . . .
N294 C295 C296 C297 0.0 . . . .
C411 C295 C296 C297 172(3) . . . .
C407 O31 C297 C296 3(4) . . . .
C407 O31 C297 C298 -171(3) . . . .
C295 C296 C297 O31 -174(3) . . . .
C295 C296 C297 C298 0.0 . . . .
O31 C297 C298 C299 174(3) . . . .
C296 C297 C298 C299 0.0 . . . .
O31 C297 C298 C303 -6(3) . . . .
C296 C297 C298 C303 180.0 . . . .
C297 C298 C299 C300 180.0 . . . .
C303 C298 C299 C300 0.0 . . . .
C297 C298 C299 N294 0.0 . . . .
C303 C298 C299 N294 180.0 . . . .
C295 N294 C299 C298 0.0 . . . .
C295 N294 C299 C300 180.0 . . . .
C298 C299 C300 C301 0.0 . . . .
N294 C299 C300 C301 180.0 . . . .
C298 C299 C300 N77 173(3) . . . .
N294 C299 C300 N77 -7(3) . . . .
O32 N77 C300 C301 -56(4) . . . .
O33 N77 C300 C301 123(2) . . . .
O32 N77 C300 C299 131(3) . . . .
O33 N77 C300 C299 -50(4) . . . .
C299 C300 C301 C302 0.0 . . . .
N77 C300 C301 C302 -174(2) . . . .
C300 C301 C302 C303 0.0 . . . .
C301 C302 C303 C298 0.0 . . . .
C299 C298 C303 C302 0.0 . . . .
C297 C298 C303 C302 180.0 . . . .
C156 O3 C310 C459 163(3) . . . .
C218 O15 C326 C441 173(4) . . . .
N15 N14 C327 O46 -19(7) . . . .
N15 N14 C327 C59 177(4) . . . .
C60 C59 C327 N14 -16(6) . . . .
N58 C59 C327 N14 174(4) . . . .
C60 C59 C327 O46 -179(3) . . . .
N58 C59 C327 O46 11(4) . . . .
C99 O53 C340 C518 -162(3) . . . .
C184 N45 C346 O8 10(8) . . . .
C184 N45 C346 C174 -176(4) . . . .
N173 C174 C346 O8 -172(3) . . . .
C175 C174 C346 O8 7(5) . . . .
N173 C174 C346 N45 13(4) . . . .
C175 C174 C346 N45 -167(3) . . . .
C89 O51 C348 C551 -74(5) . . . .
C145 O62 C362 C495 -180(3) . . . .
C109 O55 C364 C503 -175(3) . . . .
C36 N8 C367 O40 12(9) . . . .
C36 N8 C367 C45 -170(3) . . . .
C46 C45 C367 O40 1(6) . . . .
N44 C45 C367 O40 175(4) . . . .
C46 C45 C367 N8 -178(2) . . . .
N44 C45 C367 N8 -4(4) . . . .
C192 O10 C368 C531 -176(4) . . . .
C39 N10 C377 O42 20(9) . . . .
C39 N10 C377 C55 -175(3) . . . .
C56 C55 C377 O42 -5(6) . . . .
N54 C55 C377 O42 -176(4) . . . .
C56 C55 C377 N10 -173(4) . . . .
N54 C55 C377 N10 16(6) . . . .
C179 N43 C386 O6 7(7) . . . .
C179 N43 C386 C164 -172(3) . . . .
C165 C164 C386 O6 21(6) . . . .
N163 C164 C386 O6 -161(4) . . . .
C165 C164 C386 N43 -159(2) . . . .
N163 C164 C386 N43 19(5) . . . .
C277 O27 C394 C449 -176(4) . . . .
C32 N6 C400 O39 -5(7) . . . .
C32 N6 C400 C430 176(4) . . . .
N21 N20 C401 O48 -12(7) . . . .
N21 N20 C401 C81 179(4) . . . .
N80 C81 C401 O48 165(4) . . . .
C82 C81 C401 O48 -13(7) . . . .
N80 C81 C401 N20 -25(7) . . . .
C82 C81 C401 N20 157(5) . . . .
C103 N24 C402 O52 12(9) . . . .
C103 N24 C402 C87 164(3) . . . .
C88 C87 C402 N24 -172(3) . . . .
N86 C87 C402 N24 13(5) . . . .
C88 C87 C402 O52 -15(5) . . . .
N86 C87 C402 O52 169(3) . . . .
C121 N30 C405 O56 12(7) . . . .
C121 N30 C405 C107 177(4) . . . .
C108 C107 C405 O56 -17(4) . . . .
N106 C107 C405 O56 168(3) . . . .
C108 C107 C405 N30 177(3) . . . .
N106 C107 C405 N30 2(4) . . . .
C117 N32 C406 O57 -2(7) . . . .
C117 N32 C406 C123 172(4) . . . .
C124 C123 C406 O57 -16(6) . . . .
N122 C123 C406 O57 168(4) . . . .
C124 C123 C406 N32 170(3) . . . .
N122 C123 C406 N32 -6(4) . . . .
C297 O31 C407 C408 156(3) . . . .
O31 C407 C408 C427 -175(4) . . . .
O31 C407 C408 C483 -46(6) . . . .
C269 N69 C410 O25 -2(9) . . . .
C269 N69 C410 C265 176(5) . . . .
C266 C265 C410 O25 4(6) . . . .
N264 C265 C410 O25 -174(3) . . . .
C266 C265 C410 N69 -175(3) . . . .
N264 C265 C410 N69 7(5) . . . .
N294 C295 C411 O30 -148(3) . . . .
C296 C295 C411 O30 39(5) . . . .
N294 C295 C411 N412 28(5) . . . .
C296 C295 C411 N412 -145(3) . . . .
O30 C411 N412 C290 5(8) . . . .
C295 C411 N412 C290 -171(3) . . . .
C291 C290 N412 C411 4(6) . . . .
C289 C290 N412 C411 -178(4) . . . .
C432 O38 C413 C439 172(3) . . . .
N199 C200 C415 O11 173(4) . . . .
C201 C200 C415 O11 12(6) . . . .
N199 C200 C415 N419 -14(5) . . . .
C201 C200 C415 N419 -175(3) . . . .
C247 O20 C416 C486 179(5) . . . .
C202 O12 C417 C456 163(4) . . . .
N210 C211 C418 O13 179(3) . . . .
C212 C211 C418 O13 -12(4) . . . .
N210 C211 C418 N51 7(3) . . . .
C212 C211 C418 N51 176(2) . . . .
C206 N51 C418 O13 5(7) . . . .
C206 N51 C418 C211 176(4) . . . .
C197 C196 N419 C415 14(6) . . . .
N195 C196 N419 C415 -161(4) . . . .
O11 C415 N419 C196 -6(7) . . . .
C200 C415 N419 C196 -180(4) . . . .
C273 N71 C420 O26 3(9) . . . .
C273 N71 C420 C275 -173(4) . . . .
N274 C275 C420 O26 179(5) . . . .
C276 C275 C420 O26 4(7) . . . .
N274 C275 C420 N71 -5(4) . . . .
C276 C275 C420 N71 180(2) . . . .
N60 N61 C422 O19 -10(6) . . . .
N60 N61 C422 C239 -180(3) . . . .
N238 C239 C422 O19 4(4) . . . .
C240 C239 C422 O19 -176(3) . . . .
N238 C239 C422 N61 174(2) . . . .
C240 C239 C422 N61 -7(4) . . . .
C280 N73 C423 O28 12(8) . . . .
C280 N73 C423 C285 -161(3) . . . .
N284 C285 C423 O28 -149(4) . . . .
C286 C285 C423 O28 37(5) . . . .
N284 C285 C423 N73 23(4) . . . .
C286 C285 C423 N73 -150(3) . . . .
C249 N64 C424 O21 12(8) . . . .
C249 N64 C424 C245 -176(3) . . . .
N244 C245 C424 O21 -171(3) . . . .
C246 C245 C424 O21 1(5) . . . .
N244 C245 C424 N64 16(5) . . . .
C246 C245 C424 N64 -172(3) . . . .
C138 N36 C425 O61 -14(8) . . . .
C138 N36 C425 C143 -176(4) . . . .
N142 C143 C425 O61 175(3) . . . .
C144 C143 C425 O61 -5(5) . . . .
N142 C143 C425 N36 -22(4) . . . .
C144 C143 C425 N36 158(3) . . . .
C268 N55 N426 C428 -74(5) . . . .
O50 C258 C426 C470 -60(5) . . . .
O50 C258 C426 C414 176(4) . . . .
N55 N426 C428 O16 15(7) . . . .
N55 N426 C428 C217 -160(3) . . . .
C216 C217 C428 O16 -131(4) . . . .
C218 C217 C428 O16 47(6) . . . .
C216 C217 C428 N426 44(4) . . . .
C218 C217 C428 N426 -138(3) . . . .
C434 N429 C430 C431 0.0 . . . .
C434 N429 C430 C400 176(3) . . . .
O39 C400 C430 N429 -177(4) . . . .
N6 C400 C430 N429 2(4) . . . .
O39 C400 C430 C431 -2(6) . . . .
N6 C400 C430 C431 178(3) . . . .
N429 C430 C431 C432 0.0 . . . .
C400 C430 C431 C432 -175(3) . . . .
C430 C431 C432 C433 0.0 . . . .
C430 C431 C432 O38 -177(2) . . . .
C413 O38 C432 C431 -3(4) . . . .
C413 O38 C432 C433 180(3) . . . .
C431 C432 C433 C434 0.0 . . . .
O38 C432 C433 C434 177(2) . . . .
C431 C432 C433 C438 180.0 . . . .
O38 C432 C433 C438 -3(2) . . . .
C432 C433 C434 C435 180.0 . . . .
C438 C433 C434 C435 0.0 . . . .
C432 C433 C434 N429 0.0 . . . .
C438 C433 C434 N429 180.0 . . . .
C430 N429 C434 C433 0.0 . . . .
C430 N429 C434 C435 180.0 . . . .
C433 C434 C435 C436 0.0 . . . .
N429 C434 C435 C436 180.0 . . . .
C433 C434 C435 N4 175(2) . . . .
N429 C434 C435 N4 -5(2) . . . .
C22 N4 C435 C434 -162(4) . . . .
C22 N4 C435 C436 12(6) . . . .
C434 C435 C436 C437 0.0 . . . .
N4 C435 C436 C437 -174(3) . . . .
C435 C436 C437 C438 0.0 . . . .
C436 C437 C438 C433 0.0 . . . .
C432 C433 C438 C437 180.0 . . . .
C434 C433 C438 C437 0.0 . . . .
O38 C413 C439 C567 52(6) . . . .
O38 C413 C439 C575 171(4) . . . .
C259 N67 C440 O23 16(6) . . . .
C259 N67 C440 C255 169(3) . . . .
N254 C255 C440 O23 162(3) . . . .
C256 C255 C440 O23 -29(6) . . . .
N254 C255 C440 N67 11(4) . . . .
C256 C255 C440 N67 180(2) . . . .
O15 C326 C441 C451 -180(4) . . . .
O15 C326 C441 C393 55(6) . . . .
C57 O43 C442 C514 -179(4) . . . .
C60 O45 C446 C529 167(3) . . . .
C134 C133 C448 O59 -18(7) . . . .
N132 C133 C448 O59 158(4) . . . .
C134 C133 C448 N34 159(3) . . . .
N132 C133 C448 N34 -24(5) . . . .
C128 N34 C448 O59 -16(9) . . . .
C128 N34 C448 C133 167(4) . . . .
O27 C394 C449 C409 177(4) . . . .
O27 C394 C449 C572 -58(6) . . . .
O12 C417 C456 C496 174(4) . . . .
O12 C417 C456 C316 -62(5) . . . .
O3 C310 C459 C476 -57(6) . . . .
O3 C310 C459 C591 171(4) . . . .
C15 O36 C460 C464 170(4) . . . .
O36 C460 C464 C535 -61(5) . . . .
O36 C460 C464 C527 171(4) . . . .
C539 C458 C469 O14 -174(4) . . . .
C578 C458 C469 O14 60(5) . . . .
C213 O14 C469 C458 73(5) . . . .
C508 C471 C473 O29 -175(4) . . . .
C549 C471 C473 O29 68(5) . . . .
C287 O29 C473 C471 -172(3) . . . .
N14 N15 C477 O47 3(10) . . . .
N14 N15 C477 C73 -168(4) . . . .
N68 C73 C477 O47 -176(6) . . . .
C72 C73 C477 O47 4(8) . . . .
N68 C73 C477 N15 -5(8) . . . .
C72 C73 C477 N15 175(4) . . . .
N61 N60 C482 O18 -8(7) . . . .
N61 N60 C482 C237 -174(4) . . . .
C236 C237 C482 O18 11(9) . . . .
N232 C237 C482 O18 -164(4) . . . .
C236 C237 C482 N60 178(6) . . . .
N232 C237 C482 N60 4(7) . . . .
O20 C416 C486 C594 -36(11) . . . .
O20 C416 C486 C490 -172(6) . . . .
O62 C362 C495 C571 66(5) . . . .
O62 C362 C495 C544 179(5) . . . .
C267 O24 C497 C536 152(3) . . . .
O55 C364 C503 C585 57(5) . . . .
O55 C364 C503 C547 179(4) . . . .
C176 O7 C506 C592 169(4) . . . .
C257 O22 C509 C512 172(3) . . . .
O22 C509 C512 C534 -72(5) . . . .
O22 C509 C512 C582 179(4) . . . .
O43 C442 C514 C552 49(7) . . . .
O43 C442 C514 C583 -180(5) . . . .
O877 C478 C516 C564 -65(6) . . . .
O877 C478 C516 C912 -178(4) . . . .
O53 C340 C518 C492 75(5) . . . .
O53 C340 C518 C462 -167(4) . . . .
C135 O60 C520 C533 56(5) . . . .
C47 O41 C524 C521 -155(4) . . . .
C542 C521 C524 O41 67(6) . . . .
C971 C521 C524 O41 -172(5) . . . .
O45 C446 C529 C553 58(5) . . . .
O45 C446 C529 C595 -170(4) . . . .
O10 C368 C531 C589 175(4) . . . .
O10 C368 C531 C590 -71(5) . . . .
O60 C520 C533 C452 166(5) . . . .
O60 C520 C533 C893 60(5) . . . .
O24 C497 C536 C528 -57(5) . . . .
O24 C497 C536 C501 172(4) . . . .
C125 O58 C546 C540 165(4) . . . .
C555 C540 C546 O58 79(5) . . . .
C603 C540 C546 O58 -179(4) . . . .
O51 C348 C551 C565 -68(5) . . . .
O51 C348 C551 C601 -173(4) . . . .
C66 C67 O555 C973 -1(4) . . . .
C62 C67 O555 C973 -177(3) . . . .
O7 C506 C592 C573 -180(4) . . . .
O7 C506 C592 C532 -30(9) . . . .
C8 C7 N744 O930 58(4) . . . .
C6 C7 N744 O930 -128(3) . . . .
C8 C7 N744 O931 -116(4) . . . .
C6 C7 N744 O931 59(4) . . . .
C166 O5 C788 C463 -89(5) . . . .
C569 C463 C788 O5 -33(6) . . . .
C600 C463 C788 O5 -173(4) . . . .
C808 O800 C801 C802 -63(5) . . . .
O800 C801 C802 O803 -56(5) . . . .
O800 C801 C802 C804 58(5) . . . .
O803 C802 C804 O805 -61(4) . . . .
C801 C802 C804 O805 -173(3) . . . .
O803 C802 C804 C806 59(5) . . . .
C801 C802 C804 C806 -53(4) . . . .
O805 C804 C806 O807 -70(5) . . . .
C802 C804 C806 O807 173(4) . . . .
O805 C804 C806 C808 165(3) . . . .
C802 C804 C806 C808 48(5) . . . .
C801 O800 C808 O809 -67(4) . . . .
C801 O800 C808 C806 53(4) . . . .
C801 O800 C808 C810 174(3) . . . .
O807 C806 C808 O809 -57(4) . . . .
C804 C806 C808 O809 76(4) . . . .
O807 C806 C808 O800 -175(3) . . . .
C804 C806 C808 O800 -42(4) . . . .
O807 C806 C808 C810 65(4) . . . .
C804 C806 C808 C810 -162(3) . . . .
O809 C808 C810 O811 -173(3) . . . .
O800 C808 C810 O811 -58(4) . . . .
C806 C808 C810 O811 66(5) . . . .
C241 C240 O877 C478 -27(4) . . . .
C239 C240 O877 C478 150(3) . . . .
C516 C478 O877 C240 -162(4) . . . .
C908 O900 C901 C902 63(4) . . . .
O900 C901 C902 O903 66(4) . . . .
O900 C901 C902 C904 -61(4) . . . .
O903 C902 C904 O905 58(5) . . . .
C901 C902 C904 O905 -179(3) . . . .
O903 C902 C904 C906 -68(4) . . . .
C901 C902 C904 C906 55(4) . . . .
O905 C904 C906 O907 64(5) . . . .
C902 C904 C906 O907 -172(3) . . . .
O905 C904 C906 C908 -176(3) . . . .
C902 C904 C906 C908 -51(4) . . . .
C901 O900 C908 O909 64(4) . . . .
C901 O900 C908 C906 -64(4) . . . .
C901 O900 C908 C910 179(3) . . . .
O907 C906 C908 O909 53(5) . . . .
C904 C906 C908 O909 -67(4) . . . .
O907 C906 C908 O900 178(3) . . . .
C904 C906 C908 O900 57(4) . . . .
O907 C906 C908 C910 -70(4) . . . .
C904 C906 C908 C910 169(3) . . . .
O909 C908 C910 O911 178(3) . . . .
O900 C908 C910 O911 62(4) . . . .
C906 C908 C910 O911 -56(4) . . . .
C188 N82 C911 O9 15(9) . . . .
C188 N82 C911 C190 170(4) . . . .
N189 C190 C911 O9 177(4) . . . .
C191 C190 C911 O9 -19(6) . . . .
N189 C190 C911 N82 20(4) . . . .
C191 C190 C911 N82 -177(3) . . . .
C67 O555 C973 C976 166(3) . . . .
O555 C973 C976 C977 -173(3) . . . .
O555 C973 C976 C978 77(4) . . . .
